data_1570581
loop_
_publ_author_name
'Hauser, Adrian'
'M&#xfc;nzfeld, Luca'
'Uhlmann, Cedric'
'Lebedkin, Sergei'
'Schlittenhardt, S&#xf6;ren'
'Ruan, Ting-Ting'
'Kappes, Manfred M.'
'Ruben, Mario'
'Roesky, Peter W.'

_publ_section_title
;
 It's not just the size that matters: crystal engineering of
 lanthanide-based coordination polymers.
;
_journal_issue 4
_journal_name_full 'Chemical science'
_journal_page_first 1338
_journal_page_last 1347
_journal_paper_doi 10.1039/d3sc03746k
_journal_volume 15
_journal_year 2024
_chemical_formula_moiety 'C104 H192.001 K2 Pr2 Si8, 2(C7 H8)'
_chemical_formula_sum 'C118 H208 K2 Pr2 Si8'
_chemical_formula_weight 2211.57
_space_group_crystal_system monoclinic
_space_group_IT_number 14
_space_group_name_Hall '-P 2yn'
_space_group_name_H-M_alt 'P 1 21/n 1'
_atom_sites_solution_hydrogens geom
_atom_sites_solution_primary dual
_audit_creation_date 2022-09-24
_audit_creation_method
;
Olex2 1.3
(compiled 2020.11.12 svn.r5f609507 for OlexSys, GUI svn.r6408)
;
_audit_update_record
;
2023-07-19 deposited with the CCDC.	2023-12-06 downloaded from the CCDC.
;
_cell_angle_alpha 90
_cell_angle_beta 92.638(2)
_cell_angle_gamma 90
_cell_formula_units_Z 4
_cell_length_a 13.8875(3)
_cell_length_b 33.4663(9)
_cell_length_c 26.0210(6)
_cell_measurement_reflns_used 46710
_cell_measurement_temperature 100
_cell_measurement_theta_max 29.01
_cell_measurement_theta_min 1.68
_cell_volume 12080.8(5)
_computing_cell_refinement
;
X-Area Recipe 1.37.0.0 (STOE, 2021)
;
_computing_data_collection
;
X-Area Pilatus3_SV 1.31.186.0 (STOE, 2022)
;
_computing_data_reduction
;
X-Area Integrate 2.5.3.0 (STOE, 2021)
X-Area LANA 2.7.5.0 (STOE, 2022)
;
_computing_molecular_graphics 'Olex2 1.3 (Dolomanov et al., 2009)'
_computing_publication_material
;
STOE & Cie GmbH, X-Area, software package for collecting single-crystal or
multi-domain crystal data on STOE area-detector diffractometers, for image 
processing, for the correction and scaling of reflection intensities and 
for outlier rejection, version 2.1, Darmstadt 2022
;
_computing_structure_refinement 'SHELXL 2018/3 (Sheldrick, 2015)'
_computing_structure_solution 'SHELXT 2018/2 (Sheldrick, 2018)'
_diffrn_ambient_temperature 100
_diffrn_detector Pilatus200K
_diffrn_detector_area_resol_mean 5.81
_diffrn_detector_type 'DECTRIS PILATUS 200K'
_diffrn_measured_fraction_theta_full 0.990
_diffrn_measured_fraction_theta_max 0.882
_diffrn_measurement_details
;
 466 frames, detector distance = 80 mm
;
_diffrn_measurement_device 'Eulerian 4-circle diffractometer'
_diffrn_measurement_device_type 'STOE STADIVARI'
_diffrn_measurement_method 'rotation method, \w scans'
_diffrn_radiation_collimation '0.5 mm diameter, monocapillary'
_diffrn_radiation_monochromator 'plane graphite'
_diffrn_radiation_polarisn_norm 0
_diffrn_radiation_probe x-ray
_diffrn_radiation_type 'Mo K\a'
_diffrn_radiation_wavelength 0.71073
_diffrn_reflns_av_R_equivalents 0.0459
_diffrn_reflns_av_unetI/netI 0.0878
_diffrn_reflns_Laue_measured_fraction_full 0.990
_diffrn_reflns_Laue_measured_fraction_max 0.882
_diffrn_reflns_limit_h_max 18
_diffrn_reflns_limit_h_min -16
_diffrn_reflns_limit_k_max 46
_diffrn_reflns_limit_k_min -45
_diffrn_reflns_limit_l_max 29
_diffrn_reflns_limit_l_min -34
_diffrn_reflns_number 65016
_diffrn_reflns_point_group_measured_fraction_full 0.990
_diffrn_reflns_point_group_measured_fraction_max 0.882
_diffrn_reflns_theta_full 25.242
_diffrn_reflns_theta_max 29.535
_diffrn_reflns_theta_min 1.681
_diffrn_source 'Mo Genix 3D HF'
_diffrn_source_current 1.00
_diffrn_source_power 0.050
_diffrn_source_voltage 50
_exptl_absorpt_coefficient_mu 0.989
_exptl_absorpt_correction_T_max 0.9184
_exptl_absorpt_correction_T_min 0.7972
_exptl_absorpt_correction_type multi-scan
_exptl_absorpt_process_details
;
STOE LANA, absorption correction by scaling of reflection intensities.
J. Koziskova, F. Hahn, J. Richter, J. Kozisek, "Comparison of different
absorption corrections on the model structure of tetrakis(\m~2~-acetato)-
diaqua-di-copper(II)", Acta Chimica Slovaca, vol. 9, no. 2, 2016, pp. 136 - 140.
;
_exptl_crystal_colour yellow
_exptl_crystal_colour_primary yellow
_exptl_crystal_density_diffrn 1.216
_exptl_crystal_density_method 'not measured'
_exptl_crystal_description fragment
_exptl_crystal_F_000 4736
_exptl_crystal_size_max 0.229
_exptl_crystal_size_mid 0.142
_exptl_crystal_size_min 0.086
_refine_diff_density_max 0.984
_refine_diff_density_min -0.943
_refine_diff_density_rms 0.098
_refine_ls_extinction_method none
_refine_ls_goodness_of_fit_ref 1.063
_refine_ls_hydrogen_treatment constr
_refine_ls_matrix_type full
_refine_ls_number_parameters 1539
_refine_ls_number_reflns 29803
_refine_ls_number_restraints 424
_refine_ls_restrained_S_all 1.066
_refine_ls_R_factor_all 0.1331
_refine_ls_R_factor_gt 0.0695
_refine_ls_shift/su_max 0.002
_refine_ls_shift/su_mean 0.000
_refine_ls_structure_factor_coef Fsqd
_refine_ls_weighting_details 'w=1/[\s^2^(Fo^2^)+(0.0411P)^2^+35.7449P] where P=(Fo^2^+2Fc^2^)/3'
_refine_ls_weighting_scheme calc
_refine_ls_wR_factor_gt 0.1323
_refine_ls_wR_factor_ref 0.1549
_reflns_d_resolution_high 0.721
_reflns_d_resolution_low 12.115
_reflns_Friedel_coverage 0.000
_reflns_limit_h_max 18
_reflns_limit_h_min -16
_reflns_limit_k_max 46
_reflns_limit_k_min -45
_reflns_limit_l_max 29
_reflns_limit_l_min -34
_reflns_number_gt 17854
_reflns_number_total 29803
_reflns_threshold_expression 'I > 2\s(I)'
_cod_data_source_file d3sc03746k2.cif
_cod_data_source_block ah146
_cod_depositor_comments 'Adding full bibliography for 1570572--1570581.cif.'
_cod_database_code 1570581
_shelx_shelxl_version_number 2018/3
_audit_contact_author
;
      Prof. Dr. Peter W. Roesky
      Karlsruher Institut fuer Technologie (KIT), CS
      Institut fuer Anorganische Chemie (AOC)
      Lehrstuhl fuer Anorganische Funktionsmaterialien
      Engesserstr. 15, Geb. 30.45
      76131 Karlsruhe 
      Bundesrepublik Deutschland
;
_audit_contact_letter
;

;
_shelx_space_group_comment
;
The symmetry employed for this shelxl refinement is uniquely defined
by the following loop, which should always be used as a source of
symmetry information in preference to the above space-group names.
They are only intended as comments.
;
_olex2_refinement_description
;
1. Fixed Uiso
 At 1.2 times of:
  All C(H) groups
 At 1.5 times of:
  All C(H,H,H) groups, All C(H,H,H,H,H,H) groups
2. Restrained distances
 C33A-C35A = C33A-C34A = C33B-C34B = C33B-C35B = C38-C36B = C38-C36A = C37B-
 C36B = C37A-C36A = C41A-C39A = C41B-C39B = C40B-C39B = C40A-C39A
 1.53 with sigma of 0.02
 C63B-C64B = C65A-C63A = C65B-C63B = C64A-C63A = C60A-C61A = C60A-C62A = C60B-
 C62B = C61B-C60B = C66A-C68 = C66B-C68 = C67B-C66B = C67A-C66A
 1.53 with sigma of 0.02
 C94A-C93A = C94B-C93B = C95B-C93B = C93A-C95A
 1.53 with sigma of 0.02
 C102-C103 = C1E-C1D = C104-C1E = C102-C1F
 1.53 with sigma of 0.02
 Si2B-C36B \\sim Si2A-C36A \\sim Si2B-C39B \\sim Si2A-C39A \\sim Si2B-C33B
\\sim Si2A-C33A
 with sigma of 0.02
 Si3B-C60B \\sim Si3A-C60A \\sim Si3A-C63A \\sim Si3A-C66A \\sim Si3B-C66B
\\sim Si3B-C63B
 with sigma of 0.02
 Si7-C93A \\sim Si7-C93B
 with sigma of 0.02
 Si8-C102 \\sim Si8-C1E
 with sigma of 0.02
3. Uiso/Uaniso restraints and constraints
C125 \\sim C123 \\sim C124 \\sim C119 \\sim C120 \\sim C121 \\sim C122: within
2A with sigma of 0.04 and sigma for terminal atoms of 0.08 within 2A
C132 \\sim C129 \\sim C128 \\sim C127 \\sim C126 \\sim C131 \\sim C130: within
2A with sigma of 0.04 and sigma for terminal atoms of 0.08 within 2A
C35A \\sim C33A \\sim C34A: within 2A with sigma of 0.01 and sigma for terminal
atoms of 0.02 within 2A
C41A \\sim C39A \\sim C40A: within 2A with sigma of 0.01 and sigma for terminal
atoms of 0.02 within 2A
C35B \\sim C33B \\sim C34B: within 2A with sigma of 0.01 and sigma for terminal
atoms of 0.02 within 2A
C37A \\sim C36A \\sim C38: within 2A with sigma of 0.01 and sigma for terminal
atoms of 0.02 within 2A
C111 \\sim C105 \\sim C106 \\sim C107 \\sim C108 \\sim C109 \\sim C110: within
2A with sigma of 0.01 and sigma for terminal atoms of 0.02 within 2A
C38 \\sim C36B \\sim C37B: within 2A with sigma of 0.01 and sigma for terminal
atoms of 0.02 within 2A
C40B \\sim C39B \\sim C41B: within 2A with sigma of 0.01 and sigma for terminal
atoms of 0.02 within 2A
C35B \\sim C33B: within 2A with sigma of 0.01 and sigma for terminal atoms of
0.02 within 2A
C36B \\sim Si2B \\sim C39B \\sim C33B: within 2A with sigma of 0.01 and sigma
for terminal atoms of 0.02 within 2A
Si2A \\sim C33A \\sim C36A \\sim C39A: within 2A with sigma of 0.01 and sigma
for terminal atoms of 0.02 within 2A
Si3B \\sim C63B \\sim C66B \\sim C60B: within 2A with sigma of 0.01 and sigma
for terminal atoms of 0.02 within 2A
C66A \\sim Si3A \\sim C60A \\sim C63A: within 2A with sigma of 0.01 and sigma
for terminal atoms of 0.02 within 2A
C67B \\sim C66B \\sim C68: within 2A with sigma of 0.01 and sigma for terminal
atoms of 0.02 within 2A
C62B \\sim C60B \\sim C61B: within 2A with sigma of 0.01 and sigma for terminal
atoms of 0.02 within 2A
C65B \\sim C63B \\sim C64B: within 2A with sigma of 0.01 and sigma for terminal
atoms of 0.02 within 2A
C94A \\sim C93A \\sim C95A: within 2A with sigma of 0.01 and sigma for terminal
atoms of 0.02 within 2A
C103 \\sim C102 \\sim C1F: within 2A with sigma of 0.01 and sigma for terminal
atoms of 0.02 within 2A
C1D \\sim C1E \\sim C104: within 2A with sigma of 0.01 and sigma for terminal
atoms of 0.02 within 2A
C94B \\sim C93B \\sim C95B: within 2A with sigma of 0.01 and sigma for terminal
atoms of 0.02 within 2A
Uanis(C132) \\sim Ueq: with sigma of 0.02 and sigma for terminal atoms of 0.04
4. Others
 Fixed Sof: Si2B(0.7) Si3B(0.33333) C66B(0.33333) H66B(0.33333) H68D(0.33333)
 H68E(0.33333) H68F(0.33333) H68A(0.6667) H68B(0.6667) H68C(0.6667)
 C94A(0.3333) H94A(0.3333) H94B(0.3333) H94C(0.3333) C63B(0.33333)
 H63B(0.33333) C67B(0.33333) H67A(0.33333) H67B(0.33333) H67C(0.33333)
 C33A(0.3) H33A(0.3) C103(0.3333) H10D(0.3333) H10E(0.3333) H10F(0.3333)
 C60A(0.6667) H60A(0.6667) C35A(0.3) H35A(0.3) H35B(0.3) H35C(0.3)
 C65B(0.33333) H65A(0.33333) H65B(0.33333) H65C(0.33333) C39B(0.7) H39B(0.7)
 C65A(0.6667) H65D(0.6667) H65E(0.6667) H65F(0.6667) C93A(0.3333) H93A(0.3333)
 C102(0.3333) H102(0.3333) C60B(0.33333) H60B(0.33333) C64B(0.33333)
 H64A(0.33333) H64B(0.33333) H64C(0.33333) C41B(0.7) H41A(0.7) H41B(0.7)
 H41C(0.7) C40B(0.7) H40A(0.7) H40B(0.7) H40C(0.7) C95B(0.6667) H95A(0.6667)
 H95B(0.6667) H95C(0.6667) C104(0.6667) H10J(0.6667) H10K(0.6667) H10L(0.6667)
 C34A(0.3) H34A(0.3) H34B(0.3) H34C(0.3) C113(0.5) H113(0.5) C114(0.5)
 C115(0.5) H115(0.5) C116(0.5) H116(0.5) C117(0.5) H117(0.5) C112(0.5)
 H112(0.5) C118(0.5) H11A(0.5) H11B(0.5) H11C(0.5) C109(0.5) H109(0.5)
 C110(0.5) H110(0.5) C105(0.5) C111(0.5) H11D(0.5) H11E(0.5) H11F(0.5)
 C107(0.5) H107(0.5) C106(0.5) H106(0.5) C108(0.5) H108(0.5) C120(0.5)
 H120(0.5) C119(0.5) H119(0.5) C124(0.5) H124(0.5) C123(0.5) C122(0.5)
 H122(0.5) C121(0.5) H121(0.5) C130(0.5) H130(0.5) C129(0.5) C128(0.5)
 H128(0.5) C127(0.5) H127(0.5) C126(0.5) H126(0.5) C131(0.5) H131(0.5)
 C132(0.5) H13A(0.5) H13B(0.5) H13C(0.5) C125(0.5) H12A(0.5) H12B(0.5)
 H12C(0.5) C36B(0.7) H36B(0.7) C37B(0.7) H37A(0.7) H37B(0.7) H37C(0.7)
 H38A(0.7) H38B(0.7) H38C(0.7) H38D(0.3) H38E(0.3) H38F(0.3) C35B(0.7)
 H35D(0.7) H35E(0.7) H35F(0.7) C34B(0.7) H34D(0.7) H34E(0.7) H34F(0.7)
 C39A(0.3) H39A(0.3) C40A(0.3) H40D(0.3) H40E(0.3) H40F(0.3) C41A(0.3)
 H41D(0.3) H41E(0.3) H41F(0.3) C36A(0.3) H36A(0.3) C37A(0.3) H37D(0.3)
 H37E(0.3) H37F(0.3) C33B(0.7) H33B(0.7) Si2A(0.3) C62A(0.6667) H62A(0.6667)
 H62B(0.6667) H62C(0.6667) C62B(0.33333) H62D(0.33333) H62E(0.33333)
 H62F(0.33333) C61A(0.6667) H61A(0.6667) H61B(0.6667) H61C(0.6667) C63A(0.6667)
 H63A(0.6667) C64A(0.6667) H64D(0.6667) H64E(0.6667) H64F(0.6667) Si3A(0.6667)
 C61B(0.33333) H61D(0.33333) H61E(0.33333) H61F(0.33333) C66A(0.6667)
 H66A(0.6667) C67A(0.6667) H67D(0.6667) H67E(0.6667) H67F(0.6667) C95A(0.3333)
 H95D(0.3333) H95E(0.3333) H95F(0.3333) C1D(0.6667) H1DA(0.6667) H1DB(0.6667)
 H1DC(0.6667) C1E(0.6667) H1E(0.6667) C1F(0.3333) H1FA(0.3333) H1FB(0.3333)
 H1FC(0.3333) C93B(0.6667) H93B(0.6667) C94B(0.6667) H94D(0.6667) H94E(0.6667)
 H94F(0.6667)
5.a Ternary CH refined with riding coordinates:
 C54(H54), C84(H84), C72(H72), C51(H51), C81(H81), C57(H57), C45(H45),
 C78(H78), C48(H48), C66B(H66B), C42(H42), C75(H75), C90(H90), C96(H96),
 C69(H69), C99(H99), C87(H87), C63B(H63B), C33A(H33A), C60A(H60A), C39B(H39B),
 C93A(H93A), C102(H102), C60B(H60B), C36B(H36B), C39A(H39A), C36A(H36A),
 C33B(H33B), C63A(H63A), C66A(H66A), C1E(H1E), C93B(H93B)
5.b Me refined with riding coordinates:
 C82(H82A,H82B,H82C), C83(H83A,H83B,H83C), C68(H68D,H68E,H68F), C68(H68A,H68B,
 H68C), C38(H38A,H38B,H38C), C38(H38D,H38E,H38F)
5.c Aromatic/amide H refined with riding coordinates:
 C12(H12), C5(H5), C20(H20), C21(H21), C18(H18), C15(H15), C2(H2), C23(H23),
 C14(H14), C4(H4), C11(H11), C25(H25), C17(H17), C24(H24), C7(H7), C9(H9),
 C10(H10), C29(H29), C32(H32), C8(H8), C27(H27), C30(H30), C1(H1), C26(H26),
 C113(H113), C115(H115), C116(H116), C117(H117), C112(H112), C109(H109),
 C110(H110), C107(H107), C106(H106), C108(H108), C120(H120), C119(H119),
 C124(H124), C122(H122), C121(H121), C130(H130), C128(H128), C127(H127),
 C126(H126), C131(H131)
5.d Fitted hexagon refined as free rotating group:
 C113(C114,C115,C116,C117,C112), C120(C119,C124,C123,C122,C121), C130(C129,
 C128,C127,C126,C131)
5.e Idealised Me refined as rotating group:
 C86(H86A,H86B,H86C), C53(H53A,H53B,H53C), C55(H55A,H55B,H55C), C73(H73A,H73B,
 H73C), C71(H71A,H71B,H71C), C74(H74A,H74B,H74C), C58(H58A,H58B,H58C), C79(H79A,
 H79B,H79C), C85(H85A,H85B,H85C), C56(H56A,H56B,H56C), C59(H59A,H59B,H59C),
 C80(H80A,H80B,H80C), C50(H50A,H50B,H50C), C52(H52A,H52B,H52C), C76(H76A,H76B,
 H76C), C46(H46A,H46B,H46C), C97(H97A,H97B,H97C), C77(H77A,H77B,H77C), C49(H49A,
 H49B,H49C), C91(H91A,H91B,H91C), C100(H10A,H10B,H10C), C70(H70A,H70B,H70C),
 C43(H43A,H43B,H43C), C94A(H94A,H94B,H94C), C44(H44A,H44B,H44C), C98(H98A,H98B,
 H98C), C47(H47A,H47B,H47C), C67B(H67A,H67B,H67C), C103(H10D,H10E,H10F),
 C101(H10G,H10H,H10I), C88(H88A,H88B,H88C), C35A(H35A,H35B,H35C), C65B(H65A,
 H65B,H65C), C89(H89A,H89B,H89C), C65A(H65D,H65E,H65F), C92(H92A,H92B,H92C),
 C64B(H64A,H64B,H64C), C41B(H41A,H41B,H41C), C40B(H40A,H40B,H40C), C95B(H95A,
 H95B,H95C), C104(H10J,H10K,H10L), C34A(H34A,H34B,H34C), C118(H11A,H11B,H11C),
 C111(H11D,H11E,H11F), C132(H13A,H13B,H13C), C125(H12A,H12B,H12C), C37B(H37A,
 H37B,H37C), C35B(H35D,H35E,H35F), C34B(H34D,H34E,H34F), C40A(H40D,H40E,H40F),
 C41A(H41D,H41E,H41F), C37A(H37D,H37E,H37F), C62A(H62A,H62B,H62C), C62B(H62D,
 H62E,H62F), C61A(H61A,H61B,H61C), C64A(H64D,H64E,H64F), C61B(H61D,H61E,H61F),
 C67A(H67D,H67E,H67F), C95A(H95D,H95E,H95F), C1D(H1DA,H1DB,H1DC), C1F(H1FA,H1FB,
 H1FC), C94B(H94D,H94E,H94F)
;
_olex2_submission_special_instructions 'No special instructions were received'
_stoe_detector_distance '80.0 mm'
_stoe_detector_pixelsize_x '0.172 mm'
_stoe_detector_pixelsize_y '0.172 mm'
_stoe_detector_size_x '7.0 cm'
_stoe_detector_size_y '8.4 cm'
_stoe_evaluation_integration_a 6.1
_stoe_evaluation_integration_b -2.0
_stoe_evaluation_integration_ems 0.014
_stoe_evaluation_lana_bis_l_even_max -
_stoe_evaluation_lana_bis_l_odd_max -
_stoe_evaluation_lana_bos_l_even_max 4
_stoe_evaluation_lana_bos_l_odd_max 1
_stoe_evaluation_lana_completeness 88.1
_stoe_evaluation_lana_dxs_max_order 1
_stoe_evaluation_lana_dys_max_order 1
_stoe_evaluation_lana_fs_max_order 3
_stoe_evaluation_lana_max_2theta_available 59.1
_stoe_evaluation_lana_max_2theta_desired 59.1
_stoe_evaluation_lana_mean_redundancy 2.2
_stoe_evaluation_lana_number_refls_after_or 65016
_stoe_evaluation_lana_number_refls_outliers 9986
_stoe_evaluation_lana_number_refls_total 75002
_stoe_evaluation_lana_number_refls_unique 29803
_stoe_evaluation_lana_number_refls_written 65016
_stoe_evaluation_lana_or_c1 0.035
_stoe_evaluation_lana_or_c2 0
_stoe_evaluation_lana_or_c3 0
_stoe_evaluation_lana_or_c4 0.7
_stoe_evaluation_lana_point_group 2/m
_stoe_evaluation_lana_table
;
#----------------------------------------------------------------------------
2Theta           5.6   12.0   18.4   24.8   31.2   37.6   44.0   50.4   56.8
#----------------------------------------------------------------------------
<Resolution>    5.80   3.17   2.18   1.64   1.33   1.10   0.95   0.83   0.77
N(total)         142   1729   4899   8967  10076  12845  15067  14648   6629
<Redundancy>     1.5    2.7    3.2    3.3    2.5    2.4    2.2    1.8    1.5
Complet. [%%]    72.3   98.1  100.0  100.0   98.6   99.4   99.7   96.9   54.3
<I/sigma>      123.2   60.0   42.5   20.4   14.3    6.9    3.7    2.1    1.0
R(int)         0.045  0.015  0.016  0.023  0.032  0.063  0.115  0.205  0.364
#----------------------------------------------------------------------------
;
_stoe_measurement_identifier AH146
_stoe_measurement_max_exposure_per_frame '500.0 s'
_stoe_measurement_mean_exposure_per_frame '500.0 s'
_stoe_measurement_min_exposure_per_frame '500.0 s'
_stoe_measurement_total_exposure_time '64.7 h'
_stoe_measurement_total_frame_number 466
_stoe_measurement_total_run_number 9
_stoe_measurement_tube_power '50.0 W'

loop_
_space_group_symop_operation_xyz
'x, y, z'
'-x+1/2, y+1/2, -z+1/2'
'-x, -y, -z'
'x-1/2, -y-1/2, z-1/2'

loop_
_atom_site_label
_atom_site_type_symbol
_atom_site_fract_x
_atom_site_fract_y
_atom_site_fract_z
_atom_site_U_iso_or_equiv
_atom_site_adp_type
_atom_site_occupancy
_atom_site_site_symmetry_order
_atom_site_calc_flag
_atom_site_refinement_flags_posn
_atom_site_refinement_flags_adp
_atom_site_refinement_flags_occupancy
_atom_site_disorder_assembly
_atom_site_disorder_group
Pr2 Pr 0.54265(2) 0.44982(2) 0.71401(2) 0.03590(8) Uani 1 1 d . . . . .
Pr1 Pr 0.65227(2) 0.18804(2) 0.65520(2) 0.04007(9) Uani 1 1 d . . . . .
K1 K 0.54742(9) 0.32128(4) 0.64866(5) 0.0430(3) Uani 1 1 d . . . . .
K2 K 0.66890(9) 0.57536(4) 0.80576(5) 0.0479(3) Uani 1 1 d . . . . .
Si4 Si 0.50217(11) 0.23121(5) 0.51092(6) 0.0392(4) Uani 1 1 d . . . . .
Si6 Si 0.27441(10) 0.40015(5) 0.64193(6) 0.0386(4) Uani 1 1 d . . . . .
Si5 Si 0.77151(11) 0.40889(6) 0.61107(6) 0.0463(4) Uani 1 1 d . . . . .
Si1 Si 0.53353(11) 0.06906(5) 0.61575(8) 0.0520(5) Uani 1 1 d . . . . .
Si2B Si 0.9560(8) 0.1823(3) 0.6158(4) 0.0536(18) Uani 0.7 1 d D U P A 1
Si8 Si 0.48411(14) 0.45714(7) 0.88158(7) 0.0644(6) Uani 1 1 d D . . . .
Si3B Si 0.4672(5) 0.2262(2) 0.7810(4) 0.0410(17) Uani 0.3333 1 d D U P B 2
Si7 Si 0.42598(17) 0.56453(6) 0.65333(8) 0.0662(6) Uani 1 1 d D . . . .
C13 C 0.5486(4) 0.23484(16) 0.5807(2) 0.0360(12) Uani 1 1 d . . . . .
C3 C 0.8423(4) 0.16250(16) 0.6458(2) 0.0394(13) Uani 1 1 d . . . . .
C12 C 0.6448(4) 0.25054(16) 0.5857(2) 0.0396(13) Uani 1 1 d . . . . .
H12 H 0.672886 0.253540 0.553272 0.048 Uiso 1 1 calc R U . . .
C19 C 0.6583(3) 0.40489(16) 0.6481(2) 0.0345(12) Uani 1 1 d . . . . .
C22 C 0.4067(3) 0.39945(15) 0.6627(2) 0.0330(11) Uani 1 1 d . . . . .
C5 C 0.6992(4) 0.11597(15) 0.6087(2) 0.0379(13) Uani 1 1 d . . . . .
H5 H 0.683374 0.105746 0.575314 0.046 Uiso 1 1 calc R U . . .
C20 C 0.5722(3) 0.41452(16) 0.6193(2) 0.0344(12) Uani 1 1 d . . . . .
H20 H 0.586081 0.425610 0.586869 0.041 Uiso 1 1 calc R U . . .
C21 C 0.4710(3) 0.41233(16) 0.6251(2) 0.0357(12) Uani 1 1 d . . . . .
H21 H 0.436589 0.422327 0.595468 0.043 Uiso 1 1 calc R U . . .
C18 C 0.6711(4) 0.38850(16) 0.6979(2) 0.0380(13) Uani 1 1 d . . . . .
H18 H 0.737355 0.385849 0.708083 0.046 Uiso 1 1 calc R U . . .
C15 C 0.4828(4) 0.22661(18) 0.6741(2) 0.0475(15) Uani 1 1 d . . . . .
H15 H 0.423083 0.216940 0.685454 0.057 Uiso 1 1 calc R U . . .
C2 C 0.8303(4) 0.16916(17) 0.6985(2) 0.0441(14) Uani 1 1 d . . . . .
H2 H 0.879805 0.185725 0.713199 0.053 Uiso 1 1 calc R U . . .
C23 C 0.4276(4) 0.38226(16) 0.7118(2) 0.0364(12) Uani 1 1 d . . . . .
H23 H 0.370271 0.375891 0.728633 0.044 Uiso 1 1 calc R U . . .
C6 C 0.6312(4) 0.10343(17) 0.6448(2) 0.0426(14) Uani 1 1 d . . . . .
C54 C 0.4824(4) 0.28362(17) 0.4852(2) 0.0446(14) Uani 1 1 d . . . . .
H54 H 0.547819 0.295968 0.483786 0.054 Uiso 1 1 calc R U . . .
C14 C 0.4841(4) 0.22513(17) 0.6192(2) 0.0417(13) Uani 1 1 d . . . . .
H14 H 0.425333 0.214738 0.604580 0.050 Uiso 1 1 calc R U . . .
C4 C 0.7850(4) 0.13977(16) 0.6090(2) 0.0392(13) Uani 1 1 d . . . . .
H4 H 0.810906 0.140773 0.575919 0.047 Uiso 1 1 calc R U . . .
C84 C 0.1894(4) 0.40647(19) 0.6966(2) 0.0477(15) Uani 1 1 d . . . . .
H84 H 0.125269 0.412424 0.679182 0.057 Uiso 1 1 calc R U . . .
C11 C 0.7078(4) 0.26262(16) 0.6268(2) 0.0393(13) Uani 1 1 d . . . . .
H11 H 0.767168 0.272249 0.614949 0.047 Uiso 1 1 calc R U . . .
C72 C 0.8864(4) 0.40467(17) 0.6524(2) 0.0387(13) Uani 1 1 d . . . . .
H72 H 0.938825 0.408834 0.627793 0.046 Uiso 1 1 calc R U . . .
C25 C 0.6832(4) 0.4883(2) 0.7712(3) 0.0548(18) Uani 1 1 d . . . . .
H25 H 0.748226 0.480450 0.778378 0.066 Uiso 1 1 calc R U . . .
C17 C 0.6107(4) 0.37501(17) 0.7367(2) 0.0405(13) Uani 1 1 d . . . . .
H17 H 0.646501 0.365566 0.766206 0.049 Uiso 1 1 calc R U . . .
C24 C 0.5101(4) 0.37215(17) 0.7421(2) 0.0424(14) Uani 1 1 d . . . . .
H24 H 0.494684 0.360599 0.774078 0.051 Uiso 1 1 calc R U . . .
C7 C 0.6266(4) 0.11221(18) 0.6977(3) 0.0489(16) Uani 1 1 d . . . . .
H7 H 0.572373 0.099971 0.712153 0.059 Uiso 1 1 calc R U . . .
C9 C 0.6394(5) 0.25421(18) 0.7173(2) 0.0509(16) Uani 1 1 d . . . . .
H9 H 0.664214 0.259478 0.751270 0.061 Uiso 1 1 calc R U . . .
C31 C 0.5222(4) 0.4750(2) 0.8165(2) 0.0526(17) Uani 1 1 d . . . . .
C16 C 0.5444(5) 0.23827(19) 0.7171(2) 0.0511(16) Uani 1 1 d . . . . .
C10 C 0.7059(5) 0.26415(17) 0.6806(2) 0.0447(14) Uani 1 1 d . . . . .
H10 H 0.764140 0.274499 0.695841 0.054 Uiso 1 1 calc R U . . .
C51 C 0.3875(4) 0.19995(18) 0.5061(2) 0.0461(14) Uani 1 1 d . . . . .
H51 H 0.396311 0.178249 0.532334 0.055 Uiso 1 1 calc R U . . .
C29 C 0.4337(4) 0.51373(18) 0.7397(2) 0.0462(15) Uani 1 1 d . . . . .
H29 H 0.367473 0.519124 0.731766 0.055 Uiso 1 1 calc R U . . .
C32 C 0.6223(4) 0.4748(2) 0.8083(2) 0.0545(17) Uani 1 1 d . . . . .
H32 H 0.657410 0.461831 0.835675 0.065 Uiso 1 1 calc R U . . .
C81 C 0.2457(4) 0.3521(2) 0.6065(2) 0.0494(16) Uani 1 1 d . . . . .
H81 H 0.281999 0.353284 0.574174 0.059 Uiso 1 1 calc R U . . .
C57 C 0.5904(4) 0.20710(17) 0.4668(2) 0.0453(14) Uani 1 1 d . . . . .
H57 H 0.551200 0.200082 0.434863 0.054 Uiso 1 1 calc R U . . .
C8 C 0.6808(4) 0.13416(18) 0.7344(2) 0.0501(16) Uani 1 1 d . . . . .
H8 H 0.654496 0.132808 0.767375 0.060 Uiso 1 1 calc R U . . .
C86 C 0.1710(4) 0.3705(2) 0.7313(2) 0.0575(18) Uani 1 1 d . . . . .
H86A H 0.150496 0.347596 0.710066 0.086 Uiso 1 1 calc R U . . .
H86B H 0.120275 0.377198 0.754858 0.086 Uiso 1 1 calc R U . . .
H86C H 0.230353 0.363770 0.751234 0.086 Uiso 1 1 calc R U . . .
C27 C 0.5943(5) 0.52898(18) 0.6979(3) 0.0563(17) Uani 1 1 d . . . . .
H27 H 0.614887 0.543941 0.669368 0.068 Uiso 1 1 calc R U . . .
C53 C 0.2953(4) 0.2225(2) 0.5195(3) 0.0568(17) Uani 1 1 d . . . . .
H53A H 0.304549 0.234622 0.553669 0.085 Uiso 1 1 calc R U . . .
H53B H 0.241107 0.203765 0.519501 0.085 Uiso 1 1 calc R U . . .
H53C H 0.281730 0.243458 0.493903 0.085 Uiso 1 1 calc R U . . .
C28 C 0.4915(5) 0.53062(17) 0.7022(2) 0.0492(15) Uani 1 1 d . . . . .
C45 C 0.4721(4) 0.0416(2) 0.6698(3) 0.063(2) Uani 1 1 d . . . . .
H45 H 0.445031 0.062795 0.692054 0.076 Uiso 1 1 calc R U . . .
C30 C 0.4447(4) 0.49132(19) 0.7851(2) 0.0476(15) Uani 1 1 d . . . . .
H30 H 0.384044 0.485364 0.798735 0.057 Uiso 1 1 calc R U . . .
C82 C 0.2795(5) 0.31393(19) 0.6344(3) 0.0581(17) Uani 1 1 d . . . . .
H82A H 0.347670 0.316582 0.645354 0.087 Uiso 1 1 calc R U . . .
H82B H 0.241087 0.309715 0.664543 0.087 Uiso 1 1 calc R U . . .
H82C H 0.271430 0.291077 0.611010 0.087 Uiso 1 1 calc R U . . .
C1 C 0.7648(5) 0.15779(18) 0.7347(2) 0.0493(15) Uani 1 1 d . . . . .
H1 H 0.780652 0.168648 0.767733 0.059 Uiso 1 1 calc R U . . .
C55 C 0.4391(5) 0.28389(19) 0.4294(2) 0.0587(18) Uani 1 1 d . . . . .
H55A H 0.374730 0.271823 0.428605 0.088 Uiso 1 1 calc R U . . .
H55B H 0.480727 0.268524 0.407314 0.088 Uiso 1 1 calc R U . . .
H55C H 0.434300 0.311487 0.416972 0.088 Uiso 1 1 calc R U . . .
C73 C 0.9030(4) 0.4378(2) 0.6928(3) 0.0602(18) Uani 1 1 d . . . . .
H73A H 0.904413 0.463808 0.675639 0.090 Uiso 1 1 calc R U . . .
H73B H 0.964542 0.433219 0.711857 0.090 Uiso 1 1 calc R U . . .
H73C H 0.850534 0.437376 0.716761 0.090 Uiso 1 1 calc R U . . .
C71 C 0.8687(5) 0.4611(3) 0.5432(4) 0.099(3) Uani 1 1 d . . . . .
H71A H 0.859236 0.479718 0.514300 0.149 Uiso 1 1 calc R U . . .
H71B H 0.896990 0.436236 0.531032 0.149 Uiso 1 1 calc R U . . .
H71C H 0.912204 0.473190 0.569587 0.149 Uiso 1 1 calc R U . . .
C74 C 0.9072(4) 0.3635(2) 0.6754(3) 0.0596(18) Uani 1 1 d . . . . .
H74A H 0.864957 0.358788 0.703928 0.089 Uiso 1 1 calc R U . . .
H74B H 0.974669 0.362185 0.688127 0.089 Uiso 1 1 calc R U . . .
H74C H 0.895391 0.342994 0.648939 0.089 Uiso 1 1 calc R U . . .
C58 C 0.6737(5) 0.2331(2) 0.4483(2) 0.0585(17) Uani 1 1 d . . . . .
H58A H 0.647540 0.257784 0.432957 0.088 Uiso 1 1 calc R U . . .
H58B H 0.708844 0.218346 0.422568 0.088 Uiso 1 1 calc R U . . .
H58C H 0.717646 0.239689 0.477619 0.088 Uiso 1 1 calc R U . . .
C78 C 0.2495(4) 0.4431(2) 0.5956(2) 0.0518(16) Uani 1 1 d . . . . .
H78 H 0.294427 0.465162 0.606667 0.062 Uiso 1 1 calc R U . . .
C48 C 0.4395(4) 0.1005(2) 0.5795(3) 0.0567(18) Uani 1 1 d . . . . .
H48 H 0.476328 0.120637 0.559939 0.068 Uiso 1 1 calc R U . . .
C79 C 0.1458(5) 0.4606(2) 0.5967(3) 0.076(2) Uani 1 1 d . . . . .
H79A H 0.138915 0.482585 0.571923 0.114 Uiso 1 1 calc R U . . .
H79B H 0.134374 0.470566 0.631290 0.114 Uiso 1 1 calc R U . . .
H79C H 0.098801 0.439642 0.587510 0.114 Uiso 1 1 calc R U . . .
C83 C 0.1390(4) 0.3480(2) 0.5892(3) 0.063(2) Uani 1 1 d . . . . .
H83A H 0.117510 0.372461 0.571388 0.095 Uiso 1 1 calc R U . . .
H83B H 0.130911 0.325184 0.565857 0.095 Uiso 1 1 calc R U . . .
H83C H 0.100567 0.343823 0.619389 0.095 Uiso 1 1 calc R U . . .
C85 C 0.2134(4) 0.4436(2) 0.7290(3) 0.0597(18) Uani 1 1 d . . . . .
H85A H 0.272881 0.438995 0.749841 0.090 Uiso 1 1 calc R U . . .
H85B H 0.160461 0.449118 0.751624 0.090 Uiso 1 1 calc R U . . .
H85C H 0.222114 0.466553 0.706242 0.090 Uiso 1 1 calc R U . . .
C56 C 0.4237(5) 0.31128(18) 0.5191(2) 0.0522(16) Uani 1 1 d . . . . .
H56A H 0.432763 0.339099 0.508553 0.078 Uiso 1 1 calc R U . . .
H56B H 0.445686 0.308074 0.555161 0.078 Uiso 1 1 calc R U . . .
H56C H 0.355228 0.304305 0.515082 0.078 Uiso 1 1 calc R U . . .
C59 C 0.6291(5) 0.16732(19) 0.4877(2) 0.0558(17) Uani 1 1 d . . . . .
H59A H 0.665610 0.171855 0.520332 0.084 Uiso 1 1 calc R U . . .
H59B H 0.671505 0.155351 0.462840 0.084 Uiso 1 1 calc R U . . .
H59C H 0.575191 0.149219 0.493392 0.084 Uiso 1 1 calc R U . . .
C26 C 0.6724(5) 0.5106(2) 0.7256(3) 0.0578(18) Uani 1 1 d . . . . .
H26 H 0.731733 0.514261 0.709463 0.069 Uiso 1 1 calc R U . . .
C66B C 0.476(2) 0.1725(5) 0.8034(8) 0.058(4) Uani 0.3333 1 d D U P B 2
H66B H 0.543538 0.163047 0.801274 0.070 Uiso 0.3333 1 calc R U P B 2
C80 C 0.2692(4) 0.4340(2) 0.5391(2) 0.0591(18) Uani 1 1 d . . . . .
H80A H 0.222101 0.414483 0.525425 0.089 Uiso 1 1 calc R U . . .
H80B H 0.334354 0.423165 0.536907 0.089 Uiso 1 1 calc R U . . .
H80C H 0.263532 0.458722 0.518874 0.089 Uiso 1 1 calc R U . . .
C50 C 0.3809(4) 0.1248(2) 0.6179(3) 0.068(2) Uani 1 1 d . . . . .
H50A H 0.335741 0.142448 0.598853 0.102 Uiso 1 1 calc R U . . .
H50B H 0.425014 0.140865 0.639944 0.102 Uiso 1 1 calc R U . . .
H50C H 0.344960 0.106448 0.639261 0.102 Uiso 1 1 calc R U . . .
C52 C 0.3683(5) 0.1788(2) 0.4539(3) 0.0614(18) Uani 1 1 d . . . . .
H52A H 0.360852 0.198863 0.426560 0.092 Uiso 1 1 calc R U . . .
H52B H 0.309195 0.162901 0.455035 0.092 Uiso 1 1 calc R U . . .
H52C H 0.422673 0.161257 0.446968 0.092 Uiso 1 1 calc R U . . .
C42 C 0.5842(4) 0.0311(2) 0.5701(3) 0.064(2) Uani 1 1 d . . . . .
H42 H 0.531515 0.011097 0.563993 0.077 Uiso 1 1 calc R U . . .
C75 C 0.7719(5) 0.3602(2) 0.5682(3) 0.069(2) Uani 1 1 d . . . . .
H75 H 0.767124 0.337359 0.592791 0.083 Uiso 1 1 calc R U . . .
C90 C 0.2924(6) 0.5523(2) 0.6498(3) 0.070(2) Uani 1 1 d . . . . .
H90 H 0.288213 0.522573 0.653472 0.084 Uiso 1 1 calc R U . . .
C96 C 0.4702(5) 0.5030(2) 0.9229(2) 0.064(2) Uani 1 1 d . . . . .
H96 H 0.461937 0.493417 0.958865 0.077 Uiso 1 1 calc R U . . .
C76 C 0.6916(5) 0.3559(2) 0.5323(3) 0.067(2) Uani 1 1 d . . . . .
H76A H 0.631523 0.357262 0.550526 0.100 Uiso 1 1 calc R U . . .
H76B H 0.695547 0.329977 0.514871 0.100 Uiso 1 1 calc R U . . .
H76C H 0.692679 0.377369 0.506744 0.100 Uiso 1 1 calc R U . . .
C46 C 0.5382(5) 0.0157(2) 0.7054(3) 0.070(2) Uani 1 1 d . . . . .
H46A H 0.502240 0.006532 0.734691 0.105 Uiso 1 1 calc R U . . .
H46B H 0.593820 0.031562 0.717907 0.105 Uiso 1 1 calc R U . . .
H46C H 0.560651 -0.007450 0.686233 0.105 Uiso 1 1 calc R U . . .
C97 C 0.5591(5) 0.5297(2) 0.9245(3) 0.075(2) Uani 1 1 d . . . . .
H97A H 0.570319 0.539459 0.889787 0.112 Uiso 1 1 calc R U . . .
H97B H 0.615274 0.514393 0.937460 0.112 Uiso 1 1 calc R U . . .
H97C H 0.548929 0.552476 0.947331 0.112 Uiso 1 1 calc R U . . .
C69 C 0.7699(5) 0.4521(2) 0.5665(3) 0.067(2) Uani 1 1 d . . . . .
H69 H 0.723450 0.445507 0.537219 0.081 Uiso 1 1 calc R U . . .
C68 C 0.4145(5) 0.1536(3) 0.7606(3) 0.082(2) Uani 1 1 d D U . . .
H68D H 0.440599 0.160576 0.727417 0.122 Uiso 0.3333 1 calc R U P B 2
H68E H 0.415043 0.124485 0.764765 0.122 Uiso 0.3333 1 calc R U P B 2
H68F H 0.348167 0.163434 0.761760 0.122 Uiso 0.3333 1 calc R U P B 2
H68A H 0.449245 0.154131 0.728670 0.122 Uiso 0.6667 1 calc R U P B 1
H68B H 0.415501 0.126401 0.774605 0.122 Uiso 0.6667 1 calc R U P B 1
H68C H 0.347591 0.161962 0.753446 0.122 Uiso 0.6667 1 calc R U P B 1
C77 C 0.8677(5) 0.3535(3) 0.5406(4) 0.114(4) Uani 1 1 d . . . . .
H77A H 0.879275 0.376224 0.517972 0.172 Uiso 1 1 calc R U . . .
H77B H 0.862838 0.328934 0.520123 0.172 Uiso 1 1 calc R U . . .
H77C H 0.921171 0.351089 0.566314 0.172 Uiso 1 1 calc R U . . .
C49 C 0.3724(5) 0.0797(2) 0.5396(3) 0.075(2) Uani 1 1 d . . . . .
H49A H 0.327626 0.062280 0.557157 0.112 Uiso 1 1 calc R U . . .
H49B H 0.410712 0.063634 0.516568 0.112 Uiso 1 1 calc R U . . .
H49C H 0.335835 0.099820 0.519513 0.112 Uiso 1 1 calc R U . . .
C99 C 0.3583(6) 0.4337(3) 0.8797(3) 0.077(2) Uani 1 1 d . . . . .
H99 H 0.314480 0.453123 0.861082 0.092 Uiso 1 1 calc R U . . .
C91 C 0.2357(6) 0.5697(2) 0.6941(3) 0.083(3) Uani 1 1 d . . . . .
H91A H 0.228972 0.598687 0.689544 0.125 Uiso 1 1 calc R U . . .
H91B H 0.270426 0.564213 0.727006 0.125 Uiso 1 1 calc R U . . .
H91C H 0.171666 0.557438 0.694016 0.125 Uiso 1 1 calc R U . . .
C100 C 0.3482(6) 0.3948(3) 0.8509(3) 0.082(2) Uani 1 1 d . . . . .
H10A H 0.383242 0.373757 0.870256 0.123 Uiso 1 1 calc R U . . .
H10B H 0.375022 0.397635 0.816949 0.123 Uiso 1 1 calc R U . . .
H10C H 0.279912 0.387550 0.846909 0.123 Uiso 1 1 calc R U . . .
C70 C 0.7357(7) 0.4909(2) 0.5904(3) 0.090(3) Uani 1 1 d . . . . .
H70A H 0.783430 0.499820 0.616856 0.135 Uiso 1 1 calc R U . . .
H70B H 0.673784 0.486375 0.606017 0.135 Uiso 1 1 calc R U . . .
H70C H 0.728037 0.511397 0.563644 0.135 Uiso 1 1 calc R U . . .
C87 C 0.4404(7) 0.6181(2) 0.6754(3) 0.084(3) Uani 1 1 d . . . . .
H87 H 0.416260 0.619400 0.710967 0.101 Uiso 1 1 calc R U . . .
C43 C 0.6699(5) 0.0070(3) 0.5933(4) 0.100(3) Uani 1 1 d . . . . .
H43A H 0.723485 0.025141 0.602242 0.150 Uiso 1 1 calc R U . . .
H43B H 0.690418 -0.012644 0.568111 0.150 Uiso 1 1 calc R U . . .
H43C H 0.650381 -0.006854 0.624324 0.150 Uiso 1 1 calc R U . . .
C94A C 0.4344(14) 0.5170(7) 0.5626(11) 0.050(6) Uani 0.3333 1 d D U P C 2
H94A H 0.484449 0.501056 0.580634 0.074 Uiso 0.3333 1 calc R U P C 2
H94B H 0.443178 0.515870 0.525441 0.074 Uiso 0.3333 1 calc R U P C 2
H94C H 0.370767 0.506387 0.569959 0.074 Uiso 0.3333 1 calc R U P C 2
C44 C 0.6082(6) 0.0458(2) 0.5165(3) 0.081(2) Uani 1 1 d . . . . .
H44A H 0.558653 0.064735 0.503927 0.122 Uiso 1 1 calc R U . . .
H44B H 0.610084 0.023004 0.492943 0.122 Uiso 1 1 calc R U . . .
H44C H 0.671125 0.059099 0.518281 0.122 Uiso 1 1 calc R U . . .
C63B C 0.5368(12) 0.2564(6) 0.8318(6) 0.045(4) Uani 0.3333 1 d D U P B 2
H63B H 0.556479 0.281527 0.814379 0.054 Uiso 0.3333 1 calc R U P B 2
C98 C 0.3795(6) 0.5279(3) 0.9073(3) 0.104(3) Uani 1 1 d . . . . .
H98A H 0.376907 0.551586 0.929240 0.156 Uiso 1 1 calc R U . . .
H98B H 0.321715 0.511601 0.911393 0.156 Uiso 1 1 calc R U . . .
H98C H 0.382574 0.536142 0.871252 0.156 Uiso 1 1 calc R U . . .
C47 C 0.3867(5) 0.0162(3) 0.6503(4) 0.108(4) Uani 1 1 d . . . . .
H47A H 0.409055 -0.004329 0.626872 0.161 Uiso 1 1 calc R U . . .
H47B H 0.339043 0.033294 0.632070 0.161 Uiso 1 1 calc R U . . .
H47C H 0.357099 0.003445 0.679588 0.161 Uiso 1 1 calc R U . . .
C67B C 0.4411(18) 0.1635(7) 0.8569(9) 0.059(6) Uani 0.3333 1 d D U P B 2
H67A H 0.474905 0.180823 0.882151 0.089 Uiso 0.3333 1 calc R U P B 2
H67B H 0.454612 0.135445 0.865553 0.089 Uiso 0.3333 1 calc R U P B 2
H67C H 0.371541 0.168300 0.857562 0.089 Uiso 0.3333 1 calc R U P B 2
C33A C 0.9816(18) 0.2320(7) 0.6642(8) 0.062(4) Uani 0.3 1 d D U P A 2
H33A H 0.917478 0.245107 0.667403 0.074 Uiso 0.3 1 calc R U P A 2
C103 C 0.586(2) 0.3778(8) 0.8861(15) 0.056(7) Uani 0.3333 1 d D U P D 2
H10D H 0.529533 0.362077 0.873729 0.083 Uiso 0.3333 1 calc R U P D 2
H10E H 0.628335 0.360940 0.907868 0.083 Uiso 0.3333 1 calc R U P D 2
H10F H 0.620383 0.387433 0.856648 0.083 Uiso 0.3333 1 calc R U P D 2
C101 C 0.3182(7) 0.4284(4) 0.9344(3) 0.111(4) Uani 1 1 d . . . . .
H10G H 0.251231 0.419153 0.931122 0.167 Uiso 1 1 calc R U . . .
H10H H 0.320730 0.454105 0.952547 0.167 Uiso 1 1 calc R U . . .
H10I H 0.357323 0.408757 0.953838 0.167 Uiso 1 1 calc R U . . .
C88 C 0.5455(8) 0.6311(2) 0.6794(4) 0.122(4) Uani 1 1 d . . . . .
H88A H 0.571235 0.631837 0.644998 0.183 Uiso 1 1 calc R U . . .
H88B H 0.582719 0.611992 0.700900 0.183 Uiso 1 1 calc R U . . .
H88C H 0.550252 0.657705 0.694984 0.183 Uiso 1 1 calc R U . . .
C60A C 0.3943(6) 0.2719(3) 0.7857(3) 0.055(2) Uani 0.6667 1 d D U P B 1
H60A H 0.412984 0.296493 0.766705 0.066 Uiso 0.6667 1 calc R U P B 1
C35A C 1.0432(19) 0.2601(7) 0.6333(11) 0.081(7) Uani 0.3 1 d D U P A 2
H35A H 1.049026 0.285946 0.650945 0.121 Uiso 0.3 1 calc R U P A 2
H35B H 1.012630 0.264053 0.598933 0.121 Uiso 0.3 1 calc R U P A 2
H35C H 1.107391 0.248517 0.630086 0.121 Uiso 0.3 1 calc R U P A 2
C65B C 0.6309(16) 0.2369(8) 0.8532(9) 0.054(5) Uani 0.3333 1 d D U P B 2
H65A H 0.662044 0.254517 0.879012 0.081 Uiso 0.3333 1 calc R U P B 2
H65B H 0.674376 0.232602 0.825049 0.081 Uiso 0.3333 1 calc R U P B 2
H65C H 0.616201 0.211181 0.869024 0.081 Uiso 0.3333 1 calc R U P B 2
C89 C 0.3813(7) 0.6494(2) 0.6428(4) 0.120(4) Uani 1 1 d . . . . .
H89A H 0.389207 0.675848 0.658528 0.180 Uiso 1 1 calc R U . . .
H89B H 0.312963 0.641943 0.641537 0.180 Uiso 1 1 calc R U . . .
H89C H 0.404462 0.650009 0.607796 0.180 Uiso 1 1 calc R U . . .
C39B C 1.0347(6) 0.1361(3) 0.6093(5) 0.063(2) Uani 0.7 1 d D U P A 1
H39B H 0.996244 0.116610 0.587625 0.076 Uiso 0.7 1 calc R U P A 1
C65A C 0.6253(8) 0.2944(3) 0.8394(4) 0.060(3) Uani 0.6667 1 d D . P B 1
H65D H 0.656118 0.300059 0.873243 0.089 Uiso 0.6667 1 calc R U P B 1
H65E H 0.570421 0.312406 0.833153 0.089 Uiso 0.6667 1 calc R U P B 1
H65F H 0.671993 0.298368 0.812755 0.089 Uiso 0.6667 1 calc R U P B 1
C93A C 0.4418(14) 0.5604(6) 0.5808(6) 0.052(5) Uani 0.3333 1 d D U P C 2
H93A H 0.386440 0.575055 0.563544 0.062 Uiso 0.3333 1 calc R U P C 2
C92 C 0.2383(7) 0.5624(2) 0.5982(3) 0.102(3) Uani 1 1 d . . . . .
H92A H 0.171122 0.553620 0.599276 0.153 Uiso 1 1 calc R U . . .
H92B H 0.269311 0.548690 0.570035 0.153 Uiso 1 1 calc R U . . .
H92C H 0.240216 0.591333 0.592428 0.153 Uiso 1 1 calc R U . . .
C102 C 0.5515(14) 0.4135(5) 0.9175(8) 0.052(5) Uani 0.3333 1 d D U P D 2
H102 H 0.506529 0.402720 0.942991 0.063 Uiso 0.3333 1 calc R U P D 2
C60B C 0.3386(11) 0.2448(5) 0.7714(8) 0.050(4) Uani 0.3333 1 d D U P B 2
H60B H 0.314699 0.232184 0.738378 0.060 Uiso 0.3333 1 calc R U P B 2
C64B C 0.4775(14) 0.2695(6) 0.8772(6) 0.058(5) Uani 0.3333 1 d D U P B 2
H64A H 0.453032 0.245843 0.894565 0.087 Uiso 0.3333 1 calc R U P B 2
H64B H 0.423272 0.286035 0.864531 0.087 Uiso 0.3333 1 calc R U P B 2
H64C H 0.518506 0.284991 0.901552 0.087 Uiso 0.3333 1 calc R U P B 2
C41B C 1.1282(7) 0.1437(4) 0.5816(6) 0.088(4) Uani 0.7 1 d D U P A 1
H41A H 1.113024 0.147791 0.544860 0.132 Uiso 0.7 1 calc R U P A 1
H41B H 1.171092 0.120616 0.586317 0.132 Uiso 0.7 1 calc R U P A 1
H41C H 1.160085 0.167574 0.596072 0.132 Uiso 0.7 1 calc R U P A 1
C40B C 1.0570(9) 0.1155(4) 0.6611(5) 0.080(3) Uani 0.7 1 d D U P A 1
H40A H 1.116843 0.126437 0.676820 0.120 Uiso 0.7 1 calc R U P A 1
H40B H 1.064601 0.086715 0.655620 0.120 Uiso 0.7 1 calc R U P A 1
H40C H 1.003977 0.120179 0.683887 0.120 Uiso 0.7 1 calc R U P A 1
C95B C 0.4759(11) 0.5858(4) 0.5464(5) 0.089(4) Uani 0.6667 1 d D U P C 1
H95A H 0.406499 0.587638 0.538247 0.133 Uiso 0.6667 1 calc R U P C 1
H95B H 0.508667 0.576407 0.516121 0.133 Uiso 0.6667 1 calc R U P C 1
H95C H 0.500864 0.612187 0.556520 0.133 Uiso 0.6667 1 calc R U P C 1
C104 C 0.5887(12) 0.4255(4) 0.9697(4) 0.089(4) Uani 0.6667 1 d D U P D 1
H10J H 0.591175 0.451902 0.985919 0.134 Uiso 0.6667 1 calc R U P D 1
H10K H 0.643995 0.409544 0.982567 0.134 Uiso 0.6667 1 calc R U P D 1
H10L H 0.528823 0.411962 0.978161 0.134 Uiso 0.6667 1 calc R U P D 1
C34A C 1.0273(19) 0.2282(11) 0.7181(10) 0.093(7) Uani 0.3 1 d D U P A 2
H34A H 1.097579 0.229640 0.716588 0.140 Uiso 0.3 1 calc R U P A 2
H34B H 1.009197 0.202495 0.732945 0.140 Uiso 0.3 1 calc R U P A 2
H34C H 1.004580 0.249986 0.739590 0.140 Uiso 0.3 1 calc R U P A 2
C113 C 0.6636(7) 0.0975(4) 0.8634(4) 0.061(4) Uani 0.5 1 d G . P E 2
H113 H 0.712515 0.110191 0.844865 0.073 Uiso 0.5 1 calc R U P E 2
C114 C 0.6501(6) 0.1081(3) 0.9142(4) 0.065(4) Uani 0.5 1 d G . P E 2
C115 C 0.5785(7) 0.0896(3) 0.9413(3) 0.059(4) Uani 0.5 1 d G . P E 2
H115 H 0.569323 0.096733 0.976007 0.071 Uiso 0.5 1 calc R U P E 2
C116 C 0.5204(5) 0.0605(3) 0.9175(4) 0.061(4) Uani 0.5 1 d G . P E 2
H116 H 0.471442 0.047893 0.935945 0.073 Uiso 0.5 1 calc R U P E 2
C117 C 0.5338(7) 0.0500(3) 0.8666(4) 0.056(4) Uani 0.5 1 d G . P E 2
H117 H 0.494096 0.030202 0.850343 0.068 Uiso 0.5 1 calc R U P E 2
C112 C 0.6054(8) 0.0685(4) 0.8396(3) 0.073(9) Uani 0.5 1 d G . P E 2
H112 H 0.614632 0.061350 0.804802 0.087 Uiso 0.5 1 calc R U P E 2
C118 C 0.7160(17) 0.1389(8) 0.9406(11) 0.089(12) Uani 0.5 1 d . . P E 2
H11A H 0.778228 0.126542 0.950185 0.133 Uiso 0.5 1 calc R U P E 2
H11B H 0.686258 0.148764 0.971620 0.133 Uiso 0.5 1 calc R U P E 2
H11C H 0.725834 0.161233 0.917094 0.133 Uiso 0.5 1 calc R U P E 2
C109 C 0.7417(16) 0.1332(8) 0.9156(7) 0.061(4) Uani 0.5 1 d . U P F 1
H109 H 0.807901 0.140426 0.917460 0.074 Uiso 0.5 1 calc R U P F 1
C110 C 0.7090(10) 0.1056(5) 0.8803(6) 0.058(3) Uani 0.5 1 d . U P F 1
H110 H 0.751399 0.094375 0.856610 0.070 Uiso 0.5 1 calc R U P F 1
C105 C 0.6123(10) 0.0942(5) 0.8795(6) 0.054(3) Uani 0.5 1 d . U P F 1
C111 C 0.5731(18) 0.0652(6) 0.8403(7) 0.060(5) Uani 0.5 1 d . U P F 1
H11D H 0.516616 0.076811 0.821967 0.090 Uiso 0.5 1 calc R U P F 1
H11E H 0.554396 0.040500 0.857476 0.090 Uiso 0.5 1 calc R U P F 1
H11F H 0.622605 0.059213 0.815783 0.090 Uiso 0.5 1 calc R U P F 1
C107 C 0.5842(9) 0.1394(5) 0.9502(5) 0.060(3) Uani 0.5 1 d . U P F 1
H107 H 0.542157 0.150686 0.974017 0.072 Uiso 0.5 1 calc R U P F 1
C106 C 0.5519(9) 0.1102(4) 0.9149(5) 0.055(3) Uani 0.5 1 d . U P F 1
H106 H 0.486998 0.101224 0.915271 0.066 Uiso 0.5 1 calc R U P F 1
C108 C 0.6775(14) 0.1509(8) 0.9492(11) 0.062(4) Uani 0.5 1 d . U P F 1
H108 H 0.700369 0.171431 0.971831 0.075 Uiso 0.5 1 calc R U P F 1
C120 C 0.4581(9) 0.0852(3) 0.3741(5) 0.084(5) Uani 0.5 1 d G U P G 1
H120 H 0.458034 0.059943 0.390656 0.101 Uiso 0.5 1 calc R U P G 1
C119 C 0.5424(7) 0.1076(4) 0.3739(5) 0.094(7) Uani 0.5 1 d G U P G 1
H119 H 0.599943 0.097620 0.390304 0.112 Uiso 0.5 1 calc R U P G 1
C124 C 0.5424(8) 0.1447(4) 0.3497(5) 0.073(5) Uani 0.5 1 d G U P G 1
H124 H 0.600001 0.159953 0.349562 0.087 Uiso 0.5 1 calc R U P G 1
C123 C 0.4581(11) 0.1593(4) 0.3257(6) 0.091(6) Uani 0.5 1 d G U P G 1
C122 C 0.3738(8) 0.1369(4) 0.3259(6) 0.091(7) Uani 0.5 1 d G U P G 1
H122 H 0.316240 0.146932 0.309524 0.109 Uiso 0.5 1 calc R U P G 1
C121 C 0.3738(7) 0.0999(4) 0.3501(5) 0.075(5) Uani 0.5 1 d G U P G 1
H121 H 0.316180 0.084599 0.350266 0.090 Uiso 0.5 1 calc R U P G 1
C130 C 0.3734(15) 0.1482(5) 0.3231(7) 0.143(10) Uani 0.5 1 d G U P H 2
H130 H 0.332774 0.125582 0.325846 0.172 Uiso 0.5 1 calc R U P H 2
C129 C 0.4714(16) 0.1451(5) 0.3359(7) 0.133(9) Uani 0.5 1 d G U P H 2
C128 C 0.5308(11) 0.1783(7) 0.3319(6) 0.120(8) Uani 0.5 1 d G U P H 2
H128 H 0.597773 0.176155 0.340706 0.144 Uiso 0.5 1 calc R U P H 2
C127 C 0.4923(13) 0.2146(5) 0.3150(7) 0.128(9) Uani 0.5 1 d G U P H 2
H127 H 0.532911 0.237236 0.312283 0.154 Uiso 0.5 1 calc R U P H 2
C126 C 0.3943(14) 0.2177(4) 0.3022(6) 0.105(7) Uani 0.5 1 d G U P H 2
H126 H 0.367981 0.242490 0.290642 0.126 Uiso 0.5 1 calc R U P H 2
C131 C 0.3349(11) 0.1845(6) 0.3062(5) 0.117(7) Uani 0.5 1 d G U P H 2
H131 H 0.267911 0.186664 0.297423 0.140 Uiso 0.5 1 calc R U P H 2
C132 C 0.496(2) 0.1050(8) 0.3496(10) 0.146(11) Uani 0.5 1 d . U P H 2
H13A H 0.443821 0.087038 0.338589 0.219 Uiso 0.5 1 calc R U P H 2
H13B H 0.507620 0.103140 0.387025 0.219 Uiso 0.5 1 calc R U P H 2
H13C H 0.555301 0.097337 0.332694 0.219 Uiso 0.5 1 calc R U P H 2
C125 C 0.456(3) 0.1978(8) 0.3039(11) 0.161(14) Uani 0.5 1 d . U P G 1
H12A H 0.518518 0.210813 0.310403 0.242 Uiso 0.5 1 calc R U P G 1
H12B H 0.405464 0.213690 0.319283 0.242 Uiso 0.5 1 calc R U P G 1
H12C H 0.442244 0.195732 0.266665 0.242 Uiso 0.5 1 calc R U P G 1
C36B C 0.9204(8) 0.2066(3) 0.5476(4) 0.078(3) Uani 0.7 1 d D U P A 1
H36B H 0.854927 0.218862 0.549221 0.094 Uiso 0.7 1 calc R U P A 1
C37B C 0.9182(9) 0.1762(4) 0.5037(5) 0.079(3) Uani 0.7 1 d D U P A 1
H37A H 0.983773 0.166656 0.498546 0.118 Uiso 0.7 1 calc R U P A 1
H37B H 0.892445 0.188958 0.472034 0.118 Uiso 0.7 1 calc R U P A 1
H37C H 0.877107 0.153638 0.512303 0.118 Uiso 0.7 1 calc R U P A 1
C38 C 0.9911(7) 0.2388(3) 0.5321(4) 0.115(3) Uani 1 1 d D U . . .
H38A H 0.995882 0.259376 0.558859 0.173 Uiso 0.7 1 calc R U P A 1
H38B H 1.054618 0.226764 0.528011 0.173 Uiso 0.7 1 calc R U P A 1
H38C H 0.968157 0.250866 0.499491 0.173 Uiso 0.7 1 calc R U P A 1
H38D H 0.976813 0.259802 0.556834 0.173 Uiso 0.3 1 calc R U P A 2
H38E H 1.060666 0.237849 0.527482 0.173 Uiso 0.3 1 calc R U P A 2
H38F H 0.957286 0.244495 0.499027 0.173 Uiso 0.3 1 calc R U P A 2
C35B C 0.9718(7) 0.2588(3) 0.6655(5) 0.063(3) Uani 0.7 1 d D U P A 1
H35D H 0.948406 0.270121 0.632532 0.095 Uiso 0.7 1 calc R U P A 1
H35E H 1.014715 0.277984 0.683461 0.095 Uiso 0.7 1 calc R U P A 1
H35F H 0.916839 0.253057 0.686689 0.095 Uiso 0.7 1 calc R U P A 1
C34B C 1.0889(12) 0.2085(5) 0.7008(6) 0.135(6) Uani 0.7 1 d D U P A 1
H34D H 1.050396 0.194424 0.725726 0.203 Uiso 0.7 1 calc R U P A 1
H34E H 1.117809 0.232386 0.717038 0.203 Uiso 0.7 1 calc R U P A 1
H34F H 1.139940 0.190875 0.689422 0.203 Uiso 0.7 1 calc R U P A 1
C39A C 1.0528(15) 0.1420(8) 0.6412(10) 0.065(4) Uani 0.3 1 d D U P A 2
H39A H 1.037316 0.118627 0.618339 0.078 Uiso 0.3 1 calc R U P A 2
C40A C 1.059(2) 0.1271(10) 0.6966(10) 0.080(7) Uani 0.3 1 d D U P A 2
H40D H 1.103418 0.104296 0.699431 0.120 Uiso 0.3 1 calc R U P A 2
H40E H 0.995036 0.118730 0.706722 0.120 Uiso 0.3 1 calc R U P A 2
H40F H 1.082960 0.148592 0.719372 0.120 Uiso 0.3 1 calc R U P A 2
C41A C 1.1543(15) 0.1568(9) 0.6295(14) 0.092(7) Uani 0.3 1 d D U P A 2
H41D H 1.164161 0.183655 0.643727 0.138 Uiso 0.3 1 calc R U P A 2
H41E H 1.160919 0.157544 0.592152 0.138 Uiso 0.3 1 calc R U P A 2
H41F H 1.202589 0.138568 0.645072 0.138 Uiso 0.3 1 calc R U P A 2
C36A C 0.956(2) 0.1973(6) 0.5529(10) 0.073(4) Uani 0.3 1 d D U P A 2
H36A H 0.885310 0.200766 0.546854 0.088 Uiso 0.3 1 calc R U P A 2
C37A C 0.970(2) 0.1589(8) 0.5211(11) 0.077(7) Uani 0.3 1 d D U P A 2
H37D H 0.967320 0.165477 0.484342 0.115 Uiso 0.3 1 calc R U P A 2
H37E H 0.919483 0.139675 0.528231 0.115 Uiso 0.3 1 calc R U P A 2
H37F H 1.033441 0.147091 0.530471 0.115 Uiso 0.3 1 calc R U P A 2
C33B C 1.0263(7) 0.2205(3) 0.6561(5) 0.065(3) Uani 0.7 1 d D U P A 1
H33B H 1.074848 0.229761 0.631499 0.078 Uiso 0.7 1 calc R U P A 1
Si2A Si 0.9596(19) 0.1831(6) 0.6254(8) 0.052(3) Uani 0.3 1 d D U P A 2
C62A C 0.2997(6) 0.2565(4) 0.7591(4) 0.061(3) Uani 0.6667 1 d D . P B 1
H62A H 0.284139 0.230185 0.772859 0.092 Uiso 0.6667 1 calc R U P B 1
H62B H 0.307713 0.254439 0.721947 0.092 Uiso 0.6667 1 calc R U P B 1
H62C H 0.247321 0.275227 0.765530 0.092 Uiso 0.6667 1 calc R U P B 1
C62B C 0.3320(16) 0.2893(5) 0.7610(8) 0.056(5) Uani 0.3333 1 d D U P B 2
H62D H 0.351370 0.304031 0.792293 0.085 Uiso 0.3333 1 calc R U P B 2
H62E H 0.265455 0.296277 0.750372 0.085 Uiso 0.3333 1 calc R U P B 2
H62F H 0.374800 0.296364 0.733462 0.085 Uiso 0.3333 1 calc R U P B 2
C61A C 0.3691(8) 0.2854(4) 0.8404(4) 0.071(3) Uani 0.6667 1 d D . P B 1
H61A H 0.314994 0.304231 0.837935 0.106 Uiso 0.6667 1 calc R U P B 1
H61B H 0.425250 0.298548 0.857189 0.106 Uiso 0.6667 1 calc R U P B 1
H61C H 0.351228 0.262094 0.860558 0.106 Uiso 0.6667 1 calc R U P B 1
C63A C 0.5901(8) 0.2512(3) 0.8379(4) 0.048(2) Uani 0.6667 1 d D U P B 1
H63A H 0.552611 0.248574 0.869644 0.058 Uiso 0.6667 1 calc R U P B 1
C64A C 0.6758(8) 0.2230(4) 0.8476(5) 0.062(3) Uani 0.6667 1 d D . P B 1
H64D H 0.716758 0.223565 0.817928 0.093 Uiso 0.6667 1 calc R U P B 1
H64E H 0.652230 0.195750 0.852664 0.093 Uiso 0.6667 1 calc R U P B 1
H64F H 0.713345 0.231650 0.878433 0.093 Uiso 0.6667 1 calc R U P B 1
Si3A Si 0.5002(3) 0.23591(13) 0.78360(19) 0.0439(9) Uani 0.6667 1 d D U P B 1
C61B C 0.2688(13) 0.2307(6) 0.8106(8) 0.066(5) Uani 0.3333 1 d D U P B 2
H61D H 0.282689 0.202772 0.819624 0.098 Uiso 0.3333 1 calc R U P B 2
H61E H 0.202630 0.232815 0.796030 0.098 Uiso 0.3333 1 calc R U P B 2
H61F H 0.275800 0.247301 0.841572 0.098 Uiso 0.3333 1 calc R U P B 2
C66A C 0.4637(9) 0.1825(3) 0.8002(4) 0.053(3) Uani 0.6667 1 d D U P B 1
H66A H 0.526304 0.169087 0.809976 0.064 Uiso 0.6667 1 calc R U P B 1
C67A C 0.4068(9) 0.1810(4) 0.8506(5) 0.071(4) Uani 0.6667 1 d D . P B 1
H67D H 0.340992 0.190658 0.843424 0.106 Uiso 0.6667 1 calc R U P B 1
H67E H 0.439068 0.197888 0.876848 0.106 Uiso 0.6667 1 calc R U P B 1
H67F H 0.404705 0.153359 0.863084 0.106 Uiso 0.6667 1 calc R U P B 1
C95A C 0.5330(16) 0.5819(8) 0.5657(10) 0.073(6) Uani 0.3333 1 d D U P C 2
H95D H 0.526993 0.610537 0.572878 0.110 Uiso 0.3333 1 calc R U P C 2
H95E H 0.542107 0.577961 0.528952 0.110 Uiso 0.3333 1 calc R U P C 2
H95F H 0.588604 0.571073 0.585677 0.110 Uiso 0.3333 1 calc R U P C 2
C1D C 0.6112(13) 0.3901(5) 0.8867(8) 0.075(5) Uani 0.6667 1 d D U P D 1
H1DA H 0.561548 0.370790 0.895477 0.113 Uiso 0.6667 1 calc R U P D 1
H1DB H 0.674711 0.380070 0.898481 0.113 Uiso 0.6667 1 calc R U P D 1
H1DC H 0.609604 0.393985 0.849371 0.113 Uiso 0.6667 1 calc R U P D 1
C1E C 0.5920(9) 0.4299(4) 0.9130(4) 0.065(3) Uani 0.6667 1 d D U P D 1
H1E H 0.649343 0.447089 0.906992 0.078 Uiso 0.6667 1 calc R U P D 1
C1F C 0.6409(12) 0.4302(7) 0.9489(8) 0.056(5) Uani 0.3333 1 d D U P D 2
H1FA H 0.660021 0.411266 0.976269 0.085 Uiso 0.3333 1 calc R U P D 2
H1FB H 0.624498 0.455920 0.964193 0.085 Uiso 0.3333 1 calc R U P D 2
H1FC H 0.694339 0.433818 0.926059 0.085 Uiso 0.3333 1 calc R U P D 2
C93B C 0.4943(9) 0.5565(3) 0.5906(4) 0.061(3) Uani 0.6667 1 d D U P C 1
H93B H 0.564474 0.558634 0.600590 0.074 Uiso 0.6667 1 calc R U P C 1
C94B C 0.4785(9) 0.5140(4) 0.5702(5) 0.062(3) Uani 0.6667 1 d D U P C 1
H94D H 0.483590 0.495004 0.598854 0.093 Uiso 0.6667 1 calc R U P C 1
H94E H 0.527427 0.507702 0.545438 0.093 Uiso 0.6667 1 calc R U P C 1
H94F H 0.414215 0.511960 0.553117 0.093 Uiso 0.6667 1 calc R U P C 1

loop_
_atom_site_aniso_label
_atom_site_aniso_U_11
_atom_site_aniso_U_22
_atom_site_aniso_U_33
_atom_site_aniso_U_23
_atom_site_aniso_U_13
_atom_site_aniso_U_12
Pr2 0.03174(15) 0.03759(17) 0.03825(17) -0.00716(14) 0.00021(12) 0.00617(13)
Pr1 0.03793(16) 0.03460(17) 0.04764(19) 0.00649(15) 0.00166(13) 0.00880(14)
K1 0.0446(7) 0.0378(7) 0.0470(7) -0.0048(6) 0.0060(6) 0.0091(5)
K2 0.0448(7) 0.0355(7) 0.0637(9) -0.0109(6) 0.0056(6) -0.0037(6)
Si4 0.0426(8) 0.0375(9) 0.0378(8) 0.0021(7) 0.0048(7) 0.0091(7)
Si6 0.0274(7) 0.0473(10) 0.0411(9) -0.0055(7) 0.0029(6) 0.0052(7)
Si5 0.0259(7) 0.0688(12) 0.0446(9) 0.0054(9) 0.0044(7) 0.0047(7)
Si1 0.0291(8) 0.0454(10) 0.0808(13) 0.0186(9) -0.0054(8) -0.0059(7)
Si2B 0.027(2) 0.037(2) 0.097(4) -0.004(3) -0.004(3) -0.0050(18)
Si8 0.0625(12) 0.0965(17) 0.0334(9) -0.0056(10) -0.0064(8) 0.0190(11)
Si3B 0.040(4) 0.045(4) 0.039(3) 0.008(3) 0.017(3) 0.006(3)
Si7 0.1006(16) 0.0338(10) 0.0627(13) -0.0040(9) -0.0136(11) 0.0101(10)
C13 0.036(3) 0.036(3) 0.036(3) 0.005(2) 0.003(2) 0.008(2)
C3 0.033(3) 0.029(3) 0.057(4) 0.004(3) -0.002(3) 0.002(2)
C12 0.048(3) 0.033(3) 0.038(3) 0.006(2) 0.006(3) 0.009(3)
C19 0.025(2) 0.040(3) 0.038(3) -0.004(2) 0.001(2) 0.004(2)
C22 0.031(3) 0.032(3) 0.037(3) -0.005(2) 0.006(2) 0.006(2)
C5 0.031(3) 0.028(3) 0.054(4) 0.004(3) -0.002(2) 0.003(2)
C20 0.031(3) 0.035(3) 0.038(3) -0.006(2) 0.007(2) 0.002(2)
C21 0.029(3) 0.041(3) 0.036(3) -0.005(2) 0.000(2) 0.006(2)
C18 0.029(3) 0.040(3) 0.045(3) -0.003(3) 0.000(2) 0.010(2)
C15 0.048(3) 0.049(4) 0.046(4) 0.010(3) 0.011(3) 0.021(3)
C2 0.039(3) 0.037(3) 0.055(4) 0.002(3) -0.014(3) 0.005(3)
C23 0.026(2) 0.043(3) 0.041(3) 0.000(3) 0.007(2) 0.004(2)
C6 0.028(3) 0.037(3) 0.064(4) 0.014(3) 0.003(3) 0.001(2)
C54 0.056(4) 0.038(3) 0.041(3) 0.003(3) 0.004(3) 0.006(3)
C14 0.042(3) 0.044(3) 0.040(3) 0.010(3) 0.003(2) 0.016(3)
C4 0.028(3) 0.035(3) 0.055(4) 0.003(3) 0.001(2) -0.001(2)
C84 0.026(3) 0.064(4) 0.054(4) -0.012(3) 0.010(3) 0.002(3)
C11 0.043(3) 0.029(3) 0.045(3) 0.000(3) 0.003(3) 0.007(2)
C72 0.029(3) 0.041(3) 0.047(3) -0.005(3) 0.004(2) 0.001(2)
C25 0.032(3) 0.058(4) 0.073(5) -0.033(4) -0.014(3) 0.006(3)
C17 0.036(3) 0.048(4) 0.037(3) 0.000(3) 0.003(2) 0.016(3)
C24 0.043(3) 0.046(4) 0.039(3) 0.003(3) 0.007(3) 0.011(3)
C7 0.034(3) 0.040(3) 0.073(5) 0.018(3) 0.009(3) 0.007(3)
C9 0.070(4) 0.042(4) 0.041(3) 0.005(3) -0.002(3) 0.015(3)
C31 0.051(4) 0.068(4) 0.039(3) -0.015(3) -0.006(3) 0.020(3)
C16 0.073(4) 0.046(4) 0.035(3) 0.006(3) 0.008(3) 0.027(3)
C10 0.060(4) 0.032(3) 0.041(3) -0.004(3) -0.004(3) 0.010(3)
C51 0.048(3) 0.044(3) 0.045(3) 0.000(3) -0.001(3) 0.008(3)
C29 0.047(3) 0.046(4) 0.045(4) -0.013(3) -0.004(3) 0.019(3)
C32 0.045(3) 0.070(5) 0.047(4) -0.021(3) -0.011(3) 0.015(3)
C81 0.036(3) 0.065(4) 0.048(4) -0.010(3) 0.009(3) -0.007(3)
C57 0.053(3) 0.040(3) 0.043(3) 0.000(3) 0.004(3) 0.005(3)
C8 0.052(4) 0.047(4) 0.052(4) 0.012(3) 0.006(3) 0.020(3)
C86 0.038(3) 0.081(5) 0.054(4) -0.002(4) 0.011(3) 0.001(3)
C27 0.071(4) 0.032(3) 0.068(4) -0.016(3) 0.017(4) -0.001(3)
C53 0.051(4) 0.060(4) 0.059(4) 0.005(3) 0.001(3) 0.007(3)
C28 0.064(4) 0.031(3) 0.052(4) -0.008(3) -0.003(3) 0.011(3)
C45 0.041(3) 0.058(4) 0.089(5) 0.037(4) -0.003(3) -0.005(3)
C30 0.042(3) 0.059(4) 0.041(3) -0.015(3) -0.001(3) 0.018(3)
C82 0.054(4) 0.046(4) 0.076(5) -0.012(4) 0.017(3) -0.007(3)
C1 0.056(4) 0.044(4) 0.047(4) 0.004(3) -0.008(3) 0.017(3)
C55 0.090(5) 0.041(4) 0.044(4) 0.004(3) -0.009(3) 0.012(4)
C73 0.043(3) 0.071(5) 0.067(4) -0.021(4) 0.004(3) -0.011(3)
C71 0.037(4) 0.140(8) 0.122(7) 0.075(6) 0.016(4) 0.007(4)
C74 0.043(3) 0.059(4) 0.078(5) 0.012(4) 0.018(3) 0.018(3)
C58 0.067(4) 0.063(4) 0.047(4) -0.003(3) 0.016(3) 0.003(4)
C78 0.037(3) 0.066(4) 0.053(4) 0.007(3) -0.002(3) 0.010(3)
C48 0.034(3) 0.055(4) 0.081(5) 0.023(4) -0.003(3) -0.008(3)
C79 0.053(4) 0.085(6) 0.089(6) 0.012(5) -0.006(4) 0.035(4)
C83 0.042(4) 0.083(5) 0.065(4) -0.024(4) 0.005(3) -0.012(3)
C85 0.043(3) 0.075(5) 0.062(4) -0.020(4) 0.010(3) 0.009(3)
C56 0.067(4) 0.041(3) 0.048(4) -0.001(3) -0.005(3) 0.016(3)
C59 0.062(4) 0.051(4) 0.056(4) 0.003(3) 0.012(3) 0.021(3)
C26 0.048(4) 0.048(4) 0.078(5) -0.022(4) 0.008(3) 0.001(3)
C66B 0.055(7) 0.068(7) 0.053(7) 0.014(6) 0.013(6) 0.007(7)
C80 0.041(3) 0.085(5) 0.051(4) 0.014(4) -0.008(3) 0.008(3)
C50 0.034(3) 0.074(5) 0.096(6) 0.036(4) 0.003(3) 0.008(3)
C52 0.066(4) 0.060(5) 0.058(4) -0.007(3) -0.001(3) -0.003(4)
C42 0.037(3) 0.047(4) 0.107(6) 0.002(4) -0.002(4) -0.009(3)
C75 0.054(4) 0.080(5) 0.074(5) -0.026(4) 0.017(4) -0.005(4)
C90 0.094(5) 0.043(4) 0.070(5) -0.001(4) -0.028(4) 0.021(4)
C96 0.050(4) 0.110(6) 0.033(3) -0.011(4) 0.003(3) 0.011(4)
C76 0.061(4) 0.054(4) 0.086(5) -0.024(4) 0.024(4) -0.006(3)
C46 0.055(4) 0.050(4) 0.104(6) 0.034(4) -0.023(4) -0.013(3)
C97 0.077(5) 0.089(6) 0.060(5) 0.006(4) 0.020(4) 0.016(5)
C69 0.056(4) 0.076(5) 0.071(5) 0.006(4) 0.012(4) 0.004(4)
C68 0.070(5) 0.104(6) 0.072(5) -0.001(5) 0.017(4) -0.009(4)
C77 0.050(4) 0.183(11) 0.113(7) -0.087(7) 0.025(5) -0.007(5)
C49 0.055(4) 0.069(5) 0.098(6) 0.034(4) -0.030(4) -0.019(4)
C99 0.087(6) 0.098(6) 0.047(4) -0.005(4) 0.011(4) 0.008(5)
C91 0.082(5) 0.063(5) 0.102(6) -0.017(5) -0.022(5) 0.037(4)
C100 0.078(5) 0.101(7) 0.069(5) -0.013(5) 0.013(4) 0.003(5)
C70 0.154(8) 0.043(4) 0.077(5) -0.026(4) 0.067(5) -0.046(5)
C87 0.116(7) 0.037(4) 0.096(6) -0.008(4) -0.029(5) 0.016(4)
C43 0.049(4) 0.113(8) 0.136(8) -0.007(6) -0.013(5) 0.032(5)
C94A 0.030(10) 0.070(13) 0.048(12) -0.002(10) -0.004(10) 0.014(10)
C44 0.090(6) 0.065(5) 0.089(6) -0.027(5) 0.011(5) -0.024(4)
C63B 0.045(7) 0.051(7) 0.039(7) 0.006(6) 0.017(7) 0.000(7)
C98 0.075(5) 0.160(9) 0.078(6) -0.044(6) -0.003(4) 0.055(6)
C47 0.054(4) 0.121(8) 0.145(8) 0.086(7) -0.034(5) -0.039(5)
C67B 0.068(13) 0.055(12) 0.055(11) 0.031(10) 0.001(10) 0.025(10)
C33A 0.044(8) 0.059(9) 0.083(9) 0.003(8) 0.005(8) -0.010(8)
C103 0.038(11) 0.067(16) 0.062(14) 0.022(13) -0.003(10) -0.007(11)
C101 0.105(7) 0.175(11) 0.055(5) -0.008(6) 0.018(5) -0.022(7)
C88 0.177(10) 0.037(4) 0.142(9) -0.003(5) -0.105(8) 0.005(5)
C60A 0.053(5) 0.065(6) 0.047(5) 0.008(5) 0.010(4) 0.005(5)
C35A 0.079(14) 0.062(13) 0.102(16) -0.004(13) 0.016(13) -0.033(12)
C65B 0.054(13) 0.066(14) 0.041(11) 0.008(10) 0.003(11) 0.011(10)
C89 0.129(8) 0.033(4) 0.193(11) 0.000(6) -0.039(8) 0.023(5)
C39B 0.031(4) 0.051(5) 0.108(7) 0.000(5) 0.002(5) -0.006(4)
C65A 0.075(7) 0.057(6) 0.046(6) -0.001(5) -0.006(5) 0.010(5)
C93A 0.046(10) 0.059(11) 0.050(10) 0.008(9) -0.003(9) 0.009(9)
C92 0.142(8) 0.065(5) 0.092(6) 0.007(5) -0.059(6) 0.028(5)
C102 0.042(9) 0.076(13) 0.038(10) 0.009(10) -0.008(8) -0.011(9)
C60B 0.053(8) 0.050(8) 0.050(7) 0.001(7) 0.017(7) 0.013(7)
C64B 0.075(11) 0.064(11) 0.036(9) -0.003(9) 0.014(9) -0.004(10)
C41B 0.041(6) 0.081(8) 0.144(11) -0.003(8) 0.027(6) 0.007(5)
C40B 0.064(7) 0.062(7) 0.112(10) 0.002(7) -0.006(7) 0.015(6)
C95B 0.109(9) 0.067(8) 0.086(9) 0.032(7) -0.047(7) -0.038(8)
C104 0.126(11) 0.084(9) 0.057(7) 0.005(7) -0.009(8) 0.018(9)
C34A 0.053(13) 0.119(17) 0.106(16) -0.030(15) -0.007(13) -0.001(13)
C113 0.045(9) 0.078(12) 0.059(11) 0.021(9) 0.002(7) 0.001(9)
C114 0.053(8) 0.069(10) 0.070(10) 0.030(8) -0.037(8) -0.016(7)
C115 0.052(8) 0.076(10) 0.048(8) 0.014(8) -0.002(6) 0.005(7)
C116 0.043(7) 0.069(10) 0.070(10) 0.019(8) -0.002(7) -0.008(7)
C117 0.045(7) 0.047(8) 0.077(10) 0.010(8) 0.006(7) 0.003(6)
C112 0.064(16) 0.058(14) 0.098(18) 0.024(12) 0.028(13) 0.016(11)
C118 0.09(2) 0.09(2) 0.080(19) 0.033(19) -0.05(2) -0.023(16)
C109 0.043(6) 0.077(8) 0.063(7) 0.017(7) -0.006(7) -0.010(6)
C110 0.043(6) 0.066(7) 0.064(7) 0.019(6) -0.012(6) -0.001(6)
C105 0.042(6) 0.053(6) 0.066(6) 0.021(5) -0.006(5) 0.001(5)
C111 0.055(10) 0.050(10) 0.075(12) 0.004(9) -0.007(8) 0.003(7)
C107 0.041(5) 0.077(7) 0.061(6) 0.017(6) -0.008(5) -0.005(5)
C106 0.036(5) 0.062(6) 0.067(6) 0.019(6) -0.007(5) -0.001(5)
C108 0.048(7) 0.078(8) 0.061(7) 0.017(7) -0.007(7) -0.014(6)
C120 0.087(12) 0.075(12) 0.088(13) -0.032(10) -0.012(10) 0.008(10)
C119 0.060(10) 0.127(16) 0.093(14) -0.046(13) -0.002(10) 0.012(11)
C124 0.055(9) 0.100(13) 0.065(11) -0.037(10) 0.017(8) -0.005(9)
C123 0.138(17) 0.093(14) 0.041(10) -0.004(10) 0.001(11) 0.015(14)
C122 0.087(14) 0.109(15) 0.074(15) -0.027(12) -0.017(12) -0.016(12)
C121 0.063(9) 0.064(10) 0.099(12) -0.041(9) 0.013(8) -0.015(8)
C130 0.17(2) 0.19(2) 0.071(17) -0.043(16) 0.024(17) 0.085(19)
C129 0.21(2) 0.147(19) 0.050(12) -0.004(13) 0.063(15) 0.069(19)
C128 0.19(2) 0.127(19) 0.044(10) -0.019(13) 0.016(13) 0.030(17)
C127 0.22(2) 0.108(18) 0.056(13) -0.030(13) 0.025(15) -0.009(18)
C126 0.17(2) 0.080(13) 0.058(10) -0.020(11) -0.021(13) -0.014(14)
C131 0.157(18) 0.139(18) 0.052(10) -0.034(12) -0.020(11) -0.022(15)
C132 0.23(3) 0.112(19) 0.097(19) 0.007(15) 0.035(18) 0.043(19)
C125 0.34(4) 0.084(19) 0.063(15) -0.023(15) 0.05(2) 0.03(2)
C36B 0.074(6) 0.075(6) 0.089(6) -0.021(5) 0.037(5) -0.048(5)
C37B 0.064(7) 0.096(9) 0.077(8) -0.007(7) 0.017(6) -0.023(6)
C38 0.118(6) 0.104(6) 0.126(6) -0.012(5) 0.030(5) -0.021(5)
C35B 0.045(5) 0.043(6) 0.100(8) -0.006(6) -0.002(5) -0.007(5)
C34B 0.106(10) 0.115(11) 0.180(14) -0.025(11) -0.035(10) 0.013(9)
C39A 0.040(8) 0.064(9) 0.091(10) 0.018(9) 0.013(8) 0.005(8)
C40A 0.052(12) 0.084(16) 0.103(16) 0.014(15) -0.004(14) -0.001(12)
C41A 0.047(12) 0.107(17) 0.125(17) 0.032(15) 0.020(13) 0.023(12)
C36A 0.069(8) 0.067(8) 0.087(8) -0.002(7) 0.033(7) -0.020(7)
C37A 0.076(14) 0.085(15) 0.072(14) 0.000(13) 0.028(12) -0.022(13)
C33B 0.037(4) 0.052(5) 0.105(7) 0.000(5) -0.013(5) -0.004(4)
Si2A 0.038(6) 0.045(6) 0.073(6) 0.016(5) 0.010(5) 0.000(5)
C62A 0.038(6) 0.094(10) 0.052(7) 0.006(6) 0.013(5) 0.017(6)
C62B 0.061(11) 0.050(11) 0.058(11) 0.006(9) 0.008(9) 0.013(10)
C61A 0.071(7) 0.085(8) 0.057(7) -0.013(6) 0.015(5) 0.013(6)
C63A 0.048(6) 0.057(6) 0.040(5) 0.006(4) 0.001(5) 0.002(5)
C64A 0.064(8) 0.065(8) 0.057(7) 0.009(6) -0.008(6) 0.010(6)
Si3A 0.038(2) 0.051(2) 0.0429(17) 0.0109(15) 0.0035(17) -0.0009(15)
C61B 0.057(11) 0.070(12) 0.071(12) 0.005(10) 0.013(9) 0.023(10)
C66A 0.033(5) 0.068(6) 0.059(6) 0.017(5) 0.001(4) 0.008(5)
C67A 0.060(8) 0.089(11) 0.064(8) 0.024(8) 0.000(6) -0.017(7)
C95A 0.076(13) 0.074(14) 0.071(14) 0.016(12) 0.016(11) -0.002(12)
C1D 0.094(12) 0.072(10) 0.059(8) 0.009(8) -0.014(9) 0.009(9)
C1E 0.069(7) 0.069(7) 0.054(7) -0.003(6) -0.015(6) -0.002(6)
C1F 0.036(9) 0.089(14) 0.044(11) 0.016(11) 0.001(9) 0.011(10)
C93B 0.068(7) 0.052(6) 0.061(6) 0.021(5) -0.028(6) -0.019(6)
C94B 0.064(8) 0.065(8) 0.056(7) 0.000(6) -0.008(7) -0.020(7)

loop_
_atom_type_symbol
_atom_type_description
_atom_type_scat_dispersion_real
_atom_type_scat_dispersion_imag
_atom_type_scat_source
C C 0.0033 0.0016 'International Tables Vol C Tables 4.2.6.8 and 6.1.1.4'
H H 0.0000 0.0000 'International Tables Vol C Tables 4.2.6.8 and 6.1.1.4'
K K 0.2009 0.2494 'International Tables Vol C Tables 4.2.6.8 and 6.1.1.4'
Pr Pr -0.2180 2.8214 'International Tables Vol C Tables 4.2.6.8 and 6.1.1.4'
Si Si 0.0817 0.0704 'International Tables Vol C Tables 4.2.6.8 and 6.1.1.4'

loop_
_exptl_crystal_face_index_h
_exptl_crystal_face_index_k
_exptl_crystal_face_index_l
_exptl_crystal_face_perp_dist
7 1 0 0.1177
1 7 0 0.1159
4 7 1 0.1321
6 0 7 0.1383
1 -7 2 0.0794
3 -7 -2 0.1140
5 6 -7 0.1192
0 -7 3 0.0667
-7 -1 -7 0.1375
-2 7 0 0.0779
-4 -3 7 0.1503
0 7 -3 0.0886

loop_
_geom_angle_atom_site_label_1
_geom_angle_atom_site_label_2
_geom_angle_atom_site_label_3
_geom_angle
_geom_angle_site_symmetry_1
_geom_angle_site_symmetry_3
_geom_angle_publ_flag
C20 Pr2 C27 102.79(18) . . ?
C21 Pr2 C20 29.67(14) . . ?
C21 Pr2 C27 112.96(19) . . ?
C18 Pr2 C20 55.09(16) . . ?
C18 Pr2 C21 75.36(15) . . ?
C18 Pr2 C23 76.48(16) . . ?
C18 Pr2 C32 97.10(17) . . ?
C18 Pr2 C27 120.78(18) . . ?
C23 Pr2 C20 75.11(15) . . ?
C23 Pr2 C21 55.16(16) . . ?
C23 Pr2 C32 118.10(19) . . ?
C23 Pr2 C27 158.06(18) . . ?
C25 Pr2 C20 123.61(18) . . ?
C25 Pr2 C21 152.82(18) . . ?
C25 Pr2 C18 88.96(17) . . ?
C25 Pr2 C23 142.8(2) . . ?
C25 Pr2 C17 94.74(19) . . ?
C25 Pr2 C24 115.1(2) . . ?
C25 Pr2 C32 29.2(2) . . ?
C25 Pr2 C27 56.6(2) . . ?
C25 Pr2 C30 75.90(18) . . ?
C25 Pr2 C26 29.9(2) . . ?
C17 Pr2 C20 74.81(16) . . ?
C17 Pr2 C21 82.68(16) . . ?
C17 Pr2 C18 29.81(15) . . ?
C17 Pr2 C23 56.60(16) . . ?
C17 Pr2 C24 29.95(15) . . ?
C17 Pr2 C32 88.00(18) . . ?
C17 Pr2 C27 144.74(19) . . ?
C24 Pr2 C20 82.34(16) . . ?
C24 Pr2 C21 74.74(17) . . ?
C24 Pr2 C18 56.78(16) . . ?
C24 Pr2 C23 29.50(15) . . ?
C24 Pr2 C32 96.5(2) . . ?
C24 Pr2 C27 171.66(19) . . ?
C29 Pr2 C20 131.13(16) . . ?
C29 Pr2 C21 112.19(16) . . ?
C29 Pr2 C18 172.33(17) . . ?
C29 Pr2 C23 108.66(17) . . ?
C29 Pr2 C25 83.55(18) . . ?
C29 Pr2 C17 149.17(18) . . ?
C29 Pr2 C24 125.38(18) . . ?
C29 Pr2 C32 75.53(18) . . ?
C29 Pr2 C27 55.85(19) . . ?
C29 Pr2 C30 29.85(17) . . ?
C29 Pr2 C26 76.02(19) . . ?
C32 Pr2 C20 147.45(16) . . ?
C32 Pr2 C21 170.60(18) . . ?
C32 Pr2 C27 75.6(2) . . ?
C30 Pr2 C20 156.41(16) . . ?
C30 Pr2 C21 128.67(16) . . ?
C30 Pr2 C18 145.76(17) . . ?
C30 Pr2 C23 97.15(18) . . ?
C30 Pr2 C17 119.95(18) . . ?
C30 Pr2 C24 102.01(18) . . ?
C30 Pr2 C32 55.77(17) . . ?
C30 Pr2 C27 76.0(2) . . ?
C26 Pr2 C20 106.94(18) . . ?
C26 Pr2 C21 129.8(2) . . ?
C26 Pr2 C18 98.23(18) . . ?
C26 Pr2 C23 172.04(19) . . ?
C26 Pr2 C17 116.10(19) . . ?
C26 Pr2 C24 142.57(19) . . ?
C26 Pr2 C32 56.1(2) . . ?
C26 Pr2 C27 29.7(2) . . ?
C26 Pr2 C30 83.84(19) . . ?
C12 Pr1 C3 100.43(16) . . ?
C12 Pr1 C5 111.88(16) . . ?
C12 Pr1 C14 55.51(16) . . ?
C12 Pr1 C4 99.40(16) . . ?
C5 Pr1 C3 57.10(15) . . ?
C15 Pr1 C3 168.22(18) . . ?
C15 Pr1 C12 75.83(17) . . ?
C15 Pr1 C5 134.67(17) . . ?
C15 Pr1 C14 30.06(16) . . ?
C15 Pr1 C4 160.92(17) . . ?
C15 Pr1 C9 55.79(19) . . ?
C15 Pr1 C8 105.59(18) . . ?
C2 Pr1 C3 29.42(17) . . ?
C2 Pr1 C12 116.68(17) . . ?
C2 Pr1 C5 75.79(16) . . ?
C2 Pr1 C15 142.92(18) . . ?
C2 Pr1 C14 166.46(18) . . ?
C2 Pr1 C4 55.80(17) . . ?
C2 Pr1 C9 91.48(18) . . ?
C2 Pr1 C8 56.34(19) . . ?
C14 Pr1 C3 153.11(17) . . ?
C14 Pr1 C5 116.81(16) . . ?
C4 Pr1 C3 29.87(16) . . ?
C4 Pr1 C5 29.87(14) . . ?
C4 Pr1 C14 133.07(16) . . ?
C11 Pr1 C3 88.64(16) . . ?
C11 Pr1 C12 29.77(16) . . ?
C11 Pr1 C5 126.85(16) . . ?
C11 Pr1 C15 82.74(18) . . ?
C11 Pr1 C2 93.52(17) . . ?
C11 Pr1 C14 75.07(17) . . ?
C11 Pr1 C4 102.40(16) . . ?
C11 Pr1 C9 56.56(18) . . ?
C11 Pr1 C10 29.79(16) . . ?
C11 Pr1 C8 140.38(19) . . ?
C11 Pr1 C1 112.71(18) . . ?
C9 Pr1 C3 112.62(18) . . ?
C9 Pr1 C12 76.94(17) . . ?
C9 Pr1 C5 166.74(17) . . ?
C9 Pr1 C14 76.22(18) . . ?
C9 Pr1 C4 141.94(18) . . ?
C9 Pr1 C8 95.66(19) . . ?
C10 Pr1 C3 93.35(17) . . ?
C10 Pr1 C12 56.85(17) . . ?
C10 Pr1 C5 147.80(17) . . ?
C10 Pr1 C15 75.20(19) . . ?
C10 Pr1 C2 83.39(17) . . ?
C10 Pr1 C14 83.11(18) . . ?
C10 Pr1 C4 118.08(17) . . ?
C10 Pr1 C9 29.59(18) . . ?
C10 Pr1 C8 113.74(19) . . ?
C10 Pr1 C1 91.29(18) . . ?
C8 Pr1 C3 76.19(17) . . ?
C8 Pr1 C12 170.14(19) . . ?
C8 Pr1 C5 74.32(18) . . ?
C8 Pr1 C14 129.57(17) . . ?
C8 Pr1 C4 82.32(17) . . ?
C1 Pr1 C3 56.16(18) . . ?
C1 Pr1 C12 141.23(19) . . ?
C1 Pr1 C5 82.58(17) . . ?
C1 Pr1 C15 120.25(18) . . ?
C1 Pr1 C2 29.48(18) . . ?
C1 Pr1 C14 150.14(18) . . ?
C1 Pr1 C4 75.09(18) . . ?
C1 Pr1 C9 84.48(18) . . ?
C1 Pr1 C8 29.78(18) . . ?
C12 K1 C22 155.09(14) . . ?
C12 K1 C20 122.57(14) . . ?
C12 K1 C21 136.92(14) . . ?
C19 K1 C12 115.38(14) . . ?
C19 K1 C22 66.02(13) . . ?
C19 K1 C20 25.47(12) . . ?
C19 K1 C21 48.40(12) . . ?
C20 K1 C22 47.97(13) . . ?
C20 K1 C21 25.23(12) . . ?
C21 K1 C22 24.97(12) . . ?
C18 K1 C12 120.79(14) . . ?
C18 K1 C19 25.96(13) . . ?
C18 K1 C22 72.27(13) . . ?
C18 K1 C20 47.87(14) . . ?
C18 K1 C21 64.35(13) . . ?
C18 K1 C23 66.80(14) . . ?
C18 K1 C9 94.69(16) . . ?
C23 K1 C12 171.94(15) . . ?
C23 K1 C19 72.59(13) . . ?
C23 K1 C22 25.30(13) . . ?
C23 K1 C20 64.01(13) . . ?
C23 K1 C21 47.07(13) . . ?
C11 K1 C12 25.88(14) . . ?
C11 K1 C19 101.96(14) . . ?
C11 K1 C22 167.40(15) . . ?
C11 K1 C20 119.45(14) . . ?
C11 K1 C21 143.05(15) . . ?
C11 K1 C18 98.66(15) . . ?
C11 K1 C23 157.87(15) . . ?
C11 K1 C9 49.90(16) . . ?
C17 K1 C12 135.49(15) . . ?
C17 K1 C19 49.95(15) . . ?
C17 K1 C22 66.13(13) . . ?
C17 K1 C20 64.71(15) . . ?
C17 K1 C21 70.56(14) . . ?
C17 K1 C18 26.84(14) . . ?
C17 K1 C23 50.07(13) . . ?
C17 K1 C11 109.69(15) . . ?
C17 K1 C24 27.07(14) . . ?
C17 K1 C9 84.05(16) . . ?
C24 K1 C12 156.10(15) . . ?
C24 K1 C19 67.19(15) . . ?
C24 K1 C22 48.81(14) . . ?
C24 K1 C20 70.84(15) . . ?
C24 K1 C21 64.01(14) . . ?
C24 K1 C18 50.77(15) . . ?
C24 K1 C23 26.18(13) . . ?
C24 K1 C11 131.74(15) . . ?
C24 K1 C9 91.46(16) . . ?
C9 K1 C12 65.77(15) . . ?
C9 K1 C19 116.75(16) . . ?
C9 K1 C22 137.73(15) . . ?
C9 K1 C20 141.94(16) . . ?
C9 K1 C21 154.27(16) . . ?
C9 K1 C23 112.48(16) . . ?
C10 K1 C12 49.60(15) . . ?
C10 K1 C19 102.23(15) . . ?
C10 K1 C22 154.87(15) . . ?
C10 K1 C20 126.50(15) . . ?
C10 K1 C21 150.57(16) . . ?
C10 K1 C18 87.84(15) . . ?
C10 K1 C23 131.89(15) . . ?
C10 K1 C11 26.80(15) . . ?
C10 K1 C17 89.16(15) . . ?
C10 K1 C24 106.61(15) . . ?
C10 K1 C9 26.41(16) . . ?
C3 K2 C32 151.51(16) 2_656 . ?
C3 K2 C27 137.89(16) 2_656 . ?
C5 K2 C3 50.02(14) 2_656 2_656 ?
C5 K2 C2 65.66(14) 2_656 2_656 ?
C5 K2 C6 26.27(14) 2_656 2_656 ?
C5 K2 C4 26.43(13) 2_656 2_656 ?
C5 K2 C32 121.19(15) 2_656 . ?
C5 K2 C27 162.10(16) 2_656 . ?
C2 K2 C3 25.70(15) 2_656 2_656 ?
C2 K2 C6 73.25(15) 2_656 2_656 ?
C2 K2 C32 169.33(15) 2_656 . ?
C2 K2 C27 115.96(16) 2_656 . ?
C6 K2 C3 67.85(14) 2_656 2_656 ?
C6 K2 C32 116.66(15) 2_656 . ?
C6 K2 C27 135.84(16) 2_656 . ?
C4 K2 C3 26.20(14) 2_656 2_656 ?
C4 K2 C2 48.48(15) 2_656 2_656 ?
C4 K2 C6 50.12(14) 2_656 2_656 ?
C4 K2 C32 133.92(16) 2_656 . ?
C4 K2 C27 164.01(16) 2_656 . ?
C25 K2 C3 173.75(19) . 2_656 ?
C25 K2 C5 125.41(16) . 2_656 ?
C25 K2 C2 160.28(19) . 2_656 ?
C25 K2 C6 109.65(15) . 2_656 ?
C25 K2 C4 148.05(17) . 2_656 ?
C25 K2 C7 107.35(16) . 2_656 ?
C25 K2 C32 23.84(16) . . ?
C25 K2 C8 117.00(19) . 2_656 ?
C25 K2 C27 47.94(17) . . ?
C25 K2 C1 136.21(19) . 2_656 ?
C7 K2 C3 73.06(15) 2_656 2_656 ?
C7 K2 C5 48.76(16) 2_656 2_656 ?
C7 K2 C2 66.23(16) 2_656 2_656 ?
C7 K2 C6 26.08(16) 2_656 2_656 ?
C7 K2 C4 65.78(15) 2_656 2_656 ?
C7 K2 C32 124.39(16) 2_656 . ?
C7 K2 C27 114.24(17) 2_656 . ?
C7 K2 C1 49.55(17) 2_656 2_656 ?
C8 K2 C3 66.17(16) 2_656 2_656 ?
C8 K2 C5 65.21(16) 2_656 2_656 ?
C8 K2 C2 49.24(17) 2_656 2_656 ?
C8 K2 C6 49.50(17) 2_656 2_656 ?
C8 K2 C4 71.43(16) 2_656 2_656 ?
C8 K2 C7 26.10(16) 2_656 2_656 ?
C8 K2 C32 139.80(17) 2_656 . ?
C8 K2 C27 101.60(17) 2_656 . ?
C8 K2 C1 26.30(16) 2_656 2_656 ?
C27 K2 C32 60.45(16) . . ?
C1 K2 C3 48.82(16) 2_656 2_656 ?
C1 K2 C5 71.48(15) 2_656 2_656 ?
C1 K2 C2 25.74(15) 2_656 2_656 ?
C1 K2 C6 66.68(16) 2_656 2_656 ?
C1 K2 C4 64.86(16) 2_656 2_656 ?
C1 K2 C32 159.58(17) 2_656 . ?
C1 K2 C27 102.35(17) 2_656 . ?
C26 K2 C3 159.50(19) . 2_656 ?
C26 K2 C5 141.14(17) . 2_656 ?
C26 K2 C2 134.03(19) . 2_656 ?
C26 K2 C6 117.13(17) . 2_656 ?
C26 K2 C4 167.23(16) . 2_656 ?
C26 K2 C25 26.74(18) . . ?
C26 K2 C7 102.85(17) . 2_656 ?
C26 K2 C32 46.80(18) . . ?
C26 K2 C8 101.07(18) . 2_656 ?
C26 K2 C27 25.13(16) . . ?
C26 K2 C1 112.96(19) . 2_656 ?
C13 Si4 C51 110.1(3) . . ?
C54 Si4 C13 108.4(2) . . ?
C54 Si4 C51 112.2(3) . . ?
C54 Si4 C57 105.5(3) . . ?
C57 Si4 C13 113.9(2) . . ?
C57 Si4 C51 106.7(3) . . ?
C22 Si6 C84 114.6(2) . . ?
C22 Si6 C78 109.7(3) . . ?
C81 Si6 C22 108.0(2) . . ?
C81 Si6 C84 109.6(3) . . ?
C81 Si6 C78 107.9(3) . . ?
C78 Si6 C84 106.8(3) . . ?
C19 Si5 C72 114.0(2) . . ?
C19 Si5 C75 104.7(3) . . ?
C72 Si5 C75 103.6(3) . . ?
C69 Si5 C19 112.9(3) . . ?
C69 Si5 C72 113.6(3) . . ?
C69 Si5 C75 106.9(4) . . ?
C6 Si1 C45 109.3(3) . . ?
C48 Si1 C6 108.9(3) . . ?
C48 Si1 C45 108.2(3) . . ?
C48 Si1 C42 109.1(3) . . ?
C42 Si1 C6 112.0(3) . . ?
C42 Si1 C45 109.3(3) . . ?
C3 Si2B C36B 109.2(5) . . ?
C39B Si2B C3 104.1(5) . . ?
C39B Si2B C36B 111.9(7) . . ?
C33B Si2B C3 114.9(7) . . ?
C33B Si2B C39B 108.3(6) . . ?
C33B Si2B C36B 108.5(7) . . ?
C31 Si8 C99 113.5(3) . . ?
C31 Si8 C102 121.1(7) . . ?
C31 Si8 C1E 106.8(4) . . ?
C96 Si8 C31 107.0(3) . . ?
C96 Si8 C99 103.3(3) . . ?
C96 Si8 C102 113.2(6) . . ?
C96 Si8 C1E 104.0(4) . . ?
C99 Si8 C102 97.1(7) . . ?
C1E Si8 C99 120.9(5) . . ?
C66B Si3B C16 114.1(10) . . ?
C66B Si3B C60B 113.4(11) . . ?
C63B Si3B C16 101.0(6) . . ?
C63B Si3B C66B 105.6(10) . . ?
C63B Si3B C60B 111.4(10) . . ?
C60B Si3B C16 110.6(7) . . ?
C28 Si7 C93A 122.9(7) . . ?
C28 Si7 C93B 104.0(4) . . ?
C90 Si7 C28 109.8(3) . . ?
C90 Si7 C93A 95.4(6) . . ?
C90 Si7 C93B 116.3(4) . . ?
C87 Si7 C28 108.8(3) . . ?
C87 Si7 C90 108.0(4) . . ?
C87 Si7 C93A 110.6(7) . . ?
C87 Si7 C93B 109.7(4) . . ?
Pr1 C13 K1 97.41(15) . . ?
Si4 C13 Pr1 139.2(3) . . ?
Si4 C13 K1 122.9(2) . . ?
C12 C13 Pr1 72.5(3) . . ?
C12 C13 K1 70.6(3) . . ?
C12 C13 Si4 112.5(4) . . ?
C14 C13 Pr1 72.9(3) . . ?
C14 C13 K1 78.9(3) . . ?
C14 C13 Si4 117.6(4) . . ?
C14 C13 C12 129.7(5) . . ?
Pr1 C3 K2 100.48(16) . 2_646 ?
Si2B C3 Pr1 137.0(4) . . ?
Si2B C3 K2 122.3(3) . 2_646 ?
C2 C3 Pr1 73.2(3) . . ?
C2 C3 K2 75.4(3) . 2_646 ?
C2 C3 Si2B 118.7(5) . . ?
C2 C3 C4 130.3(5) . . ?
C2 C3 Si2A 111.2(7) . . ?
C4 C3 Pr1 73.9(3) . . ?
C4 C3 K2 75.1(3) . 2_646 ?
C4 C3 Si2B 110.8(5) . . ?
C4 C3 Si2A 118.1(8) . . ?
Si2A C3 Pr1 138.7(7) . . ?
Pr1 C12 K1 103.14(17) . . ?
Pr1 C12 H12 131.0 . . ?
K1 C12 H12 125.1 . . ?
C13 C12 Pr1 77.8(3) . . ?
C13 C12 K1 84.5(3) . . ?
C13 C12 H12 112.2 . . ?
C11 C12 Pr1 73.5(3) . . ?
C11 C12 K1 70.3(3) . . ?
C11 C12 C13 135.7(5) . . ?
C11 C12 H12 112.2 . . ?
Pr2 C19 K1 100.09(15) . . ?
Si5 C19 Pr2 141.3(3) . . ?
Si5 C19 K1 118.6(2) . . ?
C20 C19 Pr2 73.2(3) . . ?
C20 C19 K1 78.9(3) . . ?
C20 C19 Si5 114.7(4) . . ?
C18 C19 Pr2 72.6(3) . . ?
C18 C19 K1 72.3(3) . . ?
C18 C19 Si5 115.1(4) . . ?
C18 C19 C20 129.8(5) . . ?
Pr2 C22 K1 98.03(14) . . ?
Si6 C22 Pr2 138.4(2) . . ?
Si6 C22 K1 123.5(2) . . ?
C21 C22 Pr2 73.5(3) . . ?
C21 C22 K1 76.7(3) . . ?
C21 C22 Si6 115.6(4) . . ?
C23 C22 Pr2 73.3(3) . . ?
C23 C22 K1 71.4(3) . . ?
C23 C22 Si6 114.7(4) . . ?
C23 C22 C21 129.3(5) . . ?
Pr1 C5 K2 102.00(18) . 2_646 ?
Pr1 C5 H5 131.2 . . ?
K2 C5 H5 126.7 2_646 . ?
C6 C5 Pr1 78.1(3) . . ?
C6 C5 K2 77.7(3) . 2_646 ?
C6 C5 H5 111.3 . . ?
C6 C5 C4 137.3(6) . . ?
C4 C5 Pr1 74.2(3) . . ?
C4 C5 K2 77.2(3) . 2_646 ?
C4 C5 H5 111.3 . . ?
Pr2 C20 K1 100.31(16) . . ?
Pr2 C20 H20 131.7 . . ?
K1 C20 H20 127.9 . . ?
C19 C20 Pr2 77.5(3) . . ?
C19 C20 K1 75.7(3) . . ?
C19 C20 H20 110.9 . . ?
C19 C20 C21 138.2(5) . . ?
C21 C20 Pr2 75.0(3) . . ?
C21 C20 K1 79.0(3) . . ?
C21 C20 H20 110.9 . . ?
Pr2 C21 K1 99.45(16) . . ?
Pr2 C21 H21 131.7 . . ?
K1 C21 H21 128.8 . . ?
C22 C21 Pr2 77.1(3) . . ?
C22 C21 K1 78.3(3) . . ?
C22 C21 C20 138.1(5) . . ?
C22 C21 H21 111.0 . . ?
C20 C21 Pr2 75.4(3) . . ?
C20 C21 K1 75.8(3) . . ?
C20 C21 H21 111.0 . . ?
Pr2 C18 K1 104.75(16) . . ?
Pr2 C18 H18 130.6 . . ?
K1 C18 H18 124.3 . . ?
C19 C18 Pr2 78.2(3) . . ?
C19 C18 K1 81.8(3) . . ?
C19 C18 H18 111.8 . . ?
C19 C18 C17 136.5(5) . . ?
C17 C18 Pr2 73.8(3) . . ?
C17 C18 K1 74.1(3) . . ?
C17 C18 H18 111.8 . . ?
Pr1 C15 K1 99.71(19) . . ?
Pr1 C15 H15 131.5 . . ?
K1 C15 H15 128.8 . . ?
C14 C15 Pr1 75.8(3) . . ?
C14 C15 K1 79.7(4) . . ?
C14 C15 H15 110.5 . . ?
C16 C15 Pr1 77.4(3) . . ?
C16 C15 K1 75.0(4) . . ?
C16 C15 H15 110.5 . . ?
C16 C15 C14 139.1(6) . . ?
Pr1 C2 K2 102.73(18) . 2_646 ?
Pr1 C2 H2 130.8 . . ?
K2 C2 H2 126.4 2_646 . ?
C3 C2 Pr1 77.3(3) . . ?
C3 C2 K2 78.9(3) . 2_646 ?
C3 C2 H2 111.7 . . ?
C1 C2 Pr1 74.7(3) . . ?
C1 C2 K2 75.8(3) . 2_646 ?
C1 C2 C3 136.6(6) . . ?
C1 C2 H2 111.7 . . ?
Pr2 C23 K1 102.83(15) . . ?
Pr2 C23 H23 132.0 . . ?
K1 C23 H23 124.7 . . ?
C22 C23 Pr2 77.4(3) . . ?
C22 C23 K1 83.3(3) . . ?
C22 C23 H23 111.5 . . ?
C24 C23 Pr2 74.3(3) . . ?
C24 C23 K1 72.5(3) . . ?
C24 C23 C22 137.1(5) . . ?
C24 C23 H23 111.5 . . ?
Pr1 C6 K2 99.93(16) . 2_646 ?
Si1 C6 Pr1 134.6(2) . . ?
Si1 C6 K2 125.4(2) . 2_646 ?
C5 C6 Pr1 72.7(3) . . ?
C5 C6 K2 76.0(3) . 2_646 ?
C5 C6 Si1 113.4(4) . . ?
C7 C6 Pr1 73.2(3) . . ?
C7 C6 K2 75.1(3) . 2_646 ?
C7 C6 Si1 116.7(4) . . ?
C7 C6 C5 130.0(5) . . ?
Si4 C54 H54 106.2 . . ?
C55 C54 Si4 112.4(4) . . ?
C55 C54 H54 106.2 . . ?
C56 C54 Si4 115.3(4) . . ?
C56 C54 H54 106.2 . . ?
C56 C54 C55 109.9(5) . . ?
Pr1 C14 K1 98.15(17) . . ?
Pr1 C14 H14 131.8 . . ?
K1 C14 H14 130.0 . . ?
C13 C14 Pr1 77.9(3) . . ?
C13 C14 K1 77.1(3) . . ?
C13 C14 C15 137.6(6) . . ?
C13 C14 H14 111.2 . . ?
C15 C14 Pr1 74.1(3) . . ?
C15 C14 K1 76.0(4) . . ?
C15 C14 H14 111.2 . . ?
Pr1 C4 K2 102.29(18) . 2_646 ?
Pr1 C4 H4 131.4 . . ?
K2 C4 H4 126.3 2_646 . ?
C3 C4 Pr1 76.2(3) . . ?
C3 C4 K2 78.7(3) . 2_646 ?
C3 C4 H4 111.3 . . ?
C5 C4 Pr1 76.0(3) . . ?
C5 C4 K2 76.4(3) . 2_646 ?
C5 C4 C3 137.3(6) . . ?
C5 C4 H4 111.3 . . ?
Si6 C84 H84 104.7 . . ?
C86 C84 Si6 118.7(4) . . ?
C86 C84 H84 104.7 . . ?
C85 C84 Si6 112.0(4) . . ?
C85 C84 H84 104.7 . . ?
C85 C84 C86 110.5(5) . . ?
Pr1 C11 K1 108.77(19) . . ?
Pr1 C11 H11 131.3 . . ?
K1 C11 H11 119.7 . . ?
C12 C11 Pr1 76.7(3) . . ?
C12 C11 K1 83.9(3) . . ?
C12 C11 H11 111.6 . . ?
C10 C11 Pr1 75.2(3) . . ?
C10 C11 K1 75.1(3) . . ?
C10 C11 C12 136.8(6) . . ?
C10 C11 H11 111.6 . . ?
Si5 C72 H72 104.3 . . ?
C73 C72 Si5 115.6(4) . . ?
C73 C72 H72 104.3 . . ?
C74 C72 Si5 115.5(4) . . ?
C74 C72 H72 104.3 . . ?
C74 C72 C73 111.2(5) . . ?
Pr2 C25 K2 123.8(2) . . ?
Pr2 C25 H25 129.0 . . ?
K2 C25 H25 106.1 . . ?
C32 C25 Pr2 77.4(3) . . ?
C32 C25 K2 93.2(4) . . ?
C32 C25 H25 112.2 . . ?
C32 C25 C26 135.6(6) . . ?
C26 C25 Pr2 75.1(4) . . ?
C26 C25 K2 74.6(4) . . ?
C26 C25 H25 112.2 . . ?
Pr2 C17 K1 107.30(18) . . ?
Pr2 C17 H17 130.0 . . ?
K1 C17 H17 122.7 . . ?
C18 C17 Pr2 76.4(3) . . ?
C18 C17 K1 79.1(3) . . ?
C18 C17 H17 112.2 . . ?
C18 C17 C24 135.6(5) . . ?
C24 C17 Pr2 75.5(3) . . ?
C24 C17 K1 77.3(3) . . ?
C24 C17 H17 112.2 . . ?
Pr2 C24 K1 106.36(18) . . ?
Pr2 C24 H24 131.7 . . ?
K1 C24 H24 121.8 . . ?
C23 C24 Pr2 76.2(3) . . ?
C23 C24 K1 81.3(3) . . ?
C23 C24 C17 135.4(5) . . ?
C23 C24 H24 112.3 . . ?
C17 C24 Pr2 74.5(3) . . ?
C17 C24 K1 75.6(3) . . ?
C17 C24 H24 112.3 . . ?
Pr1 C7 K2 102.46(18) . 2_646 ?
Pr1 C7 H7 131.7 . . ?
K2 C7 H7 125.7 2_646 . ?
C6 C7 Pr1 78.0(3) . . ?
C6 C7 K2 78.8(3) . 2_646 ?
C6 C7 H7 111.6 . . ?
C8 C7 Pr1 73.6(3) . . ?
C8 C7 K2 76.3(3) . 2_646 ?
C8 C7 C6 136.7(6) . . ?
C8 C7 H7 111.6 . . ?
Pr1 C9 K1 106.2(2) . . ?
Pr1 C9 H9 131.7 . . ?
K1 C9 H9 121.5 . . ?
C16 C9 Pr1 77.3(4) . . ?
C16 C9 K1 84.9(3) . . ?
C16 C9 H9 111.7 . . ?
C10 C9 Pr1 74.2(3) . . ?
C10 C9 K1 72.7(3) . . ?
C10 C9 H9 111.7 . . ?
C10 C9 C16 136.6(6) . . ?
Si8 C31 Pr2 142.7(3) . . ?
C32 C31 Pr2 73.3(3) . . ?
C32 C31 Si8 116.8(5) . . ?
C32 C31 C30 129.3(6) . . ?
C30 C31 Pr2 71.3(3) . . ?
C30 C31 Si8 113.5(5) . . ?
Pr1 C16 K1 100.04(18) . . ?
Si3B C16 Pr1 131.1(4) . . ?
Si3B C16 K1 128.3(3) . . ?
C15 C16 Pr1 72.8(3) . . ?
C15 C16 K1 80.2(3) . . ?
C15 C16 Si3B 105.2(5) . . ?
C15 C16 Si3A 120.2(5) . . ?
C9 C16 Pr1 73.0(3) . . ?
C9 C16 K1 69.6(3) . . ?
C9 C16 Si3B 126.0(5) . . ?
C9 C16 C15 128.8(6) . . ?
C9 C16 Si3A 110.9(5) . . ?
Si3A C16 Pr1 135.6(3) . . ?
Si3A C16 K1 123.3(3) . . ?
Pr1 C10 K1 109.8(2) . . ?
Pr1 C10 H10 131.3 . . ?
K1 C10 H10 118.9 . . ?
C11 C10 Pr1 75.0(3) . . ?
C11 C10 K1 78.1(3) . . ?
C11 C10 H10 112.1 . . ?
C9 C10 Pr1 76.2(4) . . ?
C9 C10 K1 80.9(3) . . ?
C9 C10 C11 135.8(6) . . ?
C9 C10 H10 112.1 . . ?
Si4 C51 H51 106.2 . . ?
C53 C51 Si4 114.7(4) . . ?
C53 C51 H51 106.2 . . ?
C53 C51 C52 108.2(5) . . ?
C52 C51 Si4 114.8(4) . . ?
C52 C51 H51 106.2 . . ?
Pr2 C29 H29 129.8 . . ?
C28 C29 Pr2 78.7(3) . . ?
C28 C29 H29 110.5 . . ?
C30 C29 Pr2 75.3(3) . . ?
C30 C29 H29 110.5 . . ?
C30 C29 C28 138.9(6) . . ?
Pr2 C32 K2 110.3(2) . . ?
Pr2 C32 H32 134.2 . . ?
K2 C32 H32 111.8 . . ?
C25 C32 Pr2 73.4(3) . . ?
C25 C32 K2 63.0(4) . . ?
C25 C32 C31 137.6(6) . . ?
C25 C32 H32 111.2 . . ?
C31 C32 Pr2 77.4(3) . . ?
C31 C32 K2 100.7(4) . . ?
C31 C32 H32 111.2 . . ?
Si6 C81 H81 106.0 . . ?
C82 C81 Si6 115.2(4) . . ?
C82 C81 H81 106.0 . . ?
C82 C81 C83 109.5(5) . . ?
C83 C81 Si6 113.5(4) . . ?
C83 C81 H81 106.0 . . ?
Si4 C57 H57 105.1 . . ?
C58 C57 Si4 117.6(4) . . ?
C58 C57 H57 105.1 . . ?
C59 C57 Si4 112.4(4) . . ?
C59 C57 H57 105.1 . . ?
C59 C57 C58 110.2(5) . . ?
Pr1 C8 K2 103.9(2) . 2_646 ?
Pr1 C8 H8 131.3 . . ?
K2 C8 H8 124.8 2_646 . ?
C7 C8 Pr1 77.2(3) . . ?
C7 C8 K2 77.6(3) . 2_646 ?
C7 C8 H8 112.0 . . ?
C7 C8 C1 136.0(6) . . ?
C1 C8 Pr1 74.2(3) . . ?
C1 C8 K2 77.7(3) . 2_646 ?
C1 C8 H8 112.0 . . ?
C84 C86 H86A 109.5 . . ?
C84 C86 H86B 109.5 . . ?
C84 C86 H86C 109.5 . . ?
H86A C86 H86B 109.5 . . ?
H86A C86 H86C 109.5 . . ?
H86B C86 H86C 109.5 . . ?
Pr2 C27 K2 112.9(2) . . ?
Pr2 C27 H27 135.1 . . ?
K2 C27 H27 108.6 . . ?
C28 C27 Pr2 76.2(4) . . ?
C28 C27 K2 100.8(4) . . ?
C28 C27 H27 112.1 . . ?
C26 C27 Pr2 72.9(4) . . ?
C26 C27 K2 64.7(3) . . ?
C26 C27 H27 112.1 . . ?
C26 C27 C28 135.8(7) . . ?
C51 C53 H53A 109.5 . . ?
C51 C53 H53B 109.5 . . ?
C51 C53 H53C 109.5 . . ?
H53A C53 H53B 109.5 . . ?
H53A C53 H53C 109.5 . . ?
H53B C53 H53C 109.5 . . ?
Si7 C28 Pr2 139.2(3) . . ?
C29 C28 Pr2 71.8(3) . . ?
C29 C28 Si7 115.6(5) . . ?
C29 C28 C27 129.6(6) . . ?
C27 C28 Pr2 74.0(3) . . ?
C27 C28 Si7 114.6(5) . . ?
Si1 C45 H45 106.2 . . ?
C46 C45 Si1 116.0(5) . . ?
C46 C45 H45 106.2 . . ?
C47 C45 Si1 113.0(5) . . ?
C47 C45 H45 106.2 . . ?
C47 C45 C46 108.5(5) . . ?
Pr2 C30 H30 128.7 . . ?
C31 C30 Pr2 78.9(3) . . ?
C31 C30 H30 111.3 . . ?
C29 C30 Pr2 74.9(3) . . ?
C29 C30 C31 137.4(6) . . ?
C29 C30 H30 111.3 . . ?
C81 C82 H82A 109.5 . . ?
C81 C82 H82B 109.5 . . ?
C81 C82 H82C 109.5 . . ?
H82A C82 H82B 109.5 . . ?
H82A C82 H82C 109.5 . . ?
H82B C82 H82C 109.5 . . ?
Pr1 C1 K2 103.9(2) . 2_646 ?
Pr1 C1 H1 130.2 . . ?
K2 C1 H1 125.9 2_646 . ?
C2 C1 Pr1 75.8(3) . . ?
C2 C1 K2 78.5(3) . 2_646 ?
C2 C1 C8 135.7(6) . . ?
C2 C1 H1 112.1 . . ?
C8 C1 Pr1 76.0(3) . . ?
C8 C1 K2 76.0(3) . 2_646 ?
C8 C1 H1 112.1 . . ?
C54 C55 H55A 109.5 . . ?
C54 C55 H55B 109.5 . . ?
C54 C55 H55C 109.5 . . ?
H55A C55 H55B 109.5 . . ?
H55A C55 H55C 109.5 . . ?
H55B C55 H55C 109.5 . . ?
C72 C73 H73A 109.5 . . ?
C72 C73 H73B 109.5 . . ?
C72 C73 H73C 109.5 . . ?
H73A C73 H73B 109.5 . . ?
H73A C73 H73C 109.5 . . ?
H73B C73 H73C 109.5 . . ?
H71A C71 H71B 109.5 . . ?
H71A C71 H71C 109.5 . . ?
H71B C71 H71C 109.5 . . ?
C69 C71 H71A 109.5 . . ?
C69 C71 H71B 109.5 . . ?
C69 C71 H71C 109.5 . . ?
C72 C74 H74A 109.5 . . ?
C72 C74 H74B 109.5 . . ?
C72 C74 H74C 109.5 . . ?
H74A C74 H74B 109.5 . . ?
H74A C74 H74C 109.5 . . ?
H74B C74 H74C 109.5 . . ?
C57 C58 H58A 109.5 . . ?
C57 C58 H58B 109.5 . . ?
C57 C58 H58C 109.5 . . ?
H58A C58 H58B 109.5 . . ?
H58A C58 H58C 109.5 . . ?
H58B C58 H58C 109.5 . . ?
Si6 C78 H78 106.5 . . ?
C79 C78 Si6 114.6(5) . . ?
C79 C78 H78 106.5 . . ?
C80 C78 Si6 115.0(5) . . ?
C80 C78 H78 106.5 . . ?
C80 C78 C79 107.2(5) . . ?
Si1 C48 H48 105.7 . . ?
C50 C48 Si1 110.0(5) . . ?
C50 C48 H48 105.7 . . ?
C49 C48 Si1 118.0(5) . . ?
C49 C48 H48 105.7 . . ?
C49 C48 C50 110.8(5) . . ?
C78 C79 H79A 109.5 . . ?
C78 C79 H79B 109.5 . . ?
C78 C79 H79C 109.5 . . ?
H79A C79 H79B 109.5 . . ?
H79A C79 H79C 109.5 . . ?
H79B C79 H79C 109.5 . . ?
C81 C83 H83A 109.5 . . ?
C81 C83 H83B 109.5 . . ?
C81 C83 H83C 109.5 . . ?
H83A C83 H83B 109.5 . . ?
H83A C83 H83C 109.5 . . ?
H83B C83 H83C 109.5 . . ?
C84 C85 H85A 109.5 . . ?
C84 C85 H85B 109.5 . . ?
C84 C85 H85C 109.5 . . ?
H85A C85 H85B 109.5 . . ?
H85A C85 H85C 109.5 . . ?
H85B C85 H85C 109.5 . . ?
C54 C56 H56A 109.5 . . ?
C54 C56 H56B 109.5 . . ?
C54 C56 H56C 109.5 . . ?
H56A C56 H56B 109.5 . . ?
H56A C56 H56C 109.5 . . ?
H56B C56 H56C 109.5 . . ?
C57 C59 H59A 109.5 . . ?
C57 C59 H59B 109.5 . . ?
C57 C59 H59C 109.5 . . ?
H59A C59 H59B 109.5 . . ?
H59A C59 H59C 109.5 . . ?
H59B C59 H59C 109.5 . . ?
Pr2 C26 K2 125.6(2) . . ?
Pr2 C26 H26 129.1 . . ?
K2 C26 H26 104.8 . . ?
C25 C26 Pr2 75.0(4) . . ?
C25 C26 K2 78.6(4) . . ?
C25 C26 C27 135.4(7) . . ?
C25 C26 H26 112.3 . . ?
C27 C26 Pr2 77.4(4) . . ?
C27 C26 K2 90.2(4) . . ?
C27 C26 H26 112.3 . . ?
Si3B C66B H66B 109.1 . . ?
C68 C66B Si3B 98.4(10) . . ?
C68 C66B H66B 109.1 . . ?
C68 C66B C67B 113.8(19) . . ?
C67B C66B Si3B 116.9(16) . . ?
C67B C66B H66B 109.1 . . ?
C78 C80 H80A 109.5 . . ?
C78 C80 H80B 109.5 . . ?
C78 C80 H80C 109.5 . . ?
H80A C80 H80B 109.5 . . ?
H80A C80 H80C 109.5 . . ?
H80B C80 H80C 109.5 . . ?
C48 C50 H50A 109.5 . . ?
C48 C50 H50B 109.5 . . ?
C48 C50 H50C 109.5 . . ?
H50A C50 H50B 109.5 . . ?
H50A C50 H50C 109.5 . . ?
H50B C50 H50C 109.5 . . ?
C51 C52 H52A 109.5 . . ?
C51 C52 H52B 109.5 . . ?
C51 C52 H52C 109.5 . . ?
H52A C52 H52B 109.5 . . ?
H52A C52 H52C 109.5 . . ?
H52B C52 H52C 109.5 . . ?
Si1 C42 H42 105.0 . . ?
C43 C42 Si1 114.1(6) . . ?
C43 C42 H42 105.0 . . ?
C44 C42 Si1 117.3(5) . . ?
C44 C42 H42 105.0 . . ?
C44 C42 C43 109.3(6) . . ?
Si5 C75 H75 105.6 . . ?
C76 C75 Si5 115.5(5) . . ?
C76 C75 H75 105.6 . . ?
C76 C75 C77 109.9(6) . . ?
C77 C75 Si5 113.8(5) . . ?
C77 C75 H75 105.6 . . ?
Si7 C90 H90 105.8 . . ?
C91 C90 Si7 114.5(5) . . ?
C91 C90 H90 105.8 . . ?
C91 C90 C92 108.8(6) . . ?
C92 C90 Si7 115.4(6) . . ?
C92 C90 H90 105.8 . . ?
Si8 C96 H96 106.9 . . ?
C97 C96 Si8 112.9(5) . . ?
C97 C96 H96 106.9 . . ?
C97 C96 C98 109.9(7) . . ?
C98 C96 Si8 112.9(5) . . ?
C98 C96 H96 106.9 . . ?
C75 C76 H76A 109.5 . . ?
C75 C76 H76B 109.5 . . ?
C75 C76 H76C 109.5 . . ?
H76A C76 H76B 109.5 . . ?
H76A C76 H76C 109.5 . . ?
H76B C76 H76C 109.5 . . ?
C45 C46 H46A 109.5 . . ?
C45 C46 H46B 109.5 . . ?
C45 C46 H46C 109.5 . . ?
H46A C46 H46B 109.5 . . ?
H46A C46 H46C 109.5 . . ?
H46B C46 H46C 109.5 . . ?
C96 C97 H97A 109.5 . . ?
C96 C97 H97B 109.5 . . ?
C96 C97 H97C 109.5 . . ?
H97A C97 H97B 109.5 . . ?
H97A C97 H97C 109.5 . . ?
H97B C97 H97C 109.5 . . ?
Si5 C69 H69 107.2 . . ?
C71 C69 Si5 114.3(5) . . ?
C71 C69 H69 107.2 . . ?
C70 C69 Si5 113.9(5) . . ?
C70 C69 C71 106.8(7) . . ?
C70 C69 H69 107.2 . . ?
C66B C68 H68D 109.5 . . ?
C66B C68 H68E 109.5 . . ?
C66B C68 H68F 109.5 . . ?
H68D C68 H68E 109.5 . . ?
H68D C68 H68F 109.5 . . ?
H68E C68 H68F 109.5 . . ?
H68A C68 H68B 109.5 . . ?
H68A C68 H68C 109.5 . . ?
H68B C68 H68C 109.5 . . ?
C66A C68 H68A 109.5 . . ?
C66A C68 H68B 109.5 . . ?
C66A C68 H68C 109.5 . . ?
C75 C77 H77A 109.5 . . ?
C75 C77 H77B 109.5 . . ?
C75 C77 H77C 109.5 . . ?
H77A C77 H77B 109.5 . . ?
H77A C77 H77C 109.5 . . ?
H77B C77 H77C 109.5 . . ?
C48 C49 H49A 109.5 . . ?
C48 C49 H49B 109.5 . . ?
C48 C49 H49C 109.5 . . ?
H49A C49 H49B 109.5 . . ?
H49A C49 H49C 109.5 . . ?
H49B C49 H49C 109.5 . . ?
Si8 C99 H99 106.3 . . ?
C100 C99 Si8 115.5(6) . . ?
C100 C99 H99 106.3 . . ?
C100 C99 C101 109.0(8) . . ?
C101 C99 Si8 112.8(6) . . ?
C101 C99 H99 106.3 . . ?
C90 C91 H91A 109.5 . . ?
C90 C91 H91B 109.5 . . ?
C90 C91 H91C 109.5 . . ?
H91A C91 H91B 109.5 . . ?
H91A C91 H91C 109.5 . . ?
H91B C91 H91C 109.5 . . ?
C99 C100 H10A 109.5 . . ?
C99 C100 H10B 109.5 . . ?
C99 C100 H10C 109.5 . . ?
H10A C100 H10B 109.5 . . ?
H10A C100 H10C 109.5 . . ?
H10B C100 H10C 109.5 . . ?
C69 C70 H70A 109.5 . . ?
C69 C70 H70B 109.5 . . ?
C69 C70 H70C 109.5 . . ?
H70A C70 H70B 109.5 . . ?
H70A C70 H70C 109.5 . . ?
H70B C70 H70C 109.5 . . ?
Si7 C87 H87 106.6 . . ?
C88 C87 Si7 112.2(6) . . ?
C88 C87 H87 106.6 . . ?
C88 C87 C89 109.1(7) . . ?
C89 C87 Si7 115.2(6) . . ?
C89 C87 H87 106.6 . . ?
C42 C43 H43A 109.5 . . ?
C42 C43 H43B 109.5 . . ?
C42 C43 H43C 109.5 . . ?
H43A C43 H43B 109.5 . . ?
H43A C43 H43C 109.5 . . ?
H43B C43 H43C 109.5 . . ?
H94A C94A H94B 109.5 . . ?
H94A C94A H94C 109.5 . . ?
H94B C94A H94C 109.5 . . ?
C93A C94A H94A 109.5 . . ?
C93A C94A H94B 109.5 . . ?
C93A C94A H94C 109.5 . . ?
C42 C44 H44A 109.5 . . ?
C42 C44 H44B 109.5 . . ?
C42 C44 H44C 109.5 . . ?
H44A C44 H44B 109.5 . . ?
H44A C44 H44C 109.5 . . ?
H44B C44 H44C 109.5 . . ?
Si3B C63B H63B 105.9 . . ?
C65B C63B Si3B 115.1(14) . . ?
C65B C63B H63B 105.9 . . ?
C64B C63B Si3B 114.6(12) . . ?
C64B C63B H63B 105.9 . . ?
C64B C63B C65B 108.6(16) . . ?
C96 C98 H98A 109.5 . . ?
C96 C98 H98B 109.5 . . ?
C96 C98 H98C 109.5 . . ?
H98A C98 H98B 109.5 . . ?
H98A C98 H98C 109.5 . . ?
H98B C98 H98C 109.5 . . ?
C45 C47 H47A 109.5 . . ?
C45 C47 H47B 109.5 . . ?
C45 C47 H47C 109.5 . . ?
H47A C47 H47B 109.5 . . ?
H47A C47 H47C 109.5 . . ?
H47B C47 H47C 109.5 . . ?
C66B C67B H67A 109.5 . . ?
C66B C67B H67B 109.5 . . ?
C66B C67B H67C 109.5 . . ?
H67A C67B H67B 109.5 . . ?
H67A C67B H67C 109.5 . . ?
H67B C67B H67C 109.5 . . ?
C35A C33A H33A 107.2 . . ?
C35A C33A Si2A 109.0(18) . . ?
C34A C33A H33A 107.2 . . ?
C34A C33A C35A 109(2) . . ?
C34A C33A Si2A 117(2) . . ?
Si2A C33A H33A 107.2 . . ?
H10D C103 H10E 109.5 . . ?
H10D C103 H10F 109.5 . . ?
H10E C103 H10F 109.5 . . ?
C102 C103 H10D 109.5 . . ?
C102 C103 H10E 109.5 . . ?
C102 C103 H10F 109.5 . . ?
C99 C101 H10G 109.5 . . ?
C99 C101 H10H 109.5 . . ?
C99 C101 H10I 109.5 . . ?
H10G C101 H10H 109.5 . . ?
H10G C101 H10I 109.5 . . ?
H10H C101 H10I 109.5 . . ?
C87 C88 H88A 109.5 . . ?
C87 C88 H88B 109.5 . . ?
C87 C88 H88C 109.5 . . ?
H88A C88 H88B 109.5 . . ?
H88A C88 H88C 109.5 . . ?
H88B C88 H88C 109.5 . . ?
C62A C60A H60A 106.7 . . ?
C62A C60A C61A 106.6(8) . . ?
C62A C60A Si3A 114.7(7) . . ?
C61A C60A H60A 106.7 . . ?
C61A C60A Si3A 114.7(7) . . ?
Si3A C60A H60A 106.7 . . ?
C33A C35A H35A 109.5 . . ?
C33A C35A H35B 109.5 . . ?
C33A C35A H35C 109.5 . . ?
H35A C35A H35B 109.5 . . ?
H35A C35A H35C 109.5 . . ?
H35B C35A H35C 109.5 . . ?
C63B C65B H65A 109.5 . . ?
C63B C65B H65B 109.5 . . ?
C63B C65B H65C 109.5 . . ?
H65A C65B H65B 109.5 . . ?
H65A C65B H65C 109.5 . . ?
H65B C65B H65C 109.5 . . ?
C87 C89 H89A 109.5 . . ?
C87 C89 H89B 109.5 . . ?
C87 C89 H89C 109.5 . . ?
H89A C89 H89B 109.5 . . ?
H89A C89 H89C 109.5 . . ?
H89B C89 H89C 109.5 . . ?
Si2B C39B H39B 106.6 . . ?
C41B C39B Si2B 114.0(8) . . ?
C41B C39B H39B 106.6 . . ?
C40B C39B Si2B 112.4(8) . . ?
C40B C39B H39B 106.6 . . ?
C40B C39B C41B 110.2(9) . . ?
H65D C65A H65E 109.5 . . ?
H65D C65A H65F 109.5 . . ?
H65E C65A H65F 109.5 . . ?
C63A C65A H65D 109.5 . . ?
C63A C65A H65E 109.5 . . ?
C63A C65A H65F 109.5 . . ?
Si7 C93A H93A 106.6 . . ?
C94A C93A Si7 111.3(15) . . ?
C94A C93A H93A 106.6 . . ?
C95A C93A Si7 110.8(14) . . ?
C95A C93A C94A 114.4(18) . . ?
C95A C93A H93A 106.6 . . ?
C90 C92 H92A 109.5 . . ?
C90 C92 H92B 109.5 . . ?
C90 C92 H92C 109.5 . . ?
H92A C92 H92B 109.5 . . ?
H92A C92 H92C 109.5 . . ?
H92B C92 H92C 109.5 . . ?
Si8 C102 H102 106.7 . . ?
C103 C102 Si8 118.8(18) . . ?
C103 C102 H102 106.7 . . ?
C103 C102 C1F 107.5(19) . . ?
C1F C102 Si8 109.7(13) . . ?
C1F C102 H102 106.7 . . ?
Si3B C60B H60B 104.3 . . ?
C62B C60B Si3B 113.3(13) . . ?
C62B C60B H60B 104.3 . . ?
C62B C60B C61B 113.1(16) . . ?
C61B C60B Si3B 115.8(13) . . ?
C61B C60B H60B 104.3 . . ?
C63B C64B H64A 109.5 . . ?
C63B C64B H64B 109.5 . . ?
C63B C64B H64C 109.5 . . ?
H64A C64B H64B 109.5 . . ?
H64A C64B H64C 109.5 . . ?
H64B C64B H64C 109.5 . . ?
C39B C41B H41A 109.5 . . ?
C39B C41B H41B 109.5 . . ?
C39B C41B H41C 109.5 . . ?
H41A C41B H41B 109.5 . . ?
H41A C41B H41C 109.5 . . ?
H41B C41B H41C 109.5 . . ?
C39B C40B H40A 109.5 . . ?
C39B C40B H40B 109.5 . . ?
C39B C40B H40C 109.5 . . ?
H40A C40B H40B 109.5 . . ?
H40A C40B H40C 109.5 . . ?
H40B C40B H40C 109.5 . . ?
H95A C95B H95B 109.5 . . ?
H95A C95B H95C 109.5 . . ?
H95B C95B H95C 109.5 . . ?
C93B C95B H95A 109.5 . . ?
C93B C95B H95B 109.5 . . ?
C93B C95B H95C 109.5 . . ?
H10J C104 H10K 109.5 . . ?
H10J C104 H10L 109.5 . . ?
H10K C104 H10L 109.5 . . ?
C1E C104 H10J 109.5 . . ?
C1E C104 H10K 109.5 . . ?
C1E C104 H10L 109.5 . . ?
C33A C34A H34A 109.5 . . ?
C33A C34A H34B 109.5 . . ?
C33A C34A H34C 109.5 . . ?
H34A C34A H34B 109.5 . . ?
H34A C34A H34C 109.5 . . ?
H34B C34A H34C 109.5 . . ?
C114 C113 H113 120.0 . . ?
C114 C113 C112 120.0 . . ?
C112 C113 H113 120.0 . . ?
C113 C114 C115 120.0 . . ?
C113 C114 C118 119.8(13) . . ?
C115 C114 C118 120.1(13) . . ?
C114 C115 H115 120.0 . . ?
C114 C115 C116 120.0 . . ?
C116 C115 H115 120.0 . . ?
C115 C116 H116 120.0 . . ?
C117 C116 C115 120.0 . . ?
C117 C116 H116 120.0 . . ?
C116 C117 H117 120.0 . . ?
C112 C117 C116 120.0 . . ?
C112 C117 H117 120.0 . . ?
C113 C112 H112 120.0 . . ?
C117 C112 C113 120.0 . . ?
C117 C112 H112 120.0 . . ?
C114 C118 H11A 109.5 . . ?
C114 C118 H11B 109.5 . . ?
C114 C118 H11C 109.5 . . ?
H11A C118 H11B 109.5 . . ?
H11A C118 H11C 109.5 . . ?
H11B C118 H11C 109.5 . . ?
C110 C109 H109 119.9 . . ?
C110 C109 C108 120(2) . . ?
C108 C109 H109 119.9 . . ?
C109 C110 H110 120.5 . . ?
C109 C110 C105 119.0(17) . . ?
C105 C110 H110 120.5 . . ?
C110 C105 C111 120.5(17) . . ?
C106 C105 C110 119.9(15) . . ?
C106 C105 C111 119.5(15) . . ?
C105 C111 H11D 109.5 . . ?
C105 C111 H11E 109.5 . . ?
C105 C111 H11F 109.5 . . ?
H11D C111 H11E 109.5 . . ?
H11D C111 H11F 109.5 . . ?
H11E C111 H11F 109.5 . . ?
C106 C107 H107 121.1 . . ?
C108 C107 H107 121.1 . . ?
C108 C107 C106 117.7(17) . . ?
C105 C106 C107 121.3(13) . . ?
C105 C106 H106 119.3 . . ?
C107 C106 H106 119.3 . . ?
C109 C108 H108 119.1 . . ?
C107 C108 C109 122(2) . . ?
C107 C108 H108 119.1 . . ?
C119 C120 H120 120.0 . . ?
C119 C120 C121 120.0 . . ?
C121 C120 H120 120.0 . . ?
C120 C119 H119 120.0 . . ?
C120 C119 C124 120.0 . . ?
C124 C119 H119 120.0 . . ?
C119 C124 H124 120.0 . . ?
C123 C124 C119 120.0 . . ?
C123 C124 H124 120.0 . . ?
C124 C123 C122 120.0 . . ?
C124 C123 C125 120.4(18) . . ?
C122 C123 C125 119.5(18) . . ?
C123 C122 H122 120.0 . . ?
C121 C122 C123 120.0 . . ?
C121 C122 H122 120.0 . . ?
C120 C121 H121 120.0 . . ?
C122 C121 C120 120.0 . . ?
C122 C121 H121 120.0 . . ?
C129 C130 H130 120.0 . . ?
C129 C130 C131 120.0 . . ?
C131 C130 H130 120.0 . . ?
C130 C129 C128 120.0 . . ?
C130 C129 C132 111(2) . . ?
C128 C129 C132 129(2) . . ?
C129 C128 H128 120.0 . . ?
C127 C128 C129 120.0 . . ?
C127 C128 H128 120.0 . . ?
C128 C127 H127 120.0 . . ?
C126 C127 C128 120.0 . . ?
C126 C127 H127 120.0 . . ?
C127 C126 H126 120.0 . . ?
C127 C126 C131 120.0 . . ?
C131 C126 H126 120.0 . . ?
C130 C131 H131 120.0 . . ?
C126 C131 C130 120.0 . . ?
C126 C131 H131 120.0 . . ?
C129 C132 H13A 109.5 . . ?
C129 C132 H13B 109.5 . . ?
C129 C132 H13C 109.5 . . ?
H13A C132 H13B 109.5 . . ?
H13A C132 H13C 109.5 . . ?
H13B C132 H13C 109.5 . . ?
C123 C125 H12A 109.5 . . ?
C123 C125 H12B 109.5 . . ?
C123 C125 H12C 109.5 . . ?
H12A C125 H12B 109.5 . . ?
H12A C125 H12C 109.5 . . ?
H12B C125 H12C 109.5 . . ?
Si2B C36B H36B 108.6 . . ?
C37B C36B Si2B 112.9(9) . . ?
C37B C36B H36B 108.6 . . ?
C38 C36B Si2B 112.8(8) . . ?
C38 C36B H36B 108.6 . . ?
C38 C36B C37B 105.2(9) . . ?
C36B C37B H37A 109.5 . . ?
C36B C37B H37B 109.5 . . ?
C36B C37B H37C 109.5 . . ?
H37A C37B H37B 109.5 . . ?
H37A C37B H37C 109.5 . . ?
H37B C37B H37C 109.5 . . ?
C36B C38 H38A 109.5 . . ?
C36B C38 H38B 109.5 . . ?
C36B C38 H38C 109.5 . . ?
H38A C38 H38B 109.5 . . ?
H38A C38 H38C 109.5 . . ?
H38B C38 H38C 109.5 . . ?
H38D C38 H38E 109.5 . . ?
H38D C38 H38F 109.5 . . ?
H38E C38 H38F 109.5 . . ?
C36A C38 H38D 109.5 . . ?
C36A C38 H38E 109.5 . . ?
C36A C38 H38F 109.5 . . ?
H35D C35B H35E 109.5 . . ?
H35D C35B H35F 109.5 . . ?
H35E C35B H35F 109.5 . . ?
C33B C35B H35D 109.5 . . ?
C33B C35B H35E 109.5 . . ?
C33B C35B H35F 109.5 . . ?
H34D C34B H34E 109.5 . . ?
H34D C34B H34F 109.5 . . ?
H34E C34B H34F 109.5 . . ?
C33B C34B H34D 109.5 . . ?
C33B C34B H34E 109.5 . . ?
C33B C34B H34F 109.5 . . ?
C40A C39A H39A 107.9 . . ?
C40A C39A C41A 106(2) . . ?
C40A C39A Si2A 116.5(19) . . ?
C41A C39A H39A 107.9 . . ?
C41A C39A Si2A 110.0(19) . . ?
Si2A C39A H39A 107.9 . . ?
C39A C40A H40D 109.5 . . ?
C39A C40A H40E 109.5 . . ?
C39A C40A H40F 109.5 . . ?
H40D C40A H40E 109.5 . . ?
H40D C40A H40F 109.5 . . ?
H40E C40A H40F 109.5 . . ?
C39A C41A H41D 109.5 . . ?
C39A C41A H41E 109.5 . . ?
C39A C41A H41F 109.5 . . ?
H41D C41A H41E 109.5 . . ?
H41D C41A H41F 109.5 . . ?
H41E C41A H41F 109.5 . . ?
C38 C36A H36A 99.2 . . ?
C38 C36A Si2A 123.8(17) . . ?
C37A C36A C38 120.1(18) . . ?
C37A C36A H36A 99.2 . . ?
C37A C36A Si2A 108.6(17) . . ?
Si2A C36A H36A 99.2 . . ?
C36A C37A H37D 109.5 . . ?
C36A C37A H37E 109.5 . . ?
C36A C37A H37F 109.5 . . ?
H37D C37A H37E 109.5 . . ?
H37D C37A H37F 109.5 . . ?
H37E C37A H37F 109.5 . . ?
Si2B C33B H33B 101.5 . . ?
C35B C33B Si2B 114.3(7) . . ?
C35B C33B H33B 101.5 . . ?
C34B C33B Si2B 121.5(9) . . ?
C34B C33B C35B 112.5(11) . . ?
C34B C33B H33B 101.5 . . ?
C3 Si2A C33A 106.4(13) . . ?
C3 Si2A C39A 105.2(12) . . ?
C3 Si2A C36A 112.6(14) . . ?
C33A Si2A C36A 107.2(15) . . ?
C39A Si2A C33A 113.8(18) . . ?
C39A Si2A C36A 111.6(16) . . ?
C60A C62A H62A 109.5 . . ?
C60A C62A H62B 109.5 . . ?
C60A C62A H62C 109.5 . . ?
H62A C62A H62B 109.5 . . ?
H62A C62A H62C 109.5 . . ?
H62B C62A H62C 109.5 . . ?
C60B C62B H62D 109.5 . . ?
C60B C62B H62E 109.5 . . ?
C60B C62B H62F 109.5 . . ?
H62D C62B H62E 109.5 . . ?
H62D C62B H62F 109.5 . . ?
H62E C62B H62F 109.5 . . ?
C60A C61A H61A 109.5 . . ?
C60A C61A H61B 109.5 . . ?
C60A C61A H61C 109.5 . . ?
H61A C61A H61B 109.5 . . ?
H61A C61A H61C 109.5 . . ?
H61B C61A H61C 109.5 . . ?
C65A C63A H63A 103.9 . . ?
C65A C63A C64A 109.5(9) . . ?
C65A C63A Si3A 118.0(7) . . ?
C64A C63A H63A 103.9 . . ?
C64A C63A Si3A 115.7(7) . . ?
Si3A C63A H63A 103.9 . . ?
C63A C64A H64D 109.5 . . ?
C63A C64A H64E 109.5 . . ?
C63A C64A H64F 109.5 . . ?
H64D C64A H64E 109.5 . . ?
H64D C64A H64F 109.5 . . ?
H64E C64A H64F 109.5 . . ?
C16 Si3A C60A 106.7(4) . . ?
C16 Si3A C63A 116.3(4) . . ?
C16 Si3A C66A 110.6(5) . . ?
C60A Si3A C63A 106.8(5) . . ?
C60A Si3A C66A 111.8(5) . . ?
C63A Si3A C66A 104.7(5) . . ?
C60B C61B H61D 109.5 . . ?
C60B C61B H61E 109.5 . . ?
C60B C61B H61F 109.5 . . ?
H61D C61B H61E 109.5 . . ?
H61D C61B H61F 109.5 . . ?
H61E C61B H61F 109.5 . . ?
C68 C66A Si3A 123.1(7) . . ?
C68 C66A H66A 103.9 . . ?
C68 C66A C67A 108.2(9) . . ?
Si3A C66A H66A 103.9 . . ?
C67A C66A Si3A 111.7(8) . . ?
C67A C66A H66A 103.9 . . ?
C66A C67A H67D 109.5 . . ?
C66A C67A H67E 109.5 . . ?
C66A C67A H67F 109.5 . . ?
H67D C67A H67E 109.5 . . ?
H67D C67A H67F 109.5 . . ?
H67E C67A H67F 109.5 . . ?
C93A C95A H95D 109.5 . . ?
C93A C95A H95E 109.5 . . ?
C93A C95A H95F 109.5 . . ?
H95D C95A H95E 109.5 . . ?
H95D C95A H95F 109.5 . . ?
H95E C95A H95F 109.5 . . ?
H1DA C1D H1DB 109.5 . . ?
H1DA C1D H1DC 109.5 . . ?
H1DB C1D H1DC 109.5 . . ?
C1E C1D H1DA 109.5 . . ?
C1E C1D H1DB 109.5 . . ?
C1E C1D H1DC 109.5 . . ?
Si8 C1E H1E 105.9 . . ?
C104 C1E Si8 114.5(9) . . ?
C104 C1E C1D 111.8(12) . . ?
C104 C1E H1E 105.9 . . ?
C1D C1E Si8 112.0(10) . . ?
C1D C1E H1E 105.9 . . ?
C102 C1F H1FA 109.5 . . ?
C102 C1F H1FB 109.5 . . ?
C102 C1F H1FC 109.5 . . ?
H1FA C1F H1FB 109.5 . . ?
H1FA C1F H1FC 109.5 . . ?
H1FB C1F H1FC 109.5 . . ?
Si7 C93B H93B 106.2 . . ?
C95B C93B Si7 118.3(9) . . ?
C95B C93B H93B 106.2 . . ?
C95B C93B C94B 108.7(9) . . ?
C94B C93B Si7 110.6(8) . . ?
C94B C93B H93B 106.2 . . ?
C93B C94B H94D 109.5 . . ?
C93B C94B H94E 109.5 . . ?
C93B C94B H94F 109.5 . . ?
H94D C94B H94E 109.5 . . ?
H94D C94B H94F 109.5 . . ?
H94E C94B H94F 109.5 . . ?

loop_
_geom_bond_atom_site_label_1
_geom_bond_atom_site_label_2
_geom_bond_distance
_geom_bond_site_symmetry_2
_geom_bond_publ_flag
Pr2 C20 2.780(5) . ?
Pr2 C21 2.775(5) . ?
Pr2 C18 2.763(5) . ?
Pr2 C23 2.768(5) . ?
Pr2 C25 2.722(6) . ?
Pr2 C17 2.731(6) . ?
Pr2 C24 2.743(6) . ?
Pr2 C29 2.721(5) . ?
Pr2 C32 2.772(6) . ?
Pr2 C27 2.781(6) . ?
Pr2 C30 2.726(5) . ?
Pr2 C26 2.725(6) . ?
Pr1 C3 2.795(5) . ?
Pr1 C12 2.765(5) . ?
Pr1 C5 2.789(5) . ?
Pr1 C15 2.748(5) . ?
Pr1 C2 2.743(5) . ?
Pr1 C14 2.770(5) . ?
Pr1 C4 2.766(5) . ?
Pr1 C11 2.724(6) . ?
Pr1 C9 2.752(6) . ?
Pr1 C10 2.726(6) . ?
Pr1 C8 2.753(6) . ?
Pr1 C1 2.729(6) . ?
K1 C12 3.213(6) . ?
K1 C19 3.194(6) . ?
K1 C22 3.296(5) . ?
K1 C20 3.235(6) . ?
K1 C21 3.275(6) . ?
K1 C18 3.074(6) . ?
K1 C23 3.144(5) . ?
K1 C11 3.042(5) . ?
K1 C17 3.011(6) . ?
K1 C24 3.033(6) . ?
K1 C9 3.107(6) . ?
K1 C10 3.003(6) . ?
K2 C3 3.184(6) 2_656 ?
K2 C5 3.127(5) 2_656 ?
K2 C2 3.141(6) 2_656 ?
K2 C6 3.149(5) 2_656 ?
K2 C4 3.137(6) 2_656 ?
K2 C25 3.060(6) . ?
K2 C7 3.101(6) 2_656 ?
K2 C32 3.429(7) . ?
K2 C8 3.085(6) 2_656 ?
K2 C27 3.331(7) . ?
K2 C1 3.107(6) 2_656 ?
K2 C26 3.010(6) . ?
Si4 C13 1.902(5) . ?
Si4 C54 1.893(6) . ?
Si4 C51 1.905(6) . ?
Si4 C57 1.897(6) . ?
Si6 C22 1.891(5) . ?
Si6 C84 1.902(6) . ?
Si6 C81 1.887(6) . ?
Si6 C78 1.897(6) . ?
Si5 C19 1.886(5) . ?
Si5 C72 1.888(5) . ?
Si5 C75 1.975(7) . ?
Si5 C69 1.852(8) . ?
Si1 C6 1.908(6) . ?
Si1 C45 1.912(7) . ?
Si1 C48 1.894(6) . ?
Si1 C42 1.896(8) . ?
Si2B C3 1.912(13) . ?
Si2B C39B 1.905(10) . ?
Si2B C36B 1.994(11) . ?
Si2B C33B 1.897(10) . ?
Si8 C31 1.893(7) . ?
Si8 C96 1.889(8) . ?
Si8 C99 1.914(9) . ?
Si8 C102 1.949(15) . ?
Si8 C1E 1.905(10) . ?
Si3B C16 2.060(10) . ?
Si3B C66B 1.893(14) . ?
Si3B C63B 1.892(13) . ?
Si3B C60B 1.897(14) . ?
Si7 C28 1.904(6) . ?
Si7 C90 1.897(8) . ?
Si7 C87 1.892(7) . ?
Si7 C93A 1.916(15) . ?
Si7 C93B 1.945(11) . ?
C13 C12 1.436(7) . ?
C13 C14 1.412(7) . ?
C3 C2 1.407(8) . ?
C3 C4 1.433(8) . ?
C3 Si2A 1.87(3) . ?
C12 H12 0.9500 . ?
C12 C11 1.410(8) . ?
C19 C20 1.418(7) . ?
C19 C18 1.413(7) . ?
C22 C21 1.421(7) . ?
C22 C23 1.418(7) . ?
C5 H5 0.9500 . ?
C5 C6 1.426(7) . ?
C5 C4 1.432(7) . ?
C20 H20 0.9500 . ?
C20 C21 1.422(7) . ?
C21 H21 0.9500 . ?
C18 H18 0.9500 . ?
C18 C17 1.414(7) . ?
C15 H15 0.9500 . ?
C15 C14 1.431(8) . ?
C15 C16 1.430(9) . ?
C2 H2 0.9500 . ?
C2 C1 1.392(8) . ?
C23 H23 0.9500 . ?
C23 C24 1.403(7) . ?
C6 C7 1.411(9) . ?
C54 H54 1.0000 . ?
C54 C55 1.545(8) . ?
C54 C56 1.538(8) . ?
C14 H14 0.9500 . ?
C4 H4 0.9500 . ?
C84 H84 1.0000 . ?
C84 C86 1.533(9) . ?
C84 C85 1.531(8) . ?
C11 H11 0.9500 . ?
C11 C10 1.401(8) . ?
C72 H72 1.0000 . ?
C72 C73 1.538(8) . ?
C72 C74 1.526(8) . ?
C25 H25 0.9500 . ?
C25 C32 1.388(9) . ?
C25 C26 1.405(10) . ?
C17 H17 0.9500 . ?
C17 C24 1.415(7) . ?
C24 H24 0.9500 . ?
C7 H7 0.9500 . ?
C7 C8 1.397(9) . ?
C9 H9 0.9500 . ?
C9 C16 1.423(9) . ?
C9 C10 1.399(8) . ?
C31 C32 1.417(8) . ?
C31 C30 1.430(8) . ?
C16 Si3A 1.865(8) . ?
C10 H10 0.9500 . ?
C51 H51 1.0000 . ?
C51 C53 1.539(8) . ?
C51 C52 1.544(8) . ?
C29 H29 0.9500 . ?
C29 C28 1.409(9) . ?
C29 C30 1.403(8) . ?
C32 H32 0.9500 . ?
C81 H81 1.0000 . ?
C81 C82 1.533(9) . ?
C81 C83 1.534(8) . ?
C57 H57 1.0000 . ?
C57 C58 1.542(8) . ?
C57 C59 1.527(8) . ?
C8 H8 0.9500 . ?
C8 C1 1.409(9) . ?
C86 H86A 0.9800 . ?
C86 H86B 0.9800 . ?
C86 H86C 0.9800 . ?
C27 H27 0.9500 . ?
C27 C28 1.439(9) . ?
C27 C26 1.414(9) . ?
C53 H53A 0.9800 . ?
C53 H53B 0.9800 . ?
C53 H53C 0.9800 . ?
C45 H45 1.0000 . ?
C45 C46 1.542(8) . ?
C45 C47 1.527(9) . ?
C30 H30 0.9500 . ?
C82 H82A 0.9800 . ?
C82 H82B 0.9800 . ?
C82 H82C 0.9800 . ?
C1 H1 0.9500 . ?
C55 H55A 0.9800 . ?
C55 H55B 0.9800 . ?
C55 H55C 0.9800 . ?
C73 H73A 0.9800 . ?
C73 H73B 0.9800 . ?
C73 H73C 0.9800 . ?
C71 H71A 0.9800 . ?
C71 H71B 0.9800 . ?
C71 H71C 0.9800 . ?
C71 C69 1.556(9) . ?
C74 H74A 0.9800 . ?
C74 H74B 0.9800 . ?
C74 H74C 0.9800 . ?
C58 H58A 0.9800 . ?
C58 H58B 0.9800 . ?
C58 H58C 0.9800 . ?
C78 H78 1.0000 . ?
C78 C79 1.555(8) . ?
C78 C80 1.540(9) . ?
C48 H48 1.0000 . ?
C48 C50 1.548(10) . ?
C48 C49 1.531(9) . ?
C79 H79A 0.9800 . ?
C79 H79B 0.9800 . ?
C79 H79C 0.9800 . ?
C83 H83A 0.9800 . ?
C83 H83B 0.9800 . ?
C83 H83C 0.9800 . ?
C85 H85A 0.9800 . ?
C85 H85B 0.9800 . ?
C85 H85C 0.9800 . ?
C56 H56A 0.9800 . ?
C56 H56B 0.9800 . ?
C56 H56C 0.9800 . ?
C59 H59A 0.9800 . ?
C59 H59B 0.9800 . ?
C59 H59C 0.9800 . ?
C26 H26 0.9500 . ?
C66B H66B 1.0000 . ?
C66B C68 1.508(18) . ?
C66B C67B 1.523(18) . ?
C80 H80A 0.9800 . ?
C80 H80B 0.9800 . ?
C80 H80C 0.9800 . ?
C50 H50A 0.9800 . ?
C50 H50B 0.9800 . ?
C50 H50C 0.9800 . ?
C52 H52A 0.9800 . ?
C52 H52B 0.9800 . ?
C52 H52C 0.9800 . ?
C42 H42 1.0000 . ?
C42 C43 1.538(9) . ?
C42 C44 1.530(10) . ?
C75 H75 1.0000 . ?
C75 C76 1.430(9) . ?
C75 C77 1.557(9) . ?
C90 H90 1.0000 . ?
C90 C91 1.541(10) . ?
C90 C92 1.548(9) . ?
C96 H96 1.0000 . ?
C96 C97 1.523(10) . ?
C96 C98 1.549(10) . ?
C76 H76A 0.9800 . ?
C76 H76B 0.9800 . ?
C76 H76C 0.9800 . ?
C46 H46A 0.9800 . ?
C46 H46B 0.9800 . ?
C46 H46C 0.9800 . ?
C97 H97A 0.9800 . ?
C97 H97B 0.9800 . ?
C97 H97C 0.9800 . ?
C69 H69 1.0000 . ?
C69 C70 1.525(10) . ?
C68 H68D 0.9800 . ?
C68 H68E 0.9800 . ?
C68 H68F 0.9800 . ?
C68 H68A 0.9800 . ?
C68 H68B 0.9800 . ?
C68 H68C 0.9800 . ?
C68 C66A 1.550(12) . ?
C77 H77A 0.9800 . ?
C77 H77B 0.9800 . ?
C77 H77C 0.9800 . ?
C49 H49A 0.9800 . ?
C49 H49B 0.9800 . ?
C49 H49C 0.9800 . ?
C99 H99 1.0000 . ?
C99 C100 1.507(11) . ?
C99 C101 1.562(10) . ?
C91 H91A 0.9800 . ?
C91 H91B 0.9800 . ?
C91 H91C 0.9800 . ?
C100 H10A 0.9800 . ?
C100 H10B 0.9800 . ?
C100 H10C 0.9800 . ?
C70 H70A 0.9800 . ?
C70 H70B 0.9800 . ?
C70 H70C 0.9800 . ?
C87 H87 1.0000 . ?
C87 C88 1.521(12) . ?
C87 C89 1.556(10) . ?
C43 H43A 0.9800 . ?
C43 H43B 0.9800 . ?
C43 H43C 0.9800 . ?
C94A H94A 0.9800 . ?
C94A H94B 0.9800 . ?
C94A H94C 0.9800 . ?
C94A C93A 1.530(17) . ?
C44 H44A 0.9800 . ?
C44 H44B 0.9800 . ?
C44 H44C 0.9800 . ?
C63B H63B 1.0000 . ?
C63B C65B 1.541(17) . ?
C63B C64B 1.536(16) . ?
C98 H98A 0.9800 . ?
C98 H98B 0.9800 . ?
C98 H98C 0.9800 . ?
C47 H47A 0.9800 . ?
C47 H47B 0.9800 . ?
C47 H47C 0.9800 . ?
C67B H67A 0.9800 . ?
C67B H67B 0.9800 . ?
C67B H67C 0.9800 . ?
C33A H33A 1.0000 . ?
C33A C35A 1.527(18) . ?
C33A C34A 1.518(18) . ?
C33A Si2A 1.938(15) . ?
C103 H10D 0.9800 . ?
C103 H10E 0.9800 . ?
C103 H10F 0.9800 . ?
C103 C102 1.536(18) . ?
C101 H10G 0.9800 . ?
C101 H10H 0.9800 . ?
C101 H10I 0.9800 . ?
C88 H88A 0.9800 . ?
C88 H88B 0.9800 . ?
C88 H88C 0.9800 . ?
C60A H60A 1.0000 . ?
C60A C62A 1.544(12) . ?
C60A C61A 1.548(11) . ?
C60A Si3A 1.904(9) . ?
C35A H35A 0.9800 . ?
C35A H35B 0.9800 . ?
C35A H35C 0.9800 . ?
C65B H65A 0.9800 . ?
C65B H65B 0.9800 . ?
C65B H65C 0.9800 . ?
C89 H89A 0.9800 . ?
C89 H89B 0.9800 . ?
C89 H89C 0.9800 . ?
C39B H39B 1.0000 . ?
C39B C41B 1.535(11) . ?
C39B C40B 1.532(13) . ?
C65A H65D 0.9800 . ?
C65A H65E 0.9800 . ?
C65A H65F 0.9800 . ?
C65A C63A 1.525(12) . ?
C93A H93A 1.0000 . ?
C93A C95A 1.523(17) . ?
C92 H92A 0.9800 . ?
C92 H92B 0.9800 . ?
C92 H92C 0.9800 . ?
C102 H102 1.0000 . ?
C102 C1F 1.558(16) . ?
C60B H60B 1.0000 . ?
C60B C62B 1.514(17) . ?
C60B C61B 1.517(17) . ?
C64B H64A 0.9800 . ?
C64B H64B 0.9800 . ?
C64B H64C 0.9800 . ?
C41B H41A 0.9800 . ?
C41B H41B 0.9800 . ?
C41B H41C 0.9800 . ?
C40B H40A 0.9800 . ?
C40B H40B 0.9800 . ?
C40B H40C 0.9800 . ?
C95B H95A 0.9800 . ?
C95B H95B 0.9800 . ?
C95B H95C 0.9800 . ?
C95B C93B 1.522(12) . ?
C104 H10J 0.9800 . ?
C104 H10K 0.9800 . ?
C104 H10L 0.9800 . ?
C104 C1E 1.487(13) . ?
C34A H34A 0.9800 . ?
C34A H34B 0.9800 . ?
C34A H34C 0.9800 . ?
C113 H113 0.9500 . ?
C113 C114 1.3900 . ?
C113 C112 1.3900 . ?
C114 C115 1.3900 . ?
C114 C118 1.52(2) . ?
C115 H115 0.9500 . ?
C115 C116 1.3900 . ?
C116 H116 0.9500 . ?
C116 C117 1.3900 . ?
C117 H117 0.9500 . ?
C117 C112 1.3900 . ?
C112 H112 0.9500 . ?
C118 H11A 0.9800 . ?
C118 H11B 0.9800 . ?
C118 H11C 0.9800 . ?
C109 H109 0.9500 . ?
C109 C110 1.36(3) . ?
C109 C108 1.41(4) . ?
C110 H110 0.9500 . ?
C110 C105 1.395(18) . ?
C105 C111 1.49(2) . ?
C105 C106 1.38(2) . ?
C111 H11D 0.9800 . ?
C111 H11E 0.9800 . ?
C111 H11F 0.9800 . ?
C107 H107 0.9500 . ?
C107 C106 1.400(19) . ?
C107 C108 1.35(2) . ?
C106 H106 0.9500 . ?
C108 H108 0.9500 . ?
C120 H120 0.9500 . ?
C120 C119 1.3900 . ?
C120 C121 1.3900 . ?
C119 H119 0.9500 . ?
C119 C124 1.3900 . ?
C124 H124 0.9500 . ?
C124 C123 1.3900 . ?
C123 C122 1.3900 . ?
C123 C125 1.41(3) . ?
C122 H122 0.9500 . ?
C122 C121 1.3900 . ?
C121 H121 0.9500 . ?
C130 H130 0.9500 . ?
C130 C129 1.3900 . ?
C130 C131 1.3900 . ?
C129 C128 1.3900 . ?
C129 C132 1.43(3) . ?
C128 H128 0.9500 . ?
C128 C127 1.3900 . ?
C127 H127 0.9500 . ?
C127 C126 1.3900 . ?
C126 H126 0.9500 . ?
C126 C131 1.3900 . ?
C131 H131 0.9500 . ?
C132 H13A 0.9800 . ?
C132 H13B 0.9800 . ?
C132 H13C 0.9800 . ?
C125 H12A 0.9800 . ?
C125 H12B 0.9800 . ?
C125 H12C 0.9800 . ?
C36B H36B 1.0000 . ?
C36B C37B 1.528(13) . ?
C36B C38 1.524(12) . ?
C37B H37A 0.9800 . ?
C37B H37B 0.9800 . ?
C37B H37C 0.9800 . ?
C38 H38A 0.9800 . ?
C38 H38B 0.9800 . ?
C38 H38C 0.9800 . ?
C38 H38D 0.9800 . ?
C38 H38E 0.9800 . ?
C38 H38F 0.9800 . ?
C38 C36A 1.573(17) . ?
C35B H35D 0.9800 . ?
C35B H35E 0.9800 . ?
C35B H35F 0.9800 . ?
C35B C33B 1.514(11) . ?
C34B H34D 0.9800 . ?
C34B H34E 0.9800 . ?
C34B H34F 0.9800 . ?
C34B C33B 1.475(13) . ?
C39A H39A 1.0000 . ?
C39A C40A 1.525(18) . ?
C39A C41A 1.538(18) . ?
C39A Si2A 1.921(15) . ?
C40A H40D 0.9800 . ?
C40A H40E 0.9800 . ?
C40A H40F 0.9800 . ?
C41A H41D 0.9800 . ?
C41A H41E 0.9800 . ?
C41A H41F 0.9800 . ?
C36A H36A 1.0000 . ?
C36A C37A 1.548(18) . ?
C36A Si2A 1.943(15) . ?
C37A H37D 0.9800 . ?
C37A H37E 0.9800 . ?
C37A H37F 0.9800 . ?
C33B H33B 1.0000 . ?
C62A H62A 0.9800 . ?
C62A H62B 0.9800 . ?
C62A H62C 0.9800 . ?
C62B H62D 0.9800 . ?
C62B H62E 0.9800 . ?
C62B H62F 0.9800 . ?
C61A H61A 0.9800 . ?
C61A H61B 0.9800 . ?
C61A H61C 0.9800 . ?
C63A H63A 1.0000 . ?
C63A C64A 1.531(12) . ?
C63A Si3A 1.911(10) . ?
C64A H64D 0.9800 . ?
C64A H64E 0.9800 . ?
C64A H64F 0.9800 . ?
Si3A C66A 1.913(10) . ?
C61B H61D 0.9800 . ?
C61B H61E 0.9800 . ?
C61B H61F 0.9800 . ?
C66A H66A 1.0000 . ?
C66A C67A 1.561(13) . ?
C67A H67D 0.9800 . ?
C67A H67E 0.9800 . ?
C67A H67F 0.9800 . ?
C95A H95D 0.9800 . ?
C95A H95E 0.9800 . ?
C95A H95F 0.9800 . ?
C1D H1DA 0.9800 . ?
C1D H1DB 0.9800 . ?
C1D H1DC 0.9800 . ?
C1D C1E 1.526(14) . ?
C1E H1E 1.0000 . ?
C1F H1FA 0.9800 . ?
C1F H1FB 0.9800 . ?
C1F H1FC 0.9800 . ?
C93B H93B 1.0000 . ?
C93B C94B 1.533(12) . ?
C94B H94D 0.9800 . ?
C94B H94E 0.9800 . ?
C94B H94F 0.9800 . ?

loop_
_geom_torsion_atom_site_label_1
_geom_torsion_atom_site_label_2
_geom_torsion_atom_site_label_3
_geom_torsion_atom_site_label_4
_geom_torsion
_geom_torsion_site_symmetry_1
_geom_torsion_site_symmetry_2
_geom_torsion_site_symmetry_3
_geom_torsion_site_symmetry_4
_geom_torsion_publ_flag
Pr2 C19 C20 K1 -104.22(12) . . . . ?
Pr2 C19 C20 C21 -49.8(7) . . . . ?
Pr2 C19 C18 K1 107.03(12) . . . . ?
Pr2 C19 C18 C17 50.7(7) . . . . ?
Pr2 C22 C21 K1 102.68(11) . . . . ?
Pr2 C22 C21 C20 49.9(7) . . . . ?
Pr2 C22 C23 K1 -104.79(12) . . . . ?
Pr2 C22 C23 C24 -49.6(7) . . . . ?
Pr2 C20 C21 K1 -103.96(12) . . . . ?
Pr2 C20 C21 C22 -50.4(7) . . . . ?
Pr2 C18 C17 K1 111.00(13) . . . . ?
Pr2 C18 C17 C24 52.0(7) . . . . ?
Pr2 C23 C24 K1 -109.31(14) . . . . ?
Pr2 C23 C24 C17 -50.2(7) . . . . ?
Pr2 C25 C32 K2 -123.9(2) . . . . ?
Pr2 C25 C32 C31 -48.3(8) . . . . ?
Pr2 C25 C26 K2 132.02(17) . . . . ?
Pr2 C25 C26 C27 53.5(7) . . . . ?
Pr2 C17 C24 K1 111.89(14) . . . . ?
Pr2 C17 C24 C23 50.7(7) . . . . ?
Pr2 C31 C32 K2 108.6(2) . . . . ?
Pr2 C31 C32 C25 47.2(8) . . . . ?
Pr2 C31 C30 C29 -52.6(7) . . . . ?
Pr2 C29 C28 Si7 136.6(4) . . . . ?
Pr2 C29 C28 C27 -49.6(6) . . . . ?
Pr2 C29 C30 C31 53.9(7) . . . . ?
Pr2 C27 C28 Si7 -137.3(4) . . . . ?
Pr2 C27 C28 C29 48.8(6) . . . . ?
Pr2 C27 C26 K2 -126.6(2) . . . . ?
Pr2 C27 C26 C25 -52.7(7) . . . . ?
Pr1 C13 C12 K1 -104.74(13) . . . . ?
Pr1 C13 C12 C11 -50.5(6) . . . . ?
Pr1 C13 C14 K1 101.40(12) . . . . ?
Pr1 C13 C14 C15 49.6(7) . . . . ?
Pr1 C3 C2 K2 105.93(13) . . . 2_646 ?
Pr1 C3 C2 C1 50.9(7) . . . . ?
Pr1 C3 C4 K2 -105.82(13) . . . 2_646 ?
Pr1 C3 C4 C5 -50.6(6) . . . . ?
Pr1 C3 Si2A C33A 52.1(17) . . . . ?
Pr1 C3 Si2A C39A 173.2(9) . . . . ?
Pr1 C3 Si2A C36A -65.0(16) . . . . ?
Pr1 C12 C11 K1 -110.97(14) . . . . ?
Pr1 C12 C11 C10 -50.5(7) . . . . ?
Pr1 C5 C6 K2 -105.28(13) . . . 2_646 ?
Pr1 C5 C6 Si1 131.8(3) . . . . ?
Pr1 C5 C6 C7 -49.0(6) . . . . ?
Pr1 C5 C4 K2 106.63(14) . . . 2_646 ?
Pr1 C5 C4 C3 50.6(6) . . . . ?
Pr1 C15 C14 K1 -102.88(14) . . . . ?
Pr1 C15 C14 C13 -50.7(7) . . . . ?
Pr1 C15 C16 K1 103.81(14) . . . . ?
Pr1 C15 C16 Si3B -128.9(4) . . . . ?
Pr1 C15 C16 C9 50.1(6) . . . . ?
Pr1 C15 C16 Si3A -133.2(4) . . . . ?
Pr1 C2 C1 K2 107.76(15) . . . 2_646 ?
Pr1 C2 C1 C8 52.0(7) . . . . ?
Pr1 C6 C7 K2 -105.48(13) . . . 2_646 ?
Pr1 C6 C7 C8 -49.7(7) . . . . ?
Pr1 C11 C10 K1 -114.52(15) . . . . ?
Pr1 C11 C10 C9 -51.1(7) . . . . ?
Pr1 C7 C8 K2 -107.63(15) . . . 2_646 ?
Pr1 C7 C8 C1 -50.4(7) . . . . ?
Pr1 C9 C16 K1 -107.93(15) . . . . ?
Pr1 C9 C16 Si3B 128.8(5) . . . . ?
Pr1 C9 C16 C15 -50.0(6) . . . . ?
Pr1 C9 C16 Si3A 133.1(4) . . . . ?
Pr1 C9 C10 K1 113.14(15) . . . . ?
Pr1 C9 C10 C11 50.7(7) . . . . ?
Pr1 C16 Si3A C60A -158.3(5) . . . . ?
Pr1 C16 Si3A C63A 82.7(7) . . . . ?
Pr1 C16 Si3A C66A -36.5(7) . . . . ?
Pr1 C8 C1 K2 -108.54(15) . . . 2_646 ?
Pr1 C8 C1 C2 -52.0(7) . . . . ?
K1 C13 C12 Pr1 104.74(13) . . . . ?
K1 C13 C12 C11 54.3(6) . . . . ?
K1 C13 C14 Pr1 -101.40(12) . . . . ?
K1 C13 C14 C15 -51.8(7) . . . . ?
K1 C12 C11 Pr1 110.97(14) . . . . ?
K1 C12 C11 C10 60.4(6) . . . . ?
K1 C19 C20 Pr2 104.22(12) . . . . ?
K1 C19 C20 C21 54.4(7) . . . . ?
K1 C19 C18 Pr2 -107.03(12) . . . . ?
K1 C19 C18 C17 -56.3(7) . . . . ?
K1 C22 C21 Pr2 -102.68(11) . . . . ?
K1 C22 C21 C20 -52.7(7) . . . . ?
K1 C22 C23 Pr2 104.79(12) . . . . ?
K1 C22 C23 C24 55.2(7) . . . . ?
K1 C20 C21 Pr2 103.96(12) . . . . ?
K1 C20 C21 C22 53.5(7) . . . . ?
K1 C18 C17 Pr2 -111.00(13) . . . . ?
K1 C18 C17 C24 -59.0(7) . . . . ?
K1 C15 C14 Pr1 102.88(14) . . . . ?
K1 C15 C14 C13 52.2(7) . . . . ?
K1 C15 C16 Pr1 -103.81(14) . . . . ?
K1 C15 C16 Si3B 127.2(4) . . . . ?
K1 C15 C16 C9 -53.7(6) . . . . ?
K1 C15 C16 Si3A 123.0(4) . . . . ?
K1 C23 C24 Pr2 109.31(14) . . . . ?
K1 C23 C24 C17 59.1(7) . . . . ?
K1 C11 C10 Pr1 114.52(15) . . . . ?
K1 C11 C10 C9 63.5(7) . . . . ?
K1 C17 C24 Pr2 -111.89(14) . . . . ?
K1 C17 C24 C23 -61.2(7) . . . . ?
K1 C9 C16 Pr1 107.93(15) . . . . ?
K1 C9 C16 Si3B -123.2(5) . . . . ?
K1 C9 C16 C15 57.9(6) . . . . ?
K1 C9 C16 Si3A -119.0(3) . . . . ?
K1 C9 C10 Pr1 -113.14(15) . . . . ?
K1 C9 C10 C11 -62.4(7) . . . . ?
K1 C16 Si3A C60A 36.2(5) . . . . ?
K1 C16 Si3A C63A -82.8(5) . . . . ?
K1 C16 Si3A C66A 158.0(4) . . . . ?
K2 C3 C2 Pr1 -105.93(13) 2_646 . . . ?
K2 C3 C2 C1 -55.1(7) 2_646 . . . ?
K2 C3 C4 Pr1 105.82(13) 2_646 . . . ?
K2 C3 C4 C5 55.3(6) 2_646 . . . ?
K2 C3 Si2A C33A -121.5(11) 2_646 . . . ?
K2 C3 Si2A C39A -0.4(15) 2_646 . . . ?
K2 C3 Si2A C36A 121.3(12) 2_646 . . . ?
K2 C5 C6 Pr1 105.28(13) 2_646 . . . ?
K2 C5 C6 Si1 -122.9(3) 2_646 . . . ?
K2 C5 C6 C7 56.3(6) 2_646 . . . ?
K2 C5 C4 Pr1 -106.63(14) 2_646 . . . ?
K2 C5 C4 C3 -56.0(6) 2_646 . . . ?
K2 C2 C1 Pr1 -107.76(15) 2_646 . . . ?
K2 C2 C1 C8 -55.7(7) 2_646 . . . ?
K2 C6 C7 Pr1 105.48(13) 2_646 . . . ?
K2 C6 C7 C8 55.8(7) 2_646 . . . ?
K2 C25 C32 Pr2 123.9(2) . . . . ?
K2 C25 C32 C31 75.6(8) . . . . ?
K2 C25 C26 Pr2 -132.02(17) . . . . ?
K2 C25 C26 C27 -78.5(7) . . . . ?
K2 C7 C8 Pr1 107.63(15) 2_646 . . . ?
K2 C7 C8 C1 57.2(7) 2_646 . . . ?
K2 C8 C1 Pr1 108.54(15) 2_646 . . . ?
K2 C8 C1 C2 56.6(7) 2_646 . . . ?
K2 C27 C28 Pr2 -111.2(2) . . . . ?
K2 C27 C28 Si7 111.5(4) . . . . ?
K2 C27 C28 C29 -62.4(7) . . . . ?
K2 C27 C26 Pr2 126.6(2) . . . . ?
K2 C27 C26 C25 73.9(7) . . . . ?
Si4 C13 C12 Pr1 -136.8(3) . . . . ?
Si4 C13 C12 K1 118.5(3) . . . . ?
Si4 C13 C12 C11 172.8(5) . . . . ?
Si4 C13 C14 Pr1 137.1(3) . . . . ?
Si4 C13 C14 K1 -121.5(3) . . . . ?
Si4 C13 C14 C15 -173.3(6) . . . . ?
Si6 C22 C21 Pr2 136.3(3) . . . . ?
Si6 C22 C21 K1 -121.0(3) . . . . ?
Si6 C22 C21 C20 -173.7(6) . . . . ?
Si6 C22 C23 Pr2 -136.2(3) . . . . ?
Si6 C22 C23 K1 119.0(3) . . . . ?
Si6 C22 C23 C24 174.2(6) . . . . ?
Si5 C19 C20 Pr2 -139.3(3) . . . . ?
Si5 C19 C20 K1 116.5(3) . . . . ?
Si5 C19 C20 C21 170.9(6) . . . . ?
Si5 C19 C18 Pr2 139.1(3) . . . . ?
Si5 C19 C18 K1 -113.9(3) . . . . ?
Si5 C19 C18 C17 -170.2(6) . . . . ?
Si1 C6 C7 Pr1 -132.0(3) . . . . ?
Si1 C6 C7 K2 122.5(3) . . . 2_646 ?
Si1 C6 C7 C8 178.3(6) . . . . ?
Si2B C3 C2 Pr1 134.9(5) . . . . ?
Si2B C3 C2 K2 -119.2(5) . . . 2_646 ?
Si2B C3 C2 C1 -174.2(6) . . . . ?
Si2B C3 C4 Pr1 -134.8(4) . . . . ?
Si2B C3 C4 K2 119.4(4) . . . 2_646 ?
Si2B C3 C4 C5 174.6(6) . . . . ?
Si8 C31 C32 Pr2 141.1(4) . . . . ?
Si8 C31 C32 K2 -110.3(4) . . . . ?
Si8 C31 C32 C25 -171.7(7) . . . . ?
Si8 C31 C30 Pr2 -140.2(4) . . . . ?
Si8 C31 C30 C29 167.2(6) . . . . ?
C13 Si4 C54 C55 -176.8(4) . . . . ?
C13 Si4 C54 C56 -49.7(5) . . . . ?
C13 Si4 C57 C58 -79.2(5) . . . . ?
C13 Si4 C57 C59 50.5(5) . . . . ?
C13 C12 C11 Pr1 51.8(6) . . . . ?
C13 C12 C11 K1 -59.1(6) . . . . ?
C13 C12 C11 C10 1.3(12) . . . . ?
C3 Si2B C33B C35B -62.9(11) . . . . ?
C3 Si2B C33B C34B 77.4(13) . . . . ?
C3 C2 C1 Pr1 -51.7(7) . . . . ?
C3 C2 C1 K2 56.1(7) . . . 2_646 ?
C3 C2 C1 C8 0.3(12) . . . . ?
C12 C13 C14 Pr1 -48.4(6) . . . . ?
C12 C13 C14 K1 53.0(5) . . . . ?
C12 C13 C14 C15 1.1(11) . . . . ?
C12 C11 C10 Pr1 51.0(7) . . . . ?
C12 C11 C10 K1 -63.5(7) . . . . ?
C12 C11 C10 C9 -0.1(12) . . . . ?
C19 Si5 C72 C73 -63.2(5) . . . . ?
C19 Si5 C72 C74 69.2(5) . . . . ?
C19 Si5 C69 C71 168.9(6) . . . . ?
C19 Si5 C69 C70 45.9(7) . . . . ?
C19 C20 C21 Pr2 50.5(7) . . . . ?
C19 C20 C21 K1 -53.4(7) . . . . ?
C19 C20 C21 C22 0.1(12) . . . . ?
C19 C18 C17 Pr2 -52.1(7) . . . . ?
C19 C18 C17 K1 58.9(7) . . . . ?
C19 C18 C17 C24 -0.1(12) . . . . ?
C22 Si6 C81 C82 50.3(5) . . . . ?
C22 Si6 C81 C83 177.7(5) . . . . ?
C22 Si6 C78 C79 -150.8(5) . . . . ?
C22 Si6 C78 C80 84.3(5) . . . . ?
C22 C23 C24 Pr2 50.5(7) . . . . ?
C22 C23 C24 K1 -58.8(7) . . . . ?
C22 C23 C24 C17 0.3(12) . . . . ?
C5 C6 C7 Pr1 48.8(6) . . . . ?
C5 C6 C7 K2 -56.7(6) . . . 2_646 ?
C5 C6 C7 C8 -0.9(11) . . . . ?
C20 C19 C18 Pr2 -49.1(6) . . . . ?
C20 C19 C18 K1 58.0(6) . . . . ?
C20 C19 C18 C17 1.7(11) . . . . ?
C21 C22 C23 Pr2 51.0(5) . . . . ?
C21 C22 C23 K1 -53.8(6) . . . . ?
C21 C22 C23 C24 1.4(11) . . . . ?
C18 C19 C20 Pr2 48.8(6) . . . . ?
C18 C19 C20 K1 -55.4(6) . . . . ?
C18 C19 C20 C21 -1.0(11) . . . . ?
C18 C17 C24 Pr2 -52.3(7) . . . . ?
C18 C17 C24 K1 59.6(7) . . . . ?
C18 C17 C24 C23 -1.6(12) . . . . ?
C15 C16 Si3A C60A -62.3(6) . . . . ?
C15 C16 Si3A C63A 178.7(5) . . . . ?
C15 C16 Si3A C66A 59.6(7) . . . . ?
C2 C3 C4 Pr1 50.4(6) . . . . ?
C2 C3 C4 K2 -55.4(6) . . . 2_646 ?
C2 C3 C4 C5 -0.2(11) . . . . ?
C2 C3 Si2A C33A -36.3(14) . . . . ?
C2 C3 Si2A C39A 84.8(13) . . . . ?
C2 C3 Si2A C36A -153.5(11) . . . . ?
C23 C22 C21 Pr2 -50.9(5) . . . . ?
C23 C22 C21 K1 51.8(5) . . . . ?
C23 C22 C21 C20 -0.9(11) . . . . ?
C6 Si1 C48 C50 -70.4(5) . . . . ?
C6 Si1 C48 C49 161.2(5) . . . . ?
C6 Si1 C42 C43 52.5(6) . . . . ?
C6 Si1 C42 C44 -77.1(6) . . . . ?
C6 C5 C4 Pr1 -51.3(6) . . . . ?
C6 C5 C4 K2 55.3(6) . . . 2_646 ?
C6 C5 C4 C3 -0.7(11) . . . . ?
C6 C7 C8 Pr1 51.0(7) . . . . ?
C6 C7 C8 K2 -56.6(7) . . . 2_646 ?
C6 C7 C8 C1 0.6(12) . . . . ?
C54 Si4 C57 C58 39.6(5) . . . . ?
C54 Si4 C57 C59 169.2(4) . . . . ?
C14 C13 C12 Pr1 48.6(6) . . . . ?
C14 C13 C12 K1 -56.2(6) . . . . ?
C14 C13 C12 C11 -1.9(10) . . . . ?
C14 C15 C16 Pr1 -50.1(7) . . . . ?
C14 C15 C16 K1 53.7(7) . . . . ?
C14 C15 C16 Si3B -179.0(7) . . . . ?
C14 C15 C16 C9 0.0(12) . . . . ?
C14 C15 C16 Si3A 176.7(6) . . . . ?
C4 C3 C2 Pr1 -50.6(6) . . . . ?
C4 C3 C2 K2 55.3(6) . . . 2_646 ?
C4 C3 C2 C1 0.2(11) . . . . ?
C4 C3 Si2A C33A 149.8(11) . . . . ?
C4 C3 Si2A C39A -89.1(13) . . . . ?
C4 C3 Si2A C36A 32.6(16) . . . . ?
C4 C5 C6 Pr1 50.2(6) . . . . ?
C4 C5 C6 K2 -55.1(6) . . . 2_646 ?
C4 C5 C6 Si1 -178.0(5) . . . . ?
C4 C5 C6 C7 1.2(11) . . . . ?
C84 Si6 C22 Pr2 -59.5(5) . . . . ?
C84 Si6 C22 K1 116.1(3) . . . . ?
C84 Si6 C22 C21 -153.3(4) . . . . ?
C84 Si6 C22 C23 32.8(5) . . . . ?
C84 Si6 C81 C82 -75.2(5) . . . . ?
C84 Si6 C81 C83 52.2(5) . . . . ?
C84 Si6 C78 C79 -26.0(6) . . . . ?
C84 Si6 C78 C80 -150.9(4) . . . . ?
C72 Si5 C19 Pr2 76.4(4) . . . . ?
C72 Si5 C19 K1 -99.5(3) . . . . ?
C72 Si5 C19 C20 170.1(4) . . . . ?
C72 Si5 C19 C18 -16.8(5) . . . . ?
C72 Si5 C69 C71 37.1(7) . . . . ?
C72 Si5 C69 C70 -86.0(6) . . . . ?
C7 C8 C1 Pr1 51.3(7) . . . . ?
C7 C8 C1 K2 -57.2(7) . . . 2_646 ?
C7 C8 C1 C2 -0.6(12) . . . . ?
C9 C16 Si3A C60A 115.0(5) . . . . ?
C9 C16 Si3A C63A -4.1(7) . . . . ?
C9 C16 Si3A C66A -123.2(6) . . . . ?
C31 Si8 C96 C97 -52.7(6) . . . . ?
C31 Si8 C96 C98 72.7(6) . . . . ?
C16 Si3B C66B C68 -72.0(16) . . . . ?
C16 Si3B C66B C67B 165.8(16) . . . . ?
C16 Si3B C63B C65B -78.9(15) . . . . ?
C16 Si3B C63B C64B 154.2(14) . . . . ?
C16 Si3B C60B C62B -58.8(17) . . . . ?
C16 Si3B C60B C61B 168.2(14) . . . . ?
C16 C15 C14 Pr1 50.6(7) . . . . ?
C16 C15 C14 K1 -52.3(7) . . . . ?
C16 C15 C14 C13 -0.2(13) . . . . ?
C16 C9 C10 Pr1 -50.9(7) . . . . ?
C16 C9 C10 K1 62.3(7) . . . . ?
C16 C9 C10 C11 -0.2(12) . . . . ?
C10 C9 C16 Pr1 49.9(7) . . . . ?
C10 C9 C16 K1 -58.0(7) . . . . ?
C10 C9 C16 Si3B 178.7(6) . . . . ?
C10 C9 C16 C15 -0.1(12) . . . . ?
C10 C9 C16 Si3A -177.1(6) . . . . ?
C51 Si4 C54 C55 -55.0(5) . . . . ?
C51 Si4 C54 C56 72.1(5) . . . . ?
C51 Si4 C57 C58 159.1(5) . . . . ?
C51 Si4 C57 C59 -71.2(5) . . . . ?
C32 C25 C26 Pr2 -53.5(7) . . . . ?
C32 C25 C26 K2 78.5(7) . . . . ?
C32 C25 C26 C27 0.0(13) . . . . ?
C32 C31 C30 Pr2 48.1(7) . . . . ?
C32 C31 C30 C29 -4.5(12) . . . . ?
C81 Si6 C22 Pr2 178.0(4) . . . . ?
C81 Si6 C22 K1 -6.5(4) . . . . ?
C81 Si6 C22 C21 84.2(4) . . . . ?
C81 Si6 C22 C23 -89.7(4) . . . . ?
C81 Si6 C78 C79 91.8(5) . . . . ?
C81 Si6 C78 C80 -33.2(5) . . . . ?
C57 Si4 C54 C55 60.9(5) . . . . ?
C57 Si4 C54 C56 -172.0(4) . . . . ?
C28 Si7 C90 C91 78.6(6) . . . . ?
C28 Si7 C90 C92 -154.0(5) . . . . ?
C28 Si7 C87 C88 60.9(7) . . . . ?
C28 Si7 C87 C89 -173.4(7) . . . . ?
C28 C29 C30 Pr2 -52.5(7) . . . . ?
C28 C29 C30 C31 1.3(13) . . . . ?
C28 C27 C26 Pr2 47.5(7) . . . . ?
C28 C27 C26 K2 -79.1(7) . . . . ?
C28 C27 C26 C25 -5.2(13) . . . . ?
C45 Si1 C48 C50 48.3(5) . . . . ?
C45 Si1 C48 C49 -80.1(6) . . . . ?
C45 Si1 C42 C43 -68.8(6) . . . . ?
C45 Si1 C42 C44 161.6(5) . . . . ?
C30 C31 C32 Pr2 -47.4(7) . . . . ?
C30 C31 C32 K2 61.2(7) . . . . ?
C30 C31 C32 C25 -0.2(13) . . . . ?
C30 C29 C28 Pr2 51.5(7) . . . . ?
C30 C29 C28 Si7 -171.9(6) . . . . ?
C30 C29 C28 C27 2.0(12) . . . . ?
C78 Si6 C22 Pr2 60.6(4) . . . . ?
C78 Si6 C22 K1 -123.8(3) . . . . ?
C78 Si6 C22 C21 -33.2(5) . . . . ?
C78 Si6 C22 C23 152.9(4) . . . . ?
C78 Si6 C81 C82 168.8(4) . . . . ?
C78 Si6 C81 C83 -63.8(5) . . . . ?
C48 Si1 C42 C43 173.2(5) . . . . ?
C48 Si1 C42 C44 43.5(6) . . . . ?
C26 C25 C32 Pr2 52.8(7) . . . . ?
C26 C25 C32 K2 -71.2(7) . . . . ?
C26 C25 C32 C31 4.4(14) . . . . ?
C26 C27 C28 Pr2 -46.5(7) . . . . ?
C26 C27 C28 Si7 176.1(6) . . . . ?
C26 C27 C28 C29 2.2(12) . . . . ?
C66B Si3B C63B C65B 40.2(18) . . . . ?
C66B Si3B C63B C64B -86.7(18) . . . . ?
C66B Si3B C60B C62B 171.6(14) . . . . ?
C66B Si3B C60B C61B 39(2) . . . . ?
C42 Si1 C48 C50 167.1(4) . . . . ?
C42 Si1 C48 C49 38.7(6) . . . . ?
C75 Si5 C19 Pr2 -171.1(4) . . . . ?
C75 Si5 C19 K1 13.0(4) . . . . ?
C75 Si5 C19 C20 -77.4(5) . . . . ?
C75 Si5 C19 C18 95.7(5) . . . . ?
C75 Si5 C72 C73 -176.3(5) . . . . ?
C75 Si5 C72 C74 -44.0(5) . . . . ?
C75 Si5 C69 C71 -76.5(7) . . . . ?
C75 Si5 C69 C70 160.4(6) . . . . ?
C90 Si7 C87 C88 -179.9(6) . . . . ?
C90 Si7 C87 C89 -54.3(8) . . . . ?
C96 Si8 C31 Pr2 -166.8(4) . . . . ?
C96 Si8 C31 C32 95.7(5) . . . . ?
C96 Si8 C31 C30 -77.1(5) . . . . ?
C69 Si5 C19 Pr2 -55.2(5) . . . . ?
C69 Si5 C19 K1 128.9(3) . . . . ?
C69 Si5 C19 C20 38.5(5) . . . . ?
C69 Si5 C19 C18 -148.4(5) . . . . ?
C69 Si5 C72 C73 68.1(5) . . . . ?
C69 Si5 C72 C74 -159.6(4) . . . . ?
C99 Si8 C31 Pr2 -53.4(6) . . . . ?
C99 Si8 C31 C32 -151.0(5) . . . . ?
C99 Si8 C31 C30 36.2(6) . . . . ?
C99 Si8 C96 C97 -172.8(5) . . . . ?
C99 Si8 C96 C98 -47.4(7) . . . . ?
C87 Si7 C90 C91 -39.9(6) . . . . ?
C87 Si7 C90 C92 87.5(6) . . . . ?
C63B Si3B C66B C68 177.9(12) . . . . ?
C63B Si3B C66B C67B 56(2) . . . . ?
C63B Si3B C60B C62B 52.7(17) . . . . ?
C63B Si3B C60B C61B -80.3(18) . . . . ?
C39B Si2B C33B C35B -178.8(9) . . . . ?
C39B Si2B C33B C34B -38.4(14) . . . . ?
C93A Si7 C90 C91 -153.5(8) . . . . ?
C93A Si7 C90 C92 -26.1(8) . . . . ?
C93A Si7 C87 C88 -76.8(9) . . . . ?
C93A Si7 C87 C89 48.9(10) . . . . ?
C102 Si8 C31 Pr2 61.4(8) . . . . ?
C102 Si8 C31 C32 -36.2(9) . . . . ?
C102 Si8 C31 C30 151.0(7) . . . . ?
C102 Si8 C96 C97 83.4(9) . . . . ?
C102 Si8 C96 C98 -151.2(9) . . . . ?
C60B Si3B C66B C68 55.7(18) . . . . ?
C60B Si3B C66B C67B -66(2) . . . . ?
C60B Si3B C63B C65B 163.7(14) . . . . ?
C60B Si3B C63B C64B 36.8(17) . . . . ?
C113 C114 C115 C116 0.0 . . . . ?
C114 C113 C112 C117 0.0 . . . . ?
C114 C115 C116 C117 0.0 . . . . ?
C115 C116 C117 C112 0.0 . . . . ?
C116 C117 C112 C113 0.0 . . . . ?
C112 C113 C114 C115 0.0 . . . . ?
C112 C113 C114 C118 178.1(13) . . . . ?
C118 C114 C115 C116 -178.1(13) . . . . ?
C109 C110 C105 C111 177.9(17) . . . . ?
C109 C110 C105 C106 -1(2) . . . . ?
C110 C109 C108 C107 5(3) . . . . ?
C110 C105 C106 C107 3(2) . . . . ?
C111 C105 C106 C107 -176.0(14) . . . . ?
C106 C107 C108 C109 -3(3) . . . . ?
C108 C109 C110 C105 -3(3) . . . . ?
C108 C107 C106 C105 -1(2) . . . . ?
C120 C119 C124 C123 0.0 . . . . ?
C119 C120 C121 C122 0.0 . . . . ?
C119 C124 C123 C122 0.0 . . . . ?
C119 C124 C123 C125 176.1(19) . . . . ?
C124 C123 C122 C121 0.0 . . . . ?
C123 C122 C121 C120 0.0 . . . . ?
C121 C120 C119 C124 0.0 . . . . ?
C130 C129 C128 C127 0.0 . . . . ?
C129 C130 C131 C126 0.0 . . . . ?
C129 C128 C127 C126 0.0 . . . . ?
C128 C127 C126 C131 0.0 . . . . ?
C127 C126 C131 C130 0.0 . . . . ?
C131 C130 C129 C128 0.0 . . . . ?
C131 C130 C129 C132 -176.9(18) . . . . ?
C132 C129 C128 C127 176(2) . . . . ?
C125 C123 C122 C121 -176.1(19) . . . . ?
C36B Si2B C33B C35B 59.6(11) . . . . ?
C36B Si2B C33B C34B -160.1(12) . . . . ?
Si2A C3 C2 Pr1 136.4(8) . . . . ?
Si2A C3 C2 K2 -117.6(8) . . . 2_646 ?
Si2A C3 C2 C1 -172.7(9) . . . . ?
Si2A C3 C4 Pr1 -137.1(8) . . . . ?
Si2A C3 C4 K2 117.1(8) . . . 2_646 ?
Si2A C3 C4 C5 172.4(9) . . . . ?
C1E Si8 C31 Pr2 82.3(6) . . . . ?
C1E Si8 C31 C32 -15.2(7) . . . . ?
C1E Si8 C31 C30 172.0(6) . . . . ?
C1E Si8 C96 C97 60.1(7) . . . . ?
C1E Si8 C96 C98 -174.5(7) . . . . ?
C93B Si7 C90 C91 -163.6(5) . . . . ?
C93B Si7 C90 C92 -36.2(7) . . . . ?
C93B Si7 C87 C88 -52.2(8) . . . . ?
C93B Si7 C87 C89 73.4(9) . . . . ?
